data_7014547
loop_
_publ_author_name
'Ye, Hong-De'
'Ding, Guan-Yu'
'Xie, Ming-Shi'
'Li, Yi-Zhi'
'Yan, Hong'

_publ_section_title
;
 Reactivity of the 16e Cp*Co half-sandwich complex containing a
 chelating 1,2-dicarba-closo-dodecaborane-1,2-dithiolate ligand towards
 alkynes.
;
_journal_issue 10
_journal_name_full 'Dalton transactions (Cambridge, England : 2003)'
_journal_page_first 2306
_journal_page_last 2313
_journal_paper_doi 10.1039/c0dt00933d
_journal_volume 40
_journal_year 2011
_chemical_formula_moiety 'C26 H33 B10 Co O4 S2'
_chemical_formula_sum 'C26 H33 B10 Co O4 S2'
_chemical_formula_weight 640.67
_chemical_name_systematic
;
?
;
_space_group_IT_number 2
_symmetry_cell_setting triclinic
_symmetry_space_group_name_Hall '-P 1'
_symmetry_space_group_name_H-M 'P -1'
_atom_sites_solution_hydrogens geom
_atom_sites_solution_primary direct
_atom_sites_solution_secondary difmap
_audit_creation_method SHELXL-97
_cell_angle_alpha 83.022(5)
_cell_angle_beta 77.764(4)
_cell_angle_gamma 84.995(5)
_cell_formula_units_Z 6
_cell_length_a 12.139(4)
_cell_length_b 17.654(6)
_cell_length_c 22.922(8)
_cell_measurement_reflns_used 8279
_cell_measurement_temperature 291(2)
_cell_measurement_theta_max 27.26
_cell_measurement_theta_min 2.23
_cell_volume 4755(3)
_computing_cell_refinement SMART
_computing_data_collection 'SMART (Bruker, 2000)'
_computing_data_reduction 'SAINT (Bruker, 2000)'
_computing_molecular_graphics SHELXTL
_computing_publication_material SHELXTL
_computing_structure_refinement SHELXTL
_computing_structure_solution 'SHELXL (Sheldrick, 2000)'
_diffrn_ambient_temperature 291(2)
_diffrn_measured_fraction_theta_full 0.971
_diffrn_measured_fraction_theta_max 0.971
_diffrn_measurement_device_type 'Bruker CCD area detector'
_diffrn_measurement_method 'phi and omega scans'
_diffrn_radiation_monochromator graphite
_diffrn_radiation_source 'fine-focus sealed tube'
_diffrn_radiation_type MoK\a
_diffrn_radiation_wavelength 0.71073
_diffrn_reflns_av_R_equivalents 0.0241
_diffrn_reflns_av_sigmaI/netI 0.0712
_diffrn_reflns_limit_h_max 14
_diffrn_reflns_limit_h_min -14
_diffrn_reflns_limit_k_max 21
_diffrn_reflns_limit_k_min -15
_diffrn_reflns_limit_l_max 28
_diffrn_reflns_limit_l_min -28
_diffrn_reflns_number 25389
_diffrn_reflns_theta_full 26.00
_diffrn_reflns_theta_max 26.00
_diffrn_reflns_theta_min 1.78
_exptl_absorpt_coefficient_mu 0.705
_exptl_absorpt_correction_T_max 0.8603
_exptl_absorpt_correction_T_min 0.8270
_exptl_absorpt_correction_type multi-scan
_exptl_absorpt_process_details 'SADABS (Bruker, 2000)'
_exptl_crystal_colour red
_exptl_crystal_density_diffrn 1.342
_exptl_crystal_density_method 'not measured'
_exptl_crystal_description block
_exptl_crystal_F_000 1980
_exptl_crystal_size_max 0.28
_exptl_crystal_size_mid 0.24
_exptl_crystal_size_min 0.22
_refine_diff_density_max 1.258
_refine_diff_density_min -1.312
_refine_diff_density_rms 0.063
_refine_ls_extinction_method none
_refine_ls_goodness_of_fit_ref 1.098
_refine_ls_hydrogen_treatment constr
_refine_ls_matrix_type fullcycle
_refine_ls_number_parameters 1177
_refine_ls_number_reflns 18164
_refine_ls_number_restraints 0
_refine_ls_restrained_S_all 1.098
_refine_ls_R_factor_all 0.0851
_refine_ls_R_factor_gt 0.0561
_refine_ls_shift/su_max 0.000
_refine_ls_shift/su_mean 0.000
_refine_ls_structure_factor_coef Fsqd
_refine_ls_weighting_details 'calc w=1/[\s^2^(Fo^2^)+(0.0635P)^2^+0.4893P] where P=(Fo^2^+2Fc^2^)/3'
_refine_ls_weighting_scheme calc
_refine_ls_wR_factor_gt 0.1277
_refine_ls_wR_factor_ref 0.1334
_reflns_number_gt 12306
_reflns_number_total 18164
_reflns_threshold_expression >2sigma(I)
_cod_data_source_file C0DT00933D.TXT
_cod_data_source_block COMPLEX-5
_cod_depositor_comments
;
The following automatic conversions were performed:
'_symmetry_cell_setting' value 'Triclinic' changed to 'triclinic'
according to '/home/saulius/struct/CIF-dictionaries/cif_core.dic'
dictionary named 'cif_core.dic' version 2.4.1 from 2010-06-29.

Automatic conversion script
Id: cif_fix_enum 1555 2011-01-17 13:19:09Z saulius 
;
_cod_original_sg_symbol_H-M P-1
_cod_database_code 7014547

loop_
_symmetry_equiv_pos_as_xyz
'x, y, z'
'-x, -y, -z'

loop_
_atom_site_label
_atom_site_type_symbol
_atom_site_fract_x
_atom_site_fract_y
_atom_site_fract_z
_atom_site_U_iso_or_equiv
_atom_site_adp_type
_atom_site_occupancy
_atom_site_symmetry_multiplicity
_atom_site_calc_flag
_atom_site_refinement_flags
_atom_site_disorder_assembly
_atom_site_disorder_group
B3 B 0.3380(3) 0.1594(2) -0.02137(17) 0.0379(8) Uani 1 1 d . . .
H3D H 0.3995 0.1974 -0.0135 0.045 Uiso 1 1 calc R . .
B4 B 0.2254(4) 0.1969(2) -0.05654(19) 0.0445(10) Uani 1 1 d . . .
H4D H 0.2133 0.2581 -0.0714 0.053 Uiso 1 1 calc R . .
B5 B 0.1094(3) 0.1377(2) -0.02549(19) 0.0421(9) Uani 1 1 d . . .
H5D H 0.0213 0.1610 -0.0208 0.050 Uiso 1 1 calc R . .
B6 B 0.1534(3) 0.0681(2) 0.02935(18) 0.0386(8) Uani 1 1 d . . .
H6D H 0.0936 0.0471 0.0700 0.046 Uiso 1 1 calc R . .
B7 B 0.2637(4) 0.0085(2) -0.00586(18) 0.0415(9) Uani 1 1 d . . .
H7D H 0.2759 -0.0518 0.0115 0.050 Uiso 1 1 calc R . .
B8 B 0.3779(3) 0.0666(2) -0.03869(17) 0.0392(9) Uani 1 1 d . . .
H8D H 0.4663 0.0439 -0.0433 0.047 Uiso 1 1 calc R . .
B9 B 0.3351(3) 0.1356(3) -0.09294(18) 0.0430(9) Uani 1 1 d . . .
H9D H 0.3947 0.1575 -0.1334 0.052 Uiso 1 1 calc R . .
B10 B 0.1944(4) 0.1230(2) -0.09649(18) 0.0438(9) Uani 1 1 d . . .
H10D H 0.1624 0.1366 -0.1382 0.053 Uiso 1 1 calc R . .
B11 B 0.1498(4) 0.0426(3) -0.0424(2) 0.0472(10) Uani 1 1 d . . .
H11D H 0.0885 0.0042 -0.0496 0.057 Uiso 1 1 calc R . .
B12 B 0.2916(4) 0.0407(3) -0.08422(19) 0.0453(10) Uani 1 1 d . . .
H12D H 0.3225 0.0006 -0.1181 0.054 Uiso 1 1 calc R . .
B13 B 0.0493(3) 0.5351(2) 0.29183(18) 0.0383(8) Uani 1 1 d . . .
H13D H 0.0263 0.5289 0.2488 0.046 Uiso 1 1 calc R . .
B14 B -0.0434(3) 0.5851(2) 0.34413(19) 0.0422(9) Uani 1 1 d . . .
H14D H -0.1249 0.6111 0.3356 0.051 Uiso 1 1 calc R . .
B15 B 0.0389(3) 0.6292(2) 0.38529(17) 0.0380(8) Uani 1 1 d . . .
H15D H 0.0097 0.6839 0.4036 0.046 Uiso 1 1 calc R . .
B16 B 0.1837(3) 0.6073(2) 0.35535(17) 0.0344(8) Uani 1 1 d . . .
H16D H 0.2489 0.6475 0.3535 0.041 Uiso 1 1 calc R . .
B17 B 0.2102(4) 0.5079(2) 0.36803(18) 0.0412(9) Uani 1 1 d . . .
H17D H 0.2929 0.4828 0.3754 0.049 Uiso 1 1 calc R . .
B18 B 0.1298(4) 0.4636(2) 0.3265(2) 0.0441(9) Uani 1 1 d . . .
H18D H 0.1609 0.4100 0.3068 0.053 Uiso 1 1 calc R . .
B19 B -0.0130(4) 0.4863(2) 0.3562(2) 0.0459(10) Uani 1 1 d . . .
H19D H -0.0765 0.4455 0.3561 0.055 Uiso 1 1 calc R . .
B20 B -0.0263(4) 0.5434(3) 0.4169(2) 0.0470(10) Uani 1 1 d . . .
H20D H -0.0973 0.5411 0.4558 0.056 Uiso 1 1 calc R . .
B21 B 0.1161(4) 0.5576(3) 0.42265(18) 0.0438(9) Uani 1 1 d . . .
H21D H 0.1376 0.5648 0.4658 0.053 Uiso 1 1 calc R . .
B22 B 0.0813(4) 0.4686(2) 0.4065(2) 0.0479(10) Uani 1 1 d . . .
H22D H 0.0790 0.4177 0.4395 0.057 Uiso 1 1 calc R . .
B23 B 0.3155(4) 0.6239(2) 0.6409(2) 0.0432(9) Uani 1 1 d . . .
H23D H 0.2842 0.6093 0.6023 0.052 Uiso 1 1 calc R . .
B24 B 0.2335(4) 0.6868(2) 0.6929(2) 0.0456(10) Uani 1 1 d . . .
H24D H 0.1499 0.7127 0.6878 0.055 Uiso 1 1 calc R . .
B25 B 0.3265(3) 0.7384(2) 0.72030(18) 0.0409(9) Uani 1 1 d . . .
H25D H 0.3028 0.7966 0.7331 0.049 Uiso 1 1 calc R . .
B26 B 0.4690(3) 0.7106(2) 0.68347(16) 0.0378(8) Uani 1 1 d . . .
H26D H 0.5357 0.7515 0.6714 0.045 Uiso 1 1 calc R . .
B27 B 0.4957(4) 0.6137(2) 0.70645(18) 0.0434(9) Uani 1 1 d . . .
H27D H 0.5817 0.5919 0.7106 0.052 Uiso 1 1 calc R . .
B28 B 0.4026(4) 0.5593(3) 0.67923(19) 0.0448(9) Uani 1 1 d . . .
H28D H 0.4278 0.5017 0.6653 0.054 Uiso 1 1 calc R . .
B29 B 0.2638(4) 0.5850(3) 0.7163(2) 0.0506(11) Uani 1 1 d . . .
H29D H 0.1978 0.5437 0.7276 0.061 Uiso 1 1 calc R . .
B30 B 0.2696(4) 0.6551(3) 0.7626(2) 0.0478(10) Uani 1 1 d . . .
H30D H 0.2058 0.6593 0.8042 0.057 Uiso 1 1 calc R . .
B31 B 0.4136(3) 0.6706(2) 0.75896(18) 0.0433(9) Uani 1 1 d . . .
H31D H 0.4444 0.6847 0.7979 0.052 Uiso 1 1 calc R . .
B32 B 0.3737(4) 0.5781(3) 0.7548(2) 0.0484(10) Uani 1 1 d . . .
H32D H 0.3796 0.5319 0.7911 0.058 Uiso 1 1 calc R . .
C1 C 0.2022(3) 0.15779(17) 0.01742(14) 0.0322(7) Uani 1 1 d . . .
C2 C 0.2922(3) 0.08193(18) 0.02823(14) 0.0337(7) Uani 1 1 d . . .
C3 C 0.4989(3) 0.3143(2) 0.08346(15) 0.0397(8) Uani 1 1 d . . .
C4 C 0.3684(3) 0.2117(2) 0.12930(15) 0.0382(7) Uani 1 1 d . . .
H4 H 0.4283 0.1906 0.1466 0.046 Uiso 1 1 calc R . .
C5 C 0.3897(3) 0.2766(2) 0.09223(15) 0.0399(8) Uani 1 1 d . . .
C6 C 0.3081(3) 0.3220(2) 0.06214(15) 0.0406(8) Uani 1 1 d . . .
H6 H 0.3255 0.3723 0.0487 0.049 Uiso 1 1 calc R . .
C7 C 0.2122(3) 0.30181(18) 0.05112(14) 0.0345(7) Uani 1 1 d . . .
C8 C 0.1351(3) 0.3530(2) 0.01803(16) 0.0400(8) Uani 1 1 d . . .
C9 C 0.6023(3) 0.26586(18) 0.08050(14) 0.0350(7) Uani 1 1 d . . .
C10 C 0.6997(3) 0.3030(2) 0.07503(17) 0.0446(8) Uani 1 1 d . . .
H10 H 0.7036 0.3552 0.0763 0.054 Uiso 1 1 calc R . .
C11 C 0.7838(3) 0.2536(2) 0.06796(16) 0.0413(8) Uani 1 1 d . . .
H11 H 0.8588 0.2658 0.0614 0.050 Uiso 1 1 calc R . .
C12 C 0.7511(3) 0.1811(2) 0.07107(17) 0.0437(8) Uani 1 1 d . . .
H12 H 0.7957 0.1355 0.0704 0.052 Uiso 1 1 calc R . .
C13 C 0.1740(3) 0.42055(18) -0.02136(14) 0.0319(7) Uani 1 1 d . . .
C14 C 0.1094(3) 0.47466(19) -0.04970(16) 0.0422(8) Uani 1 1 d . . .
H14 H 0.0319 0.4759 -0.0476 0.051 Uiso 1 1 calc R . .
C15 C 0.1841(3) 0.5270(2) -0.08205(17) 0.0480(9) Uani 1 1 d . . .
H15 H 0.1663 0.5700 -0.1068 0.058 Uiso 1 1 calc R . .
C16 C 0.2865(3) 0.5042(2) -0.07118(16) 0.0495(9) Uani 1 1 d . . .
H16 H 0.3526 0.5281 -0.0889 0.059 Uiso 1 1 calc R . .
C17 C 0.0740(3) 0.1422(2) 0.21061(16) 0.0410(8) Uani 1 1 d . . .
C18 C 0.1272(3) 0.2081(2) 0.21960(16) 0.0420(8) Uani 1 1 d . . .
C19 C 0.2304(3) 0.1801(2) 0.23832(16) 0.0441(8) Uani 1 1 d . . .
C20 C 0.2435(3) 0.0990(2) 0.23296(16) 0.0437(8) Uani 1 1 d . . .
C21 C 0.1455(3) 0.0744(2) 0.21730(16) 0.0468(9) Uani 1 1 d . . .
C22 C -0.0416(3) 0.1451(2) 0.19359(17) 0.0483(9) Uani 1 1 d . . .
H22A H -0.0999 0.1487 0.2289 0.073 Uiso 1 1 calc R . .
H22B H -0.0482 0.0995 0.1760 0.073 Uiso 1 1 calc R . .
H22C H -0.0493 0.1889 0.1652 0.073 Uiso 1 1 calc R . .
C23 C 0.0827(3) 0.2889(2) 0.21838(18) 0.0513(10) Uani 1 1 d . . .
H23A H 0.0857 0.3079 0.2555 0.077 Uiso 1 1 calc R . .
H23B H 0.0059 0.2923 0.2133 0.077 Uiso 1 1 calc R . .
H23C H 0.1276 0.3188 0.1856 0.077 Uiso 1 1 calc R . .
C24 C 0.3000(3) 0.2275(2) 0.26273(17) 0.0481(9) Uani 1 1 d . . .
H24A H 0.3005 0.2779 0.2416 0.072 Uiso 1 1 calc R . .
H24B H 0.3758 0.2049 0.2579 0.072 Uiso 1 1 calc R . .
H24C H 0.2690 0.2306 0.3046 0.072 Uiso 1 1 calc R . .
C25 C 0.3390(3) 0.0445(2) 0.25032(18) 0.0547(10) Uani 1 1 d . . .
H25A H 0.3279 -0.0065 0.2433 0.082 Uiso 1 1 calc R . .
H25B H 0.3392 0.0458 0.2921 0.082 Uiso 1 1 calc R . .
H25C H 0.4100 0.0601 0.2265 0.082 Uiso 1 1 calc R . .
C26 C 0.1162(3) -0.0040(2) 0.21124(16) 0.0474(9) Uani 1 1 d . . .
H26A H 0.1811 -0.0311 0.1897 0.071 Uiso 1 1 calc R . .
H26B H 0.0559 -0.0007 0.1898 0.071 Uiso 1 1 calc R . .
H26C H 0.0928 -0.0307 0.2504 0.071 Uiso 1 1 calc R . .
C27 C 0.0866(3) 0.61869(19) 0.31093(14) 0.0348(7) Uani 1 1 d . . .
C28 C 0.1845(3) 0.54767(18) 0.30000(15) 0.0353(7) Uani 1 1 d . . .
C29 C 0.4412(3) 0.78781(19) 0.26438(15) 0.0386(7) Uani 1 1 d . . .
C30 C 0.3460(3) 0.7089(2) 0.21085(15) 0.0441(8) Uani 1 1 d . . .
H30 H 0.4198 0.6938 0.1935 0.053 Uiso 1 1 calc R . .
C31 C 0.3389(3) 0.75709(19) 0.25176(15) 0.0369(7) Uani 1 1 d . . .
C32 C 0.2328(3) 0.7922(2) 0.28378(15) 0.0364(7) Uani 1 1 d . . .
H32 H 0.2412 0.8335 0.3037 0.044 Uiso 1 1 calc R . .
C33 C 0.1248(3) 0.77429(19) 0.28904(15) 0.0378(7) Uani 1 1 d . . .
C34 C 0.0289(3) 0.82085(19) 0.32298(15) 0.0369(7) Uani 1 1 d . . .
C35 C 0.5461(3) 0.73862(19) 0.25719(14) 0.0367(7) Uani 1 1 d . . .
C36 C 0.6420(3) 0.7758(2) 0.25455(15) 0.0399(8) Uani 1 1 d . . .
H36 H 0.6463 0.8282 0.2545 0.048 Uiso 1 1 calc R . .
C37 C 0.7296(3) 0.7221(2) 0.25209(16) 0.0403(8) Uani 1 1 d . . .
H37 H 0.8045 0.7315 0.2502 0.048 Uiso 1 1 calc R . .
C38 C 0.6889(3) 0.6509(2) 0.25290(16) 0.0439(8) Uani 1 1 d . . .
H38 H 0.7310 0.6043 0.2511 0.053 Uiso 1 1 calc R . .
C39 C 0.0290(3) 0.8719(2) 0.37070(16) 0.0410(8) Uani 1 1 d . . .
C40 C -0.0568(3) 0.8979(2) 0.41201(17) 0.0470(9) Uani 1 1 d . . .
H40 H -0.1325 0.8876 0.4178 0.056 Uiso 1 1 calc R . .
C41 C -0.0085(3) 0.9441(2) 0.44487(18) 0.0465(9) Uani 1 1 d . . .
H41 H -0.0479 0.9734 0.4746 0.056 Uiso 1 1 calc R . .
C42 C 0.0986(3) 0.9387(2) 0.42660(17) 0.0495(9) Uani 1 1 d . . .
H42 H 0.1503 0.9593 0.4439 0.059 Uiso 1 1 calc R . .
C43 C 0.3022(3) 0.7157(2) 0.09814(17) 0.0462(8) Uani 1 1 d . . .
C44 C 0.1845(3) 0.7357(2) 0.11266(16) 0.0426(8) Uani 1 1 d . . .
C45 C 0.1248(3) 0.6672(2) 0.11929(15) 0.0409(8) Uani 1 1 d . . .
C46 C 0.2071(3) 0.6030(2) 0.11001(16) 0.0434(8) Uani 1 1 d . . .
C47 C 0.3176(3) 0.6387(2) 0.09707(17) 0.0460(9) Uani 1 1 d . . .
C48 C 0.3924(3) 0.7710(2) 0.08166(18) 0.0501(9) Uani 1 1 d . . .
H48A H 0.4647 0.7440 0.0812 0.075 Uiso 1 1 calc R . .
H48B H 0.3799 0.8075 0.1106 0.075 Uiso 1 1 calc R . .
H48C H 0.3908 0.7972 0.0426 0.075 Uiso 1 1 calc R . .
C49 C 0.1309(3) 0.8150(2) 0.11578(16) 0.0424(8) Uani 1 1 d . . .
H49A H 0.1718 0.8437 0.1362 0.064 Uiso 1 1 calc R . .
H49B H 0.0540 0.8128 0.1373 0.064 Uiso 1 1 calc R . .
H49C H 0.1323 0.8394 0.0759 0.064 Uiso 1 1 calc R . .
C50 C 0.0037(3) 0.6646(2) 0.13055(16) 0.0454(8) Uani 1 1 d . . .
H50A H -0.0299 0.6929 0.1638 0.068 Uiso 1 1 calc R . .
H50B H -0.0162 0.6124 0.1399 0.068 Uiso 1 1 calc R . .
H50C H -0.0236 0.6867 0.0955 0.068 Uiso 1 1 calc R . .
C51 C 0.1839(3) 0.5227(2) 0.11095(17) 0.0466(8) Uani 1 1 d . . .
H51A H 0.1090 0.5143 0.1335 0.070 Uiso 1 1 calc R . .
H51B H 0.2376 0.4905 0.1293 0.070 Uiso 1 1 calc R . .
H51C H 0.1898 0.5108 0.0706 0.070 Uiso 1 1 calc R . .
C52 C 0.4258(3) 0.5868(2) 0.08526(17) 0.0505(9) Uani 1 1 d . . .
H52A H 0.4771 0.6087 0.0508 0.076 Uiso 1 1 calc R . .
H52B H 0.4077 0.5373 0.0780 0.076 Uiso 1 1 calc R . .
H52C H 0.4604 0.5815 0.1196 0.076 Uiso 1 1 calc R . .
C53 C 0.3555(3) 0.71063(19) 0.64904(15) 0.0353(7) Uani 1 1 d . . .
C54 C 0.4547(3) 0.63929(19) 0.64000(15) 0.0394(7) Uani 1 1 d . . .
C55 C 0.7033(3) 0.88342(19) 0.56861(15) 0.0371(7) Uani 1 1 d . . .
C56 C 0.6056(3) 0.78915(19) 0.52986(16) 0.0387(7) Uani 1 1 d . . .
H65 H 0.6787 0.7714 0.5136 0.046 Uiso 1 1 calc R . .
C57 C 0.5991(3) 0.84799(19) 0.56274(15) 0.0378(7) Uani 1 1 d . . .
C58 C 0.4966(3) 0.88738(18) 0.59062(15) 0.0354(7) Uani 1 1 d . . .
H72 H 0.5042 0.9360 0.6004 0.043 Uiso 1 1 calc R . .
C59 C 0.3896(3) 0.86307(19) 0.60465(14) 0.0340(7) Uani 1 1 d . . .
C60 C 0.2868(3) 0.9085(2) 0.63293(16) 0.0409(8) Uani 1 1 d . . .
C61 C 0.8060(3) 0.8348(2) 0.57397(16) 0.0406(8) Uani 1 1 d . . .
C62 C 0.8970(3) 0.8698(2) 0.57932(16) 0.0417(8) Uani 1 1 d . . .
H62 H 0.9000 0.9224 0.5782 0.050 Uiso 1 1 calc R . .
C63 C 0.9782(3) 0.8213(2) 0.58613(17) 0.0441(8) Uani 1 1 d . . .
H63 H 1.0496 0.8336 0.5892 0.053 Uiso 1 1 calc R . .
H64 H 0.9900 0.7048 0.5938 0.053 Uiso 1 1 d R . .
C64 C 0.9467(3) 0.7499(2) 0.58829(16) 0.0429(8) Uani 1 1 d . . .
C65 C 0.2962(3) 0.9625(2) 0.67529(16) 0.0395(8) Uani 1 1 d . . .
C66 C 0.2107(3) 1.0072(2) 0.70094(16) 0.0424(8) Uani 1 1 d . . .
H66 H 0.1373 1.0107 0.6944 0.051 Uiso 1 1 calc R . .
C67 C 0.2510(3) 1.0483(2) 0.73974(16) 0.0459(9) Uani 1 1 d . . .
H67 H 0.2106 1.0831 0.7649 0.055 Uiso 1 1 calc R . .
C68 C 0.3559(3) 1.02719(19) 0.73277(16) 0.0408(8) Uani 1 1 d . . .
H68 H 0.4048 1.0471 0.7524 0.049 Uiso 1 1 calc R . .
C69 C 0.5558(3) 0.7716(2) 0.42063(15) 0.0408(8) Uani 1 1 d . . .
C70 C 0.4403(3) 0.79881(18) 0.43643(15) 0.0382(7) Uani 1 1 d . . .
C71 C 0.3722(3) 0.73227(19) 0.45379(15) 0.0380(7) Uani 1 1 d . . .
C72 C 0.4436(3) 0.66733(18) 0.45075(15) 0.0363(7) Uani 1 1 d . . .
C73 C 0.5566(3) 0.6892(2) 0.43199(15) 0.0398(8) Uani 1 1 d . . .
C74 C 0.6510(3) 0.8159(2) 0.39433(17) 0.0492(9) Uani 1 1 d . . .
H74A H 0.6572 0.8242 0.3516 0.074 Uiso 1 1 calc R . .
H74B H 0.7186 0.7889 0.4033 0.074 Uiso 1 1 calc R . .
H74C H 0.6408 0.8643 0.4105 0.074 Uiso 1 1 calc R . .
C75 C 0.3986(3) 0.8802(2) 0.43343(17) 0.0456(8) Uani 1 1 d . . .
H75A H 0.4596 0.9116 0.4330 0.068 Uiso 1 1 calc R . .
H75B H 0.3398 0.8881 0.4678 0.068 Uiso 1 1 calc R . .
H75C H 0.3694 0.8938 0.3975 0.068 Uiso 1 1 calc R . .
C76 C 0.2466(3) 0.7385(2) 0.46962(17) 0.0407(8) Uani 1 1 d . . .
H76A H 0.2168 0.7301 0.4355 0.061 Uiso 1 1 calc R . .
H76B H 0.2212 0.7885 0.4812 0.061 Uiso 1 1 calc R . .
H76C H 0.2208 0.7007 0.5024 0.061 Uiso 1 1 calc R . .
C77 C 0.4099(3) 0.58586(19) 0.46328(17) 0.0444(8) Uani 1 1 d . . .
H77A H 0.3484 0.5816 0.4974 0.067 Uiso 1 1 calc R . .
H77B H 0.4730 0.5528 0.4716 0.067 Uiso 1 1 calc R . .
H77C H 0.3867 0.5713 0.4289 0.067 Uiso 1 1 calc R . .
C78 C 0.6589(3) 0.6355(2) 0.42267(17) 0.0462(9) Uani 1 1 d . . .
H78A H 0.6694 0.6099 0.4607 0.069 Uiso 1 1 calc R . .
H78B H 0.7238 0.6637 0.4043 0.069 Uiso 1 1 calc R . .
H78C H 0.6495 0.5985 0.3970 0.069 Uiso 1 1 calc R . .
Co1 Co 0.23551(4) 0.15693(3) 0.15159(2) 0.03994(12) Uani 1 1 d . . .
Co2 Co 0.23704(4) 0.66512(3) 0.18115(2) 0.04337(12) Uani 1 1 d . . .
Co3 Co 0.49033(3) 0.73635(2) 0.51108(2) 0.03164(10) Uani 1 1 d . . .
O1 O 0.4979(2) 0.38445(14) 0.07739(11) 0.0437(6) Uani 1 1 d . . .
O2 O 0.6340(2) 0.19167(14) 0.07553(11) 0.0422(5) Uani 1 1 d . . .
O3 O 0.03703(18) 0.33843(13) 0.02387(11) 0.0405(6) Uani 1 1 d . . .
O4 O 0.2802(2) 0.44212(14) -0.03116(11) 0.0447(6) Uani 1 1 d . . .
O5 O 0.4381(2) 0.85229(14) 0.28033(11) 0.0436(6) Uani 1 1 d . . .
O6 O 0.5723(2) 0.66296(14) 0.25702(11) 0.0450(6) Uani 1 1 d . . .
O7 O -0.06849(18) 0.81086(13) 0.31625(10) 0.0382(5) Uani 1 1 d . . .
O8 O 0.1261(2) 0.89760(14) 0.37727(11) 0.0441(6) Uani 1 1 d . . .
O9 O 0.7019(2) 0.94988(14) 0.57644(11) 0.0454(6) Uani 1 1 d . . .
O10 O 0.8323(2) 0.75864(14) 0.58039(12) 0.0450(6) Uani 1 1 d . . .
O11 O 0.19405(18) 0.89717(13) 0.62544(11) 0.0382(5) Uani 1 1 d . . .
O12 O 0.3894(2) 0.97335(13) 0.69438(11) 0.0419(6) Uani 1 1 d . . .
S1 S 0.15608(7) 0.21264(4) 0.07981(4) 0.03529(18) Uani 1 1 d . . .
S2 S 0.33741(8) 0.06788(5) 0.09742(4) 0.0416(2) Uani 1 1 d . . .
S3 S 0.09634(7) 0.69638(5) 0.25172(4) 0.03946(19) Uani 1 1 d . . .
S4 S 0.29252(8) 0.55693(5) 0.23429(4) 0.0454(2) Uani 1 1 d . . .
S5 S 0.35706(6) 0.77725(4) 0.58131(3) 0.03019(16) Uani 1 1 d . . .
S6 S 0.55150(8) 0.63690(5) 0.56938(4) 0.03924(19) Uani 1 1 d . . .

loop_
_atom_site_aniso_label
_atom_site_aniso_U_11
_atom_site_aniso_U_22
_atom_site_aniso_U_33
_atom_site_aniso_U_23
_atom_site_aniso_U_13
_atom_site_aniso_U_12
B3 0.0336(19) 0.047(2) 0.0301(18) 0.0015(16) 0.0002(15) -0.0085(16)
B4 0.048(2) 0.042(2) 0.040(2) 0.0038(17) -0.0045(18) -0.0011(18)
B5 0.036(2) 0.044(2) 0.046(2) -0.0084(18) -0.0075(17) -0.0022(17)
B6 0.042(2) 0.035(2) 0.039(2) -0.0067(16) -0.0030(16) -0.0127(16)
B7 0.053(2) 0.037(2) 0.036(2) -0.0068(16) -0.0087(17) -0.0033(17)
B8 0.036(2) 0.048(2) 0.0327(19) -0.0106(16) -0.0067(15) 0.0096(17)
B9 0.039(2) 0.052(2) 0.038(2) -0.0072(18) -0.0081(17) 0.0037(18)
B10 0.045(2) 0.051(2) 0.036(2) -0.0109(18) -0.0084(17) 0.0073(19)
B11 0.049(2) 0.045(2) 0.053(2) -0.0187(19) -0.0105(19) -0.0129(19)
B12 0.047(2) 0.048(2) 0.042(2) -0.0147(19) -0.0063(18) -0.0002(19)
B13 0.047(2) 0.036(2) 0.037(2) -0.0038(16) -0.0171(17) -0.0125(17)
B14 0.031(2) 0.043(2) 0.053(2) 0.0040(18) -0.0093(17) -0.0151(16)
B15 0.0318(19) 0.040(2) 0.040(2) -0.0076(16) 0.0040(16) -0.0114(16)
B16 0.0303(18) 0.0353(19) 0.039(2) -0.0031(15) -0.0056(15) -0.0152(15)
B17 0.040(2) 0.042(2) 0.044(2) -0.0050(17) -0.0132(17) -0.0045(17)
B18 0.049(2) 0.033(2) 0.058(3) -0.0096(18) -0.023(2) -0.0092(17)
B19 0.052(2) 0.039(2) 0.051(2) 0.0070(18) -0.020(2) -0.0197(19)
B20 0.042(2) 0.052(2) 0.046(2) 0.0093(19) -0.0033(18) -0.0291(19)
B21 0.042(2) 0.056(3) 0.033(2) 0.0013(18) -0.0050(16) -0.0173(19)
B22 0.054(3) 0.039(2) 0.050(2) 0.0192(19) -0.017(2) -0.0220(19)
B23 0.048(2) 0.035(2) 0.045(2) 0.0057(17) -0.0076(18) -0.0089(17)
B24 0.041(2) 0.046(2) 0.047(2) 0.0034(18) -0.0034(18) -0.0128(18)
B25 0.036(2) 0.047(2) 0.036(2) -0.0040(17) -0.0007(16) 0.0003(17)
B26 0.038(2) 0.045(2) 0.0278(18) -0.0031(16) -0.0031(15) -0.0001(17)
B27 0.044(2) 0.045(2) 0.036(2) 0.0016(17) -0.0045(17) 0.0052(18)
B28 0.052(3) 0.042(2) 0.040(2) 0.0013(17) -0.0120(18) -0.0046(19)
B29 0.051(3) 0.047(2) 0.051(3) 0.009(2) -0.007(2) -0.015(2)
B30 0.043(2) 0.053(3) 0.042(2) 0.0050(19) 0.0004(18) -0.0082(19)
B31 0.040(2) 0.048(2) 0.036(2) 0.0001(17) 0.0030(17) -0.0038(18)
B32 0.048(2) 0.048(2) 0.044(2) 0.0065(19) -0.0029(19) -0.0057(19)
C1 0.0295(16) 0.0288(16) 0.0367(17) 0.0004(13) -0.0046(13) -0.0041(12)
C2 0.0327(16) 0.0345(17) 0.0330(16) -0.0027(13) -0.0054(13) -0.0022(13)
C3 0.0384(19) 0.046(2) 0.0360(18) 0.0016(15) -0.0080(14) -0.0156(15)
C4 0.0332(17) 0.0451(19) 0.0366(17) -0.0024(15) -0.0070(14) -0.0065(14)
C5 0.0398(19) 0.0433(19) 0.0385(18) 0.0011(15) -0.0104(15) -0.0146(15)
C6 0.0366(18) 0.045(2) 0.0389(18) 0.0056(15) -0.0063(14) -0.0137(15)
C7 0.0347(17) 0.0320(17) 0.0348(17) -0.0005(13) -0.0037(13) -0.0042(13)
C8 0.0334(18) 0.0395(18) 0.047(2) 0.0022(15) -0.0075(14) -0.0142(14)
C9 0.0339(17) 0.0378(18) 0.0349(17) -0.0028(13) -0.0044(13) -0.0199(14)
C10 0.0384(19) 0.043(2) 0.053(2) -0.0042(16) -0.0043(16) -0.0197(16)
C11 0.0336(18) 0.044(2) 0.050(2) -0.0071(16) -0.0094(15) -0.0197(16)
C12 0.0393(19) 0.043(2) 0.053(2) -0.0222(16) -0.0063(16) -0.0094(15)
C13 0.0279(15) 0.0353(17) 0.0326(16) 0.0016(13) -0.0061(12) -0.0104(13)
C14 0.045(2) 0.0376(18) 0.046(2) 0.0018(15) -0.0150(16) -0.0070(15)
C15 0.053(2) 0.044(2) 0.049(2) 0.0127(16) -0.0199(18) -0.0160(17)
C16 0.039(2) 0.057(2) 0.043(2) 0.0178(17) 0.0040(16) -0.0121(17)
C17 0.0359(18) 0.0390(18) 0.0430(19) 0.0097(15) 0.0003(14) -0.0154(14)
C18 0.0428(19) 0.0410(19) 0.0402(19) -0.0064(15) 0.0023(15) -0.0149(15)
C19 0.044(2) 0.049(2) 0.0372(18) -0.0032(15) 0.0009(15) -0.0132(16)
C20 0.044(2) 0.045(2) 0.0380(19) 0.0076(15) -0.0031(15) -0.0092(16)
C21 0.059(2) 0.0407(19) 0.0339(18) 0.0100(15) 0.0015(16) -0.0147(17)
C22 0.049(2) 0.050(2) 0.047(2) 0.0042(17) -0.0069(17) -0.0271(18)
C23 0.046(2) 0.043(2) 0.049(2) 0.0080(16) 0.0184(17) -0.0018(16)
C24 0.046(2) 0.055(2) 0.043(2) -0.0124(17) -0.0011(16) -0.0122(17)
C25 0.054(2) 0.056(2) 0.045(2) 0.0111(18) -0.0002(18) -0.0006(19)
C26 0.054(2) 0.042(2) 0.042(2) 0.0206(16) -0.0067(17) -0.0163(17)
C27 0.0360(17) 0.0344(17) 0.0341(17) -0.0072(13) -0.0029(13) -0.0088(13)
C28 0.0355(18) 0.0309(17) 0.0413(18) -0.0067(14) -0.0107(14) -0.0013(13)
C29 0.0319(17) 0.0398(18) 0.0422(18) -0.0028(14) -0.0007(14) -0.0113(14)
C30 0.044(2) 0.052(2) 0.0331(17) -0.0009(15) -0.0037(15) -0.0009(16)
C31 0.0342(17) 0.0376(18) 0.0365(17) -0.0008(14) -0.0002(13) -0.0108(14)
C32 0.0296(16) 0.0427(19) 0.0348(17) -0.0040(14) -0.0022(13) -0.0006(14)
C33 0.0389(18) 0.0314(16) 0.0430(19) 0.0006(14) -0.0108(15) -0.0019(14)
C34 0.0330(17) 0.0409(18) 0.0385(17) -0.0057(14) -0.0073(14) -0.0094(14)
C35 0.0378(18) 0.0401(18) 0.0332(17) 0.0037(14) -0.0096(14) -0.0125(14)
C36 0.0347(17) 0.0431(19) 0.0439(19) -0.0036(15) -0.0082(14) -0.0142(15)
C37 0.0323(17) 0.0436(19) 0.0457(19) 0.0064(15) -0.0111(14) -0.0139(15)
C38 0.047(2) 0.0425(19) 0.050(2) -0.0090(16) -0.0227(17) -0.0084(16)
C39 0.0397(19) 0.0370(18) 0.047(2) -0.0051(15) -0.0115(15) -0.0005(14)
C40 0.043(2) 0.048(2) 0.051(2) -0.0124(17) -0.0026(16) -0.0139(16)
C41 0.0374(19) 0.045(2) 0.060(2) -0.0164(17) -0.0092(17) -0.0037(15)
C42 0.041(2) 0.066(2) 0.047(2) -0.0240(18) -0.0100(16) -0.0038(18)
C43 0.041(2) 0.050(2) 0.044(2) 0.0033(16) -0.0066(16) -0.0034(16)
C44 0.044(2) 0.047(2) 0.0406(19) -0.0128(15) -0.0131(15) -0.0039(16)
C45 0.0416(19) 0.0422(19) 0.0383(18) -0.0130(15) -0.0033(14) 0.0010(15)
C46 0.043(2) 0.044(2) 0.047(2) -0.0136(16) -0.0189(16) 0.0103(16)
C47 0.041(2) 0.046(2) 0.048(2) -0.0102(16) -0.0052(16) 0.0100(16)
C48 0.046(2) 0.056(2) 0.050(2) 0.0104(18) -0.0191(17) -0.0144(18)
C49 0.048(2) 0.0393(19) 0.0434(19) -0.0099(15) -0.0170(16) 0.0018(15)
C50 0.048(2) 0.051(2) 0.0404(19) -0.0135(16) -0.0080(16) -0.0105(16)
C51 0.050(2) 0.049(2) 0.044(2) -0.0146(16) -0.0112(16) -0.0011(17)
C52 0.050(2) 0.062(2) 0.041(2) -0.0194(18) -0.0126(17) 0.0165(18)
C53 0.0331(17) 0.0351(17) 0.0378(17) -0.0054(13) -0.0066(13) -0.0029(13)
C54 0.0398(18) 0.0373(18) 0.0384(18) -0.0022(14) -0.0048(14) 0.0020(14)
C55 0.0402(18) 0.0385(18) 0.0368(17) -0.0124(14) -0.0083(14) -0.0135(14)
C56 0.0324(17) 0.0384(18) 0.0466(19) -0.0096(15) -0.0074(14) -0.0042(14)
C57 0.0340(17) 0.0400(18) 0.0402(18) -0.0077(14) -0.0028(14) -0.0148(14)
C58 0.0391(18) 0.0314(16) 0.0420(18) -0.0111(14) -0.0155(14) -0.0090(13)
C59 0.0375(17) 0.0404(17) 0.0271(15) -0.0110(13) -0.0073(13) -0.0069(14)
C60 0.0391(19) 0.0412(19) 0.048(2) -0.0185(15) -0.0107(15) -0.0111(15)
C61 0.0359(18) 0.0436(19) 0.048(2) -0.0172(16) -0.0102(15) -0.0137(15)
C62 0.0390(19) 0.044(2) 0.048(2) -0.0069(15) -0.0154(15) -0.0153(16)
C63 0.0385(19) 0.049(2) 0.051(2) -0.0077(16) -0.0180(16) -0.0133(16)
C64 0.046(2) 0.046(2) 0.0427(19) -0.0157(15) -0.0143(16) -0.0057(16)
C65 0.0366(18) 0.0386(18) 0.0470(19) -0.0202(15) -0.0075(15) -0.0032(14)
C66 0.0358(18) 0.048(2) 0.046(2) -0.0277(16) -0.0018(15) -0.0013(15)
C67 0.053(2) 0.044(2) 0.0404(19) -0.0239(16) 0.0006(16) -0.0030(17)
C68 0.046(2) 0.0368(18) 0.0439(19) -0.0109(15) -0.0085(15) -0.0197(15)
C69 0.045(2) 0.0388(18) 0.0389(18) -0.0057(14) -0.0042(15) -0.0097(15)
C70 0.051(2) 0.0310(16) 0.0381(18) -0.0065(13) -0.0163(15) -0.0089(14)
C71 0.0462(19) 0.0342(17) 0.0392(18) -0.0095(14) -0.0173(15) -0.0051(14)
C72 0.0436(19) 0.0322(17) 0.0360(17) -0.0103(13) -0.0108(14) -0.0018(14)
C73 0.0435(19) 0.0388(18) 0.0372(18) -0.0100(14) -0.0033(14) -0.0071(15)
C74 0.052(2) 0.050(2) 0.045(2) 0.0060(16) -0.0093(17) -0.0182(17)
C75 0.049(2) 0.0410(19) 0.047(2) 0.0113(16) -0.0154(16) -0.0108(16)
C76 0.0369(18) 0.0393(18) 0.052(2) -0.0111(15) -0.0221(16) 0.0062(14)
C77 0.055(2) 0.0382(19) 0.048(2) -0.0151(16) -0.0206(17) -0.0099(16)
C78 0.048(2) 0.049(2) 0.046(2) -0.0163(16) -0.0146(16) 0.0084(17)
Co1 0.0429(3) 0.0375(2) 0.0359(2) 0.00152(19) -0.00035(19) -0.0095(2)
Co2 0.0435(3) 0.0501(3) 0.0350(2) -0.0084(2) -0.0038(2) 0.0006(2)
Co3 0.0293(2) 0.0264(2) 0.0405(2) -0.00510(17) -0.00659(17) -0.00737(16)
O1 0.0465(14) 0.0472(14) 0.0459(14) -0.0038(11) -0.0237(11) -0.0160(11)
O2 0.0388(13) 0.0477(14) 0.0425(13) -0.0116(11) -0.0073(10) -0.0084(10)
O3 0.0325(12) 0.0399(13) 0.0487(14) 0.0168(10) -0.0153(10) -0.0135(10)
O4 0.0374(13) 0.0531(15) 0.0418(13) 0.0169(11) -0.0107(10) -0.0175(11)
O5 0.0373(13) 0.0507(14) 0.0466(14) -0.0172(11) -0.0060(10) -0.0129(11)
O6 0.0476(14) 0.0477(14) 0.0459(14) -0.0140(11) -0.0143(11) -0.0130(11)
O7 0.0291(12) 0.0465(13) 0.0442(13) -0.0151(11) -0.0145(10) 0.0004(10)
O8 0.0401(13) 0.0464(14) 0.0485(14) -0.0184(11) -0.0068(11) -0.0053(11)
O9 0.0484(14) 0.0418(14) 0.0517(15) -0.0147(11) -0.0122(12) -0.0162(11)
O10 0.0435(14) 0.0429(14) 0.0537(15) -0.0040(11) -0.0171(11) -0.0144(11)
O11 0.0334(12) 0.0400(13) 0.0464(13) -0.0196(10) -0.0128(10) 0.0013(10)
O12 0.0403(13) 0.0425(13) 0.0498(14) -0.0176(11) -0.0142(11) -0.0110(10)
S1 0.0363(4) 0.0288(4) 0.0374(4) -0.0007(3) 0.0004(3) -0.0067(3)
S2 0.0491(5) 0.0438(5) 0.0282(4) 0.0015(3) -0.0004(3) -0.0095(4)
S3 0.0410(5) 0.0335(4) 0.0418(5) -0.0050(3) -0.0030(4) -0.0027(3)
S4 0.0435(5) 0.0485(5) 0.0404(5) -0.0113(4) -0.0015(4) 0.0105(4)
S5 0.0280(4) 0.0314(4) 0.0340(4) -0.0061(3) -0.0099(3) -0.0050(3)
S6 0.0443(5) 0.0382(4) 0.0332(4) -0.0056(3) -0.0061(3) 0.0073(4)

loop_
_atom_type_symbol
_atom_type_description
_atom_type_scat_dispersion_real
_atom_type_scat_dispersion_imag
_atom_type_scat_source
C C 0.0033 0.0016 'International Tables Vol C Tables 4.2.6.8 and 6.1.1.4'
H H 0.0000 0.0000 'International Tables Vol C Tables 4.2.6.8 and 6.1.1.4'
B B 0.0013 0.0007 'International Tables Vol C Tables 4.2.6.8 and 6.1.1.4'
O O 0.0106 0.0060 'International Tables Vol C Tables 4.2.6.8 and 6.1.1.4'
S S 0.1246 0.1234 'International Tables Vol C Tables 4.2.6.8 and 6.1.1.4'
Co Co 0.3494 0.9721 'International Tables Vol C Tables 4.2.6.8 and 6.1.1.4'

loop_
_geom_angle_atom_site_label_1
_geom_angle_atom_site_label_2
_geom_angle_atom_site_label_3
_geom_angle
_geom_angle_site_symmetry_1
_geom_angle_site_symmetry_3
_geom_angle_publ_flag
C1 B3 C2 58.88(19) . . ?
C1 B3 B8 106.0(3) . . ?
C2 B3 B8 58.8(2) . . ?
C1 B3 B9 105.6(3) . . ?
C2 B3 B9 106.3(3) . . ?
B8 B3 B9 60.6(2) . . ?
C1 B3 B4 59.6(2) . . ?
C2 B3 B4 108.0(3) . . ?
B8 B3 B4 109.8(3) . . ?
B9 B3 B4 60.4(2) . . ?
C1 B3 H3D 123.7 . . ?
C2 B3 H3D 122.8 . . ?
B8 B3 H3D 121.5 . . ?
B9 B3 H3D 122.6 . . ?
B4 B3 H3D 120.5 . . ?
C1 B4 B3 58.2(2) . . ?
C1 B4 B9 103.6(3) . . ?
B3 B4 B9 59.2(2) . . ?
C1 B4 B10 104.3(3) . . ?
B3 B4 B10 106.6(3) . . ?
B9 B4 B10 59.2(2) . . ?
C1 B4 B5 58.7(2) . . ?
B3 B4 B5 106.4(3) . . ?
B9 B4 B5 105.7(3) . . ?
B10 B4 B5 59.0(2) . . ?
C1 B4 H4D 124.8 . . ?
B3 B4 H4D 122.4 . . ?
B9 B4 H4D 123.5 . . ?
B10 B4 H4D 123.0 . . ?
B5 B4 H4D 122.7 . . ?
C1 B5 B10 105.2(3) . . ?
C1 B5 B11 104.8(3) . . ?
B10 B5 B11 61.4(2) . . ?
C1 B5 B6 58.3(2) . . ?
B10 B5 B6 108.6(3) . . ?
B11 B5 B6 59.6(2) . . ?
C1 B5 B4 58.6(2) . . ?
B10 B5 B4 60.3(2) . . ?
B11 B5 B4 109.1(3) . . ?
B6 B5 B4 107.7(3) . . ?
C1 B5 H5D 125.0 . . ?
B10 B5 H5D 121.5 . . ?
B11 B5 H5D 121.7 . . ?
B6 B5 H5D 121.9 . . ?
B4 B5 H5D 121.3 . . ?
C1 B6 C2 58.74(19) . . ?
C1 B6 B7 105.9(3) . . ?
C2 B6 B7 58.3(2) . . ?
C1 B6 B11 105.8(3) . . ?
C2 B6 B11 106.1(3) . . ?
B7 B6 B11 61.2(2) . . ?
C1 B6 B5 59.3(2) . . ?
C2 B6 B5 106.8(3) . . ?
B7 B6 B5 109.3(3) . . ?
B11 B6 B5 60.0(2) . . ?
C1 B6 H6D 123.6 . . ?
C2 B6 H6D 123.5 . . ?
B7 B6 H6D 121.5 . . ?
B11 B6 H6D 122.3 . . ?
B5 B6 H6D 121.3 . . ?
C2 B7 B6 60.0(2) . . ?
C2 B7 B8 58.6(2) . . ?
B6 B7 B8 107.3(3) . . ?
C2 B7 B12 105.4(3) . . ?
B6 B7 B12 107.7(3) . . ?
B8 B7 B12 58.8(2) . . ?
C2 B7 B11 106.5(3) . . ?
B6 B7 B11 60.0(2) . . ?
B8 B7 B11 106.5(3) . . ?
B12 B7 B11 59.8(2) . . ?
C2 B7 H7D 123.2 . . ?
B6 B7 H7D 121.4 . . ?
B8 B7 H7D 122.9 . . ?
B12 B7 H7D 122.7 . . ?
B11 B7 H7D 122.3 . . ?
C2 B8 B3 60.1(2) . . ?
C2 B8 B12 106.6(3) . . ?
B3 B8 B12 109.2(3) . . ?
C2 B8 B9 106.9(3) . . ?
B3 B8 B9 60.1(2) . . ?
B12 B8 B9 60.8(2) . . ?
C2 B8 B7 58.1(2) . . ?
B3 B8 B7 108.1(3) . . ?
B12 B8 B7 60.9(2) . . ?
B9 B8 B7 109.0(3) . . ?
C2 B8 H8D 123.5 . . ?
B3 B8 H8D 121.1 . . ?
B12 B8 H8D 121.1 . . ?
B9 B8 H8D 121.4 . . ?
B7 B8 H8D 121.6 . . ?
B3 B9 B8 59.3(2) . . ?
B3 B9 B10 108.8(3) . . ?
B8 B9 B10 109.4(3) . . ?
B3 B9 B4 60.4(2) . . ?
B8 B9 B4 108.7(3) . . ?
B10 B9 B4 60.9(2) . . ?
B3 B9 B12 107.4(3) . . ?
B8 B9 B12 59.3(2) . . ?
B10 B9 B12 62.1(2) . . ?
B4 B9 B12 110.3(3) . . ?
B3 B9 H9D 122.3 . . ?
B8 B9 H9D 121.9 . . ?
B10 B9 H9D 120.2 . . ?
B4 B9 H9D 120.5 . . ?
B12 B9 H9D 121.0 . . ?
B9 B10 B5 107.5(3) . . ?
B9 B10 B4 59.9(2) . . ?
B5 B10 B4 60.7(2) . . ?
B9 B10 B11 106.5(3) . . ?
B5 B10 B11 59.5(2) . . ?
B4 B10 B11 107.9(3) . . ?
B9 B10 B12 59.4(2) . . ?
B5 B10 B12 106.5(3) . . ?
B4 B10 B12 107.4(3) . . ?
B11 B10 B12 58.8(2) . . ?
B9 B10 H10D 122.4 . . ?
B5 B10 H10D 122.0 . . ?
B4 B10 H10D 121.3 . . ?
B11 B10 H10D 122.5 . . ?
B12 B10 H10D 122.8 . . ?
B6 B11 B5 60.4(2) . . ?
B6 B11 B12 106.9(3) . . ?
B5 B11 B12 108.0(3) . . ?
B6 B11 B7 58.8(2) . . ?
B5 B11 B7 107.7(3) . . ?
B12 B11 B7 60.0(2) . . ?
B6 B11 B10 107.5(3) . . ?
B5 B11 B10 59.2(2) . . ?
B12 B11 B10 61.1(2) . . ?
B7 B11 B10 108.7(3) . . ?
B6 B11 H11D 122.5 . . ?
B5 B11 H11D 121.8 . . ?
B12 B11 H11D 121.6 . . ?
B7 B11 H11D 121.8 . . ?
B10 B11 H11D 121.4 . . ?
B8 B12 B9 59.9(2) . . ?
B8 B12 B11 108.0(3) . . ?
B9 B12 B11 106.8(3) . . ?
B8 B12 B7 60.3(2) . . ?
B9 B12 B7 107.8(3) . . ?
B11 B12 B7 60.1(2) . . ?
B8 B12 B10 107.0(3) . . ?
B9 B12 B10 58.6(2) . . ?
B11 B12 B10 60.1(2) . . ?
B7 B12 B10 108.0(3) . . ?
B8 B12 H12D 121.8 . . ?
B9 B12 H12D 122.6 . . ?
B11 B12 H12D 121.8 . . ?
B7 B12 H12D 121.3 . . ?
B10 B12 H12D 122.4 . . ?
B19 B13 C27 106.3(3) . . ?
B19 B13 C28 105.8(3) . . ?
C27 B13 C28 57.47(19) . . ?
B19 B13 B14 61.8(3) . . ?
C27 B13 B14 60.0(2) . . ?
C28 B13 B14 107.4(3) . . ?
B19 B13 B18 61.5(3) . . ?
C27 B13 B18 104.6(3) . . ?
C28 B13 B18 57.5(2) . . ?
B14 B13 B18 111.4(3) . . ?
B19 B13 H13D 121.6 . . ?
C27 B13 H13D 124.4 . . ?
C28 B13 H13D 124.3 . . ?
B14 B13 H13D 119.4 . . ?
B18 B13 H13D 121.6 . . ?
C27 B14 B13 59.5(2) . . ?
C27 B14 B19 102.8(3) . . ?
B13 B14 B19 57.7(2) . . ?
C27 B14 B20 104.2(3) . . ?
B13 B14 B20 107.5(3) . . ?
B19 B14 B20 60.7(2) . . ?
C27 B14 B15 58.09(19) . . ?
B13 B14 B15 107.6(3) . . ?
B19 B14 B15 106.7(3) . . ?
B20 B14 B15 59.5(2) . . ?
C27 B14 H14D 125.2 . . ?
B13 B14 H14D 121.9 . . ?
B19 B14 H14D 123.8 . . ?
B20 B14 H14D 122.2 . . ?
B15 B14 H14D 122.1 . . ?
C27 B15 B21 104.5(3) . . ?
C27 B15 B16 58.4(2) . . ?
B21 B15 B16 59.7(2) . . ?
C27 B15 B20 105.4(3) . . ?
B21 B15 B20 61.4(2) . . ?
B16 B15 B20 109.1(3) . . ?
C27 B15 B14 58.9(2) . . ?
B21 B15 B14 108.8(3) . . ?
B16 B15 B14 108.1(3) . . ?
B20 B15 B14 60.1(2) . . ?
C27 B15 H15D 124.9 . . ?
B21 B15 H15D 122.0 . . ?
B16 B15 H15D 121.5 . . ?
B20 B15 H15D 121.4 . . ?
B14 B15 H15D 121.2 . . ?
C27 B16 C28 57.45(19) . . ?
C27 B16 B17 104.8(3) . . ?
C28 B16 B17 58.5(2) . . ?
C27 B16 B21 104.9(3) . . ?
C28 B16 B21 105.3(3) . . ?
B17 B16 B21 60.5(2) . . ?
C27 B16 B15 58.9(2) . . ?
C28 B16 B15 105.1(2) . . ?
B17 B16 B15 108.0(3) . . ?
B21 B16 B15 59.7(2) . . ?
C27 B16 H16D 124.4 . . ?
C28 B16 H16D 124.2 . . ?
B17 B16 H16D 122.1 . . ?
B21 B16 H16D 122.8 . . ?
B15 B16 H16D 122.1 . . ?
C28 B17 B16 60.3(2) . . ?
C28 B17 B21 106.1(3) . . ?
B16 B17 B21 59.8(2) . . ?
C28 B17 B22 105.0(3) . . ?
B16 B17 B22 107.6(3) . . ?
B21 B17 B22 59.6(2) . . ?
C28 B17 B18 57.2(2) . . ?
B16 B17 B18 107.9(3) . . ?
B21 B17 B18 108.7(3) . . ?
B22 B17 B18 61.2(2) . . ?
C28 B17 H17D 124.2 . . ?
B16 B17 H17D 121.3 . . ?
B21 B17 H17D 121.9 . . ?
B22 B17 H17D 122.3 . . ?
B18 B17 H17D 121.5 . . ?
C28 B18 B13 60.6(2) . . ?
C28 B18 B19 105.0(3) . . ?
B13 B18 B19 57.3(2) . . ?
C28 B18 B17 59.2(2) . . ?
B13 B18 B17 108.2(3) . . ?
B19 B18 B17 107.0(3) . . ?
C28 B18 B22 105.0(3) . . ?
B13 B18 B22 105.6(3) . . ?
B19 B18 B22 59.6(3) . . ?
B17 B18 B22 59.3(2) . . ?
C28 B18 H18D 123.2 . . ?
B13 B18 H18D 122.4 . . ?
B19 B18 H18D 123.5 . . ?
B17 B18 H18D 121.6 . . ?
B22 B18 H18D 123.3 . . ?
B13 B19 B14 60.5(2) . . ?
B13 B19 B18 61.1(3) . . ?
B14 B19 B18 110.1(3) . . ?
B13 B19 B22 110.4(3) . . ?
B14 B19 B22 108.9(3) . . ?
B18 B19 B22 61.9(3) . . ?
B13 B19 B20 109.8(3) . . ?
B14 B19 B20 60.6(2) . . ?
B18 B19 B20 110.3(3) . . ?
B22 B19 B20 59.7(3) . . ?
B13 B19 H19D 120.4 . . ?
B14 B19 H19D 121.1 . . ?
B18 B19 H19D 119.8 . . ?
B22 B19 H19D 120.8 . . ?
B20 B19 H19D 120.9 . . ?
B22 B20 B15 106.3(3) . . ?
B22 B20 B14 107.3(3) . . ?
B15 B20 B14 60.4(2) . . ?
B22 B20 B19 59.7(3) . . ?
B15 B20 B19 105.8(3) . . ?
B14 B20 B19 58.7(2) . . ?
B22 B20 B21 59.1(2) . . ?
B15 B20 B21 58.8(2) . . ?
B14 B20 B21 107.0(3) . . ?
B19 B20 B21 105.7(3) . . ?
B22 B20 H20D 122.3 . . ?
B15 B20 H20D 122.8 . . ?
B14 B20 H20D 121.9 . . ?
B19 B20 H20D 123.3 . . ?
B21 B20 H20D 123.0 . . ?
B15 B21 B16 60.7(2) . . ?
B15 B21 B22 107.6(3) . . ?
B16 B21 B22 108.3(3) . . ?
B15 B21 B17 108.2(3) . . ?
B16 B21 B17 59.8(2) . . ?
B22 B21 B17 60.5(2) . . ?
B15 B21 B20 59.8(2) . . ?
B16 B21 B20 108.6(3) . . ?
B22 B21 B20 59.7(2) . . ?
B17 B21 B20 108.4(3) . . ?
B15 B21 H21D 121.7 . . ?
B16 B21 H21D 121.3 . . ?
B22 B21 H21D 121.8 . . ?
B17 B21 H21D 121.5 . . ?
B20 B21 H21D 121.6 . . ?
B21 B22 B20 61.3(2) . . ?
B21 B22 B19 108.0(3) . . ?
B20 B22 B19 60.5(3) . . ?
B21 B22 B17 59.9(2) . . ?
B20 B22 B17 109.1(3) . . ?
B19 B22 B17 106.2(3) . . ?
B21 B22 B18 107.5(3) . . ?
B20 B22 B18 108.2(3) . . ?
B19 B22 B18 58.5(2) . . ?
B17 B22 B18 59.5(2) . . ?
B21 B22 H22D 121.4 . . ?
B20 B22 H22D 120.4 . . ?
B19 B22 H22D 122.8 . . ?
B17 B22 H22D 122.1 . . ?
B18 B22 H22D 122.5 . . ?
C53 B23 C54 58.29(15) . . ?
C53 B23 B28 103.7(3) . . ?
C54 B23 B28 57.2(2) . . ?
C53 B23 B29 103.2(3) . . ?
C54 B23 B29 103.5(3) . . ?
B28 B23 B29 59.6(2) . . ?
C53 B23 B24 56.50(19) . . ?
C54 B23 B24 104.7(3) . . ?
B28 B23 B24 108.9(3) . . ?
B29 B23 B24 61.6(2) . . ?
C53 B23 H23D 125.7 . . ?
C54 B23 H23D 124.8 . . ?
B28 B23 H23D 122.5 . . ?
B29 B23 H23D 123.3 . . ?
B24 B23 H23D 121.6 . . ?
C53 B24 B30 103.7(3) . . ?
C53 B24 B25 60.14(19) . . ?
B30 B24 B25 60.2(2) . . ?
C53 B24 B23 58.11(19) . . ?
B30 B24 B23 105.4(3) . . ?
B25 B24 B23 109.0(3) . . ?
C53 B24 B29 102.0(3) . . ?
B30 B24 B29 57.8(3) . . ?
B25 B24 B29 106.7(3) . . ?
B23 B24 B29 58.5(2) . . ?
C53 B24 H24D 125.3 . . ?
B30 B24 H24D 123.9 . . ?
B25 B24 H24D 120.3 . . ?
B23 B24 H24D 122.2 . . ?
B29 B24 H24D 124.7 . . ?
C53 B25 B24 56.85(19) . . ?
C53 B25 B30 100.9(3) . . ?
B24 B25 B30 59.7(2) . . ?
C53 B25 B31 102.8(2) . . ?
B24 B25 B31 108.0(3) . . ?
B30 B25 B31 59.6(2) . . ?
C53 B25 B26 58.55(17) . . ?
B24 B25 B26 107.5(3) . . ?
B30 B25 B26 106.5(3) . . ?
B31 B25 B26 59.7(2) . . ?
C53 B25 H25D 127.1 . . ?
B24 B25 H25D 121.6 . . ?
B30 B25 H25D 124.0 . . ?
B31 B25 H25D 122.6 . . ?
B26 B25 H25D 121.6 . . ?
C53 B26 C54 57.42(15) . . ?
C53 B26 B27 103.4(3) . . ?
C54 B26 B27 58.24(19) . . ?
C53 B26 B31 102.6(3) . . ?
C54 B26 B31 103.6(3) . . ?
B27 B26 B31 59.0(2) . . ?
C53 B26 B25 58.04(18) . . ?
C54 B26 B25 105.3(3) . . ?
B27 B26 B25 107.7(3) . . ?
B31 B26 B25 59.9(2) . . ?
C53 B26 H26D 125.6 . . ?
C54 B26 H26D 124.3 . . ?
B27 B26 H26D 122.8 . . ?
B31 B26 H26D 124.2 . . ?
B25 B26 H26D 121.8 . . ?
C54 B27 B31 107.4(3) . . ?
C54 B27 B26 60.52(18) . . ?
B31 B27 B26 61.8(2) . . ?
C54 B27 B32 104.1(3) . . ?
B31 B27 B32 60.2(2) . . ?
B26 B27 B32 109.3(3) . . ?
C54 B27 B28 57.26(19) . . ?
B31 B27 B28 108.1(3) . . ?
B26 B27 B28 108.4(3) . . ?
B32 B27 B28 59.3(3) . . ?
C54 B27 H27D 124.2 . . ?
B31 B27 H27D 120.8 . . ?
B26 B27 H27D 119.8 . . ?
B32 B27 H27D 122.8 . . ?
B28 B27 H27D 122.5 . . ?
C54 B28 B32 105.2(3) . . ?
C54 B28 B29 106.4(3) . . ?
B32 B28 B29 59.1(3) . . ?
C54 B28 B23 60.19(19) . . ?
B32 B28 B23 107.9(3) . . ?
B29 B28 B23 60.6(2) . . ?
C54 B28 B27 58.47(19) . . ?
B32 B28 B27 59.5(2) . . ?
B29 B28 B27 106.9(3) . . ?
B23 B28 B27 108.1(3) . . ?
C54 B28 H28D 123.5 . . ?
B32 B28 H28D 122.9 . . ?
B29 B28 H28D 122.4 . . ?
B23 B28 H28D 120.8 . . ?
B27 B28 H28D 122.3 . . ?
B32 B29 B30 61.2(3) . . ?
B32 B29 B28 60.3(3) . . ?
B30 B29 B28 108.7(3) . . ?
B32 B29 B23 108.3(3) . . ?
B30 B29 B23 107.4(3) . . ?
B28 B29 B23 59.8(2) . . ?
B32 B29 B24 108.0(3) . . ?
B30 B29 B24 58.8(2) . . ?
B28 B29 B24 107.6(3) . . ?
B23 B29 B24 59.9(2) . . ?
B32 B29 H29D 121.0 . . ?
B30 B29 H29D 121.7 . . ?
B28 B29 H29D 121.6 . . ?
B23 B29 H29D 122.0 . . ?
B24 B29 H29D 122.4 . . ?
B29 B30 B24 63.4(3) . . ?
B29 B30 B25 111.1(3) . . ?
B24 B30 B25 60.1(2) . . ?
B29 B30 B32 59.3(3) . . ?
B24 B30 B32 110.2(3) . . ?
B25 B30 B32 109.2(3) . . ?
B29 B30 B31 108.5(3) . . ?
B24 B30 B31 109.6(3) . . ?
B25 B30 B31 61.2(2) . . ?
B32 B30 B31 59.6(2) . . ?
B29 B30 H30D 120.1 . . ?
B24 B30 H30D 119.7 . . ?
B25 B30 H30D 120.4 . . ?
B32 B30 H30D 121.7 . . ?
B31 B30 H30D 121.5 . . ?
B27 B31 B32 60.3(2) . . ?
B27 B31 B30 107.7(3) . . ?
B32 B31 B30 60.1(3) . . ?
B27 B31 B26 59.1(2) . . ?
B32 B31 B26 107.3(3) . . ?
B30 B31 B26 106.8(3) . . ?
B27 B31 B25 108.0(3) . . ?
B32 B31 B25 108.1(3) . . ?
B30 B31 B25 59.2(2) . . ?
B26 B31 B25 60.4(2) . . ?
B27 B31 H31D 121.8 . . ?
B32 B31 H31D 121.6 . . ?
B30 B31 H31D 122.4 . . ?
B26 B31 H31D 122.5 . . ?
B25 B31 H31D 121.6 . . ?
B29 B32 B28 60.6(3) . . ?
B29 B32 B31 109.2(3) . . ?
B28 B32 B31 109.2(3) . . ?
B29 B32 B27 109.5(3) . . ?
B28 B32 B27 61.2(2) . . ?
B31 B32 B27 59.5(2) . . ?
B29 B32 B30 59.4(3) . . ?
B28 B32 B30 107.6(3) . . ?
B31 B32 B30 60.3(2) . . ?
B27 B32 B30 107.2(3) . . ?
B29 B32 H32D 120.9 . . ?
B28 B32 H32D 121.0 . . ?
B31 B32 H32D 121.1 . . ?
B27 B32 H32D 121.4 . . ?
B30 B32 H32D 122.7 . . ?
C2 C1 B3 61.1(2) . . ?
C2 C1 B6 60.9(2) . . ?
B3 C1 B6 112.6(3) . . ?
C2 C1 B4 111.9(2) . . ?
B3 C1 B4 62.2(2) . . ?
B6 C1 B4 114.4(3) . . ?
C2 C1 B5 111.0(2) . . ?
B3 C1 B5 112.9(3) . . ?
B6 C1 B5 62.4(2) . . ?
B4 C1 B5 62.8(2) . . ?
C2 C1 S1 115.6(2) . . ?
B3 C1 S1 120.0(2) . . ?
B6 C1 S1 113.9(2) . . ?
B4 C1 S1 123.8(2) . . ?
B5 C1 S1 121.2(2) . . ?
C1 C2 B7 110.0(3) . . ?
C1 C2 B8 108.7(2) . . ?
B7 C2 B8 63.3(2) . . ?
C1 C2 B6 60.4(2) . . ?
B7 C2 B6 61.7(2) . . ?
B8 C2 B6 112.4(3) . . ?
C1 C2 B3 60.0(2) . . ?
B7 C2 B3 113.2(3) . . ?
B8 C2 B3 61.1(2) . . ?
B6 C2 B3 111.2(3) . . ?
C1 C2 S2 117.4(2) . . ?
B7 C2 S2 122.3(2) . . ?
B8 C2 S2 123.7(2) . . ?
B6 C2 S2 117.6(2) . . ?
B3 C2 S2 118.1(2) . . ?
O1 C3 C9 122.6(3) . . ?
O1 C3 C5 119.2(3) . . ?
C9 C3 C5 118.1(3) . . ?
C5 C4 Co1 130.1(3) . . ?
C5 C4 H4 114.9 . . ?
Co1 C4 H4 114.9 . . ?
C4 C5 C6 125.1(3) . . ?
C4 C5 C3 122.1(3) . . ?
C6 C5 C3 112.4(3) . . ?
C7 C6 C5 129.1(3) . . ?
C7 C6 H6 115.4 . . ?
C5 C6 H6 115.4 . . ?
C6 C7 C8 124.8(3) . . ?
C6 C7 S1 122.6(3) . . ?
C8 C7 S1 112.4(2) . . ?
O3 C8 C13 118.2(3) . . ?
O3 C8 C7 120.0(3) . . ?
C13 C8 C7 121.9(3) . . ?
O2 C9 C10 106.7(3) . . ?
O2 C9 C3 137.0(3) . . ?
C10 C9 C3 115.9(3) . . ?
C11 C10 C9 108.4(3) . . ?
C11 C10 H10 125.8 . . ?
C9 C10 H10 125.8 . . ?
C10 C11 C12 112.3(3) . . ?
C10 C11 H11 123.8 . . ?
C12 C11 H11 123.8 . . ?
C11 C12 O2 103.4(3) . . ?
C11 C12 H12 128.3 . . ?
O2 C12 H12 128.3 . . ?
O4 C13 C14 109.5(3) . . ?
O4 C13 C8 123.3(3) . . ?
C14 C13 C8 126.9(3) . . ?
C13 C14 C15 105.4(3) . . ?
C13 C14 H14 127.3 . . ?
C15 C14 H14 127.3 . . ?
C16 C15 C14 107.5(3) . . ?
C16 C15 H15 126.3 . . ?
C14 C15 H15 126.3 . . ?
C15 C16 O4 110.2(3) . . ?
C15 C16 H16 124.9 . . ?
O4 C16 H16 124.9 . . ?
C21 C17 C18 110.8(3) . . ?
C21 C17 C22 124.8(3) . . ?
C18 C17 C22 124.3(3) . . ?
C21 C17 Co1 70.68(19) . . ?
C18 C17 Co1 66.71(19) . . ?
C22 C17 Co1 127.8(2) . . ?
C17 C18 C19 106.4(3) . . ?
C17 C18 C23 128.9(4) . . ?
C19 C18 C23 124.3(3) . . ?
C17 C18 Co1 73.5(2) . . ?
C19 C18 Co1 69.8(2) . . ?
C23 C18 Co1 127.3(2) . . ?
C18 C19 C20 107.0(3) . . ?
C18 C19 C24 123.7(3) . . ?
C20 C19 C24 129.1(4) . . ?
C18 C19 Co1 69.4(2) . . ?
C20 C19 Co1 68.2(2) . . ?
C24 C19 Co1 131.3(3) . . ?
C21 C20 C19 110.0(3) . . ?
C21 C20 C25 123.9(3) . . ?
C19 C20 C25 125.5(3) . . ?
C21 C20 Co1 74.6(2) . . ?
C19 C20 Co1 70.6(2) . . ?
C25 C20 Co1 128.3(3) . . ?
C20 C21 C17 105.3(3) . . ?
C20 C21 C26 129.8(4) . . ?
C17 C21 C26 124.9(4) . . ?
C20 C21 Co1 65.58(19) . . ?
C17 C21 Co1 70.49(18) . . ?
C26 C21 Co1 130.1(3) . . ?
C17 C22 H22A 109.5 . . ?
C17 C22 H22B 109.5 . . ?
H22A C22 H22B 109.5 . . ?
C17 C22 H22C 109.5 . . ?
H22A C22 H22C 109.5 . . ?
H22B C22 H22C 109.5 . . ?
C18 C23 H23A 109.5 . . ?
C18 C23 H23B 109.5 . . ?
H23A C23 H23B 109.5 . . ?
C18 C23 H23C 109.5 . . ?
H23A C23 H23C 109.5 . . ?
H23B C23 H23C 109.5 . . ?
C19 C24 H24A 109.5 . . ?
C19 C24 H24B 109.5 . . ?
H24A C24 H24B 109.5 . . ?
C19 C24 H24C 109.5 . . ?
H24A C24 H24C 109.5 . . ?
H24B C24 H24C 109.5 . . ?
C20 C25 H25A 109.5 . . ?
C20 C25 H25B 109.5 . . ?
H25A C25 H25B 109.5 . . ?
C20 C25 H25C 109.5 . . ?
H25A C25 H25C 109.5 . . ?
H25B C25 H25C 109.5 . . ?
C21 C26 H26A 109.5 . . ?
C21 C26 H26B 109.5 . . ?
H26A C26 H26B 109.5 . . ?
C21 C26 H26C 109.5 . . ?
H26A C26 H26C 109.5 . . ?
H26B C26 H26C 109.5 . . ?
C28 C27 B16 62.6(2) . . ?
C28 C27 B15 112.3(3) . . ?
B16 C27 B15 62.8(2) . . ?
C28 C27 B13 61.7(2) . . ?
B16 C27 B13 114.5(3) . . ?
B15 C27 B13 112.5(3) . . ?
C28 C27 B14 111.2(3) . . ?
B16 C27 B14 115.1(3) . . ?
B15 C27 B14 63.0(2) . . ?
B13 C27 B14 60.5(2) . . ?
C28 C27 S3 115.7(2) . . ?
B16 C27 S3 119.2(2) . . ?
B15 C27 S3 124.2(2) . . ?
B13 C27 S3 114.2(2) . . ?
B14 C27 S3 119.5(2) . . ?
C27 C28 B18 110.8(3) . . ?
C27 C28 B17 108.8(3) . . ?
B18 C28 B17 63.6(2) . . ?
C27 C28 B13 60.9(2) . . ?
B18 C28 B13 61.8(2) . . ?
B17 C28 B13 112.6(3) . . ?
C27 C28 B16 59.9(2) . . ?
B18 C28 B16 113.8(3) . . ?
B17 C28 B16 61.1(2) . . ?
B13 C28 B16 111.6(3) . . ?
C27 C28 S4 118.0(2) . . ?
B18 C28 S4 121.3(2) . . ?
B17 C28 S4 122.6(2) . . ?
B13 C28 S4 118.1(2) . . ?
B16 C28 S4 117.8(2) . . ?
O5 C29 C35 120.9(3) . . ?
O5 C29 C31 121.3(3) . . ?
C35 C29 C31 117.8(3) . . ?
C31 C30 Co2 132.7(3) . . ?
C31 C30 H30 113.6 . . ?
Co2 C30 H30 113.6 . . ?
C30 C31 C32 124.6(3) . . ?
C30 C31 C29 121.9(3) . . ?
C32 C31 C29 113.1(3) . . ?
C33 C32 C31 130.6(3) . . ?
C33 C32 H32 114.7 . . ?
C31 C32 H32 114.7 . . ?
C32 C33 C34 120.7(3) . . ?
C32 C33 S3 119.3(3) . . ?
C34 C33 S3 119.9(2) . . ?
O7 C34 C33 117.1(3) . . ?
O7 C34 C39 113.0(3) . . ?
C33 C34 C39 129.4(3) . . ?
O6 C35 C36 109.6(3) . . ?
O6 C35 C29 135.4(3) . . ?
C36 C35 C29 114.8(3) . . ?
C37 C36 C35 107.4(3) . . ?
C37 C36 H36 126.3 . . ?
C35 C36 H36 126.3 . . ?
C36 C37 C38 108.8(3) . . ?
C36 C37 H37 125.6 . . ?
C38 C37 H37 125.6 . . ?
C37 C38 O6 106.5(3) . . ?
C37 C38 H38 126.8 . . ?
O6 C38 H38 126.8 . . ?
C40 C39 O8 109.7(3) . . ?
C40 C39 C34 129.9(3) . . ?
O8 C39 C34 120.4(3) . . ?
C39 C40 C41 105.7(3) . . ?
C39 C40 H40 127.1 . . ?
C41 C40 H40 127.1 . . ?
C42 C41 C40 108.1(3) . . ?
C42 C41 H41 125.9 . . ?
C40 C41 H41 125.9 . . ?
C41 C42 O8 109.9(3) . . ?
C41 C42 H42 125.0 . . ?
O8 C42 H42 125.0 . . ?
C47 C43 C44 108.6(3) . . ?
C47 C43 C48 126.0(4) . . ?
C44 C43 C48 125.2(4) . . ?
C47 C43 Co2 71.7(2) . . ?
C44 C43 Co2 70.8(2) . . ?
C48 C43 Co2 127.5(3) . . ?
C43 C44 C45 108.5(3) . . ?
C43 C44 C49 125.9(3) . . ?
C45 C44 C49 125.4(3) . . ?
C43 C44 Co2 68.6(2) . . ?
C45 C44 Co2 73.9(2) . . ?
C49 C44 Co2 127.0(2) . . ?
C44 C45 C50 125.1(3) . . ?
C44 C45 C46 108.3(3) . . ?
C50 C45 C46 126.6(3) . . ?
C44 C45 Co2 66.3(2) . . ?
C50 C45 Co2 130.3(3) . . ?
C46 C45 Co2 71.2(2) . . ?
C45 C46 C51 126.9(3) . . ?
C45 C46 C47 103.7(3) . . ?
C51 C46 C47 129.3(3) . . ?
C45 C46 Co2 69.8(2) . . ?
C51 C46 Co2 130.3(3) . . ?
C47 C46 Co2 65.04(19) . . ?
C43 C47 C46 110.8(3) . . ?
C43 C47 C52 130.9(4) . . ?
C46 C47 C52 118.3(3) . . ?
C43 C47 Co2 69.5(2) . . ?
C46 C47 Co2 73.9(2) . . ?
C52 C47 Co2 123.6(3) . . ?
C43 C48 H48A 109.5 . . ?
C43 C48 H48B 109.5 . . ?
H48A C48 H48B 109.5 . . ?
C43 C48 H48C 109.5 . . ?
H48A C48 H48C 109.5 . . ?
H48B C48 H48C 109.5 . . ?
C44 C49 H49A 109.5 . . ?
C44 C49 H49B 109.5 . . ?
H49A C49 H49B 109.5 . . ?
C44 C49 H49C 109.5 . . ?
H49A C49 H49C 109.5 . . ?
H49B C49 H49C 109.5 . . ?
C45 C50 H50A 109.5 . . ?
C45 C50 H50B 109.5 . . ?
H50A C50 H50B 109.5 . . ?
C45 C50 H50C 109.5 . . ?
H50A C50 H50C 109.5 . . ?
H50B C50 H50C 109.5 . . ?
C46 C51 H51A 109.5 . . ?
C46 C51 H51B 109.5 . . ?
H51A C51 H51B 109.5 . . ?
C46 C51 H51C 109.5 . . ?
H51A C51 H51C 109.5 . . ?
H51B C51 H51C 109.5 . . ?
C47 C52 H52A 109.5 . . ?
C47 C52 H52B 109.5 . . ?
H52A C52 H52B 109.5 . . ?
C47 C52 H52C 109.5 . . ?
H52A C52 H52C 109.5 . . ?
H52B C52 H52C 109.5 . . ?
B24 C53 C54 114.9(2) . . ?
B24 C53 B23 65.4(2) . . ?
C54 C53 B23 62.09(17) . . ?
B24 C53 B25 63.0(2) . . ?
C54 C53 B25 113.0(2) . . ?
B23 C53 B25 117.2(2) . . ?
B24 C53 B26 116.8(2) . . ?
C54 C53 B26 61.64(17) . . ?
B23 C53 B26 116.1(2) . . ?
B25 C53 B26 63.41(18) . . ?
B24 C53 S5 120.13(19) . . ?
C54 C53 S5 113.3(2) . . ?
B23 C53 S5 111.89(18) . . ?
B25 C53 S5 123.61(19) . . ?
B26 C53 S5 116.21(18) . . ?
C53 C54 B28 109.0(2) . . ?
C53 C54 B27 108.5(2) . . ?
B28 C54 B27 64.3(2) . . ?
C53 C54 B23 59.62(16) . . ?
B28 C54 B23 62.6(2) . . ?
B27 C54 B23 114.7(2) . . ?
C53 C54 B26 60.94(16) . . ?
B28 C54 B26 114.7(2) . . ?
B27 C54 B26 61.23(19) . . ?
B23 C54 B26 113.3(2) . . ?
C53 C54 S6 119.2(2) . . ?
B28 C54 S6 121.5(2) . . ?
B27 C54 S6 122.2(2) . . ?
B23 C54 S6 116.6(2) . . ?
B26 C54 S6 116.7(2) . . ?
O9 C55 C61 118.0(3) . . ?
O9 C55 C57 121.6(3) . . ?
C61 C55 C57 119.8(3) . . ?
C57 C56 Co3 130.7(3) . . ?
C57 C56 H65 114.7 . . ?
Co3 C56 H65 114.7 . . ?
C56 C57 C58 125.5(3) . . ?
C56 C57 C55 121.0(3) . . ?
C58 C57 C55 113.2(3) . . ?
C59 C58 C57 128.7(3) . . ?
C59 C58 H72 115.7 . . ?
C57 C58 H72 115.7 . . ?
C58 C59 C60 125.2(3) . . ?
C58 C59 S5 121.7(2) . . ?
C60 C59 S5 112.6(2) . . ?
O11 C60 C65 118.9(3) . . ?
O11 C60 C59 121.1(3) . . ?
C65 C60 C59 119.7(3) . . ?
C62 C61 O10 107.3(3) . . ?
C62 C61 C55 117.2(3) . . ?
O10 C61 C55 135.3(3) . . ?
C63 C62 C61 110.9(3) . . ?
C63 C62 H62 124.6 . . ?
C61 C62 H62 124.6 . . ?
C62 C63 C64 110.6(3) . . ?
C62 C63 H63 124.7 . . ?
C64 C63 H63 124.7 . . ?
C63 C64 O10 105.2(3) . . ?
C63 C64 H64 127.1 . . ?
O10 C64 H64 127.6 . . ?
C66 C65 O12 110.0(3) . . ?
C66 C65 C60 124.0(3) . . ?
O12 C65 C60 126.0(3) . . ?
C65 C66 C67 107.5(3) . . ?
C65 C66 H66 126.3 . . ?
C67 C66 H66 126.3 . . ?
C68 C67 C66 104.4(3) . . ?
C68 C67 H67 127.8 . . ?
C66 C67 H67 127.8 . . ?
C67 C68 O12 114.0(3) . . ?
C67 C68 H68 123.0 . . ?
O12 C68 H68 123.0 . . ?
C70 C69 C74 127.3(3) . . ?
C70 C69 C73 105.9(3) . . ?
C74 C69 C73 126.6(3) . . ?
C70 C69 Co3 69.94(19) . . ?
C74 C69 Co3 129.7(3) . . ?
C73 C69 Co3 68.47(19) . . ?
C69 C70 C71 107.8(3) . . ?
C69 C70 C75 125.3(3) . . ?
C71 C70 C75 126.9(3) . . ?
C69 C70 Co3 70.2(2) . . ?
C71 C70 Co3 72.00(19) . . ?
C75 C70 Co3 124.9(2) . . ?
C72 C71 C70 108.4(3) . . ?
C72 C71 C76 128.5(3) . . ?
C70 C71 C76 123.0(3) . . ?
C72 C71 Co3 70.90(19) . . ?
C70 C71 Co3 67.70(18) . . ?
C76 C71 Co3 128.5(2) . . ?
C71 C72 C73 108.7(3) . . ?
C71 C72 C77 126.6(3) . . ?
C73 C72 C77 124.6(3) . . ?
C71 C72 Co3 71.71(18) . . ?
C73 C72 Co3 67.38(18) . . ?
C77 C72 Co3 128.0(2) . . ?
C72 C73 C69 109.1(3) . . ?
C72 C73 C78 125.4(3) . . ?
C69 C73 C78 125.5(3) . . ?
C72 C73 Co3 73.20(19) . . ?
C69 C73 Co3 70.84(19) . . ?
C78 C73 Co3 124.4(3) . . ?
C69 C74 H74A 109.5 . . ?
C69 C74 H74B 109.5 . . ?
H74A C74 H74B 109.5 . . ?
C69 C74 H74C 109.5 . . ?
H74A C74 H74C 109.5 . . ?
H74B C74 H74C 109.5 . . ?
C70 C75 H75A 109.5 . . ?
C70 C75 H75B 109.5 . . ?
H75A C75 H75B 109.5 . . ?
C70 C75 H75C 109.5 . . ?
H75A C75 H75C 109.5 . . ?
H75B C75 H75C 109.5 . . ?
C71 C76 H76A 109.5 . . ?
C71 C76 H76B 109.5 . . ?
H76A C76 H76B 109.5 . . ?
C71 C76 H76C 109.5 . . ?
H76A C76 H76C 109.5 . . ?
H76B C76 H76C 109.5 . . ?
C72 C77 H77A 109.5 . . ?
C72 C77 H77B 109.5 . . ?
H77A C77 H77B 109.5 . . ?
C72 C77 H77C 109.5 . . ?
H77A C77 H77C 109.5 . . ?
H77B C77 H77C 109.5 . . ?
C73 C78 H78A 109.5 . . ?
C73 C78 H78B 109.5 . . ?
H78A C78 H78B 109.5 . . ?
C73 C78 H78C 109.5 . . ?
H78A C78 H78C 109.5 . . ?
H78B C78 H78C 109.5 . . ?
C4 Co1 C20 105.21(15) . . ?
C4 Co1 C18 108.24(14) . . ?
C20 Co1 C18 68.95(15) . . ?
C4 Co1 C19 86.69(14) . . ?
C20 Co1 C19 41.26(15) . . ?
C18 Co1 C19 40.78(15) . . ?
C4 Co1 C17 147.92(14) . . ?
C20 Co1 C17 65.72(14) . . ?
C18 Co1 C17 39.80(13) . . ?
C19 Co1 C17 66.11(14) . . ?
C4 Co1 C21 144.79(15) . . ?
C20 Co1 C21 39.78(15) . . ?
C18 Co1 C21 68.07(14) . . ?
C19 Co1 C21 67.80(14) . . ?
C17 Co1 C21 38.83(14) . . ?
C4 Co1 S1 95.83(11) . . ?
C20 Co1 S1 156.94(10) . . ?
C18 Co1 S1 95.80(11) . . ?
C19 Co1 S1 133.33(11) . . ?
C17 Co1 S1 91.42(10) . . ?
C21 Co1 S1 119.26(11) . . ?
C4 Co1 S2 84.81(11) . . ?
C20 Co1 S2 95.66(11) . . ?
C18 Co1 S2 161.71(10) . . ?
C19 Co1 S2 131.03(11) . . ?
C17 Co1 S2 125.59(10) . . ?
C21 Co1 S2 93.83(11) . . ?
S1 Co1 S2 95.53(4) . . ?
C30 Co2 C43 88.90(11) . . ?
C30 Co2 C47 104.83(11) . . ?
C43 Co2 C47 38.82(15) . . ?
C30 Co2 C44 111.74(11) . . ?
C43 Co2 C44 40.65(15) . . ?
C47 Co2 C44 66.52(14) . . ?
C30 Co2 C45 151.51(11) . . ?
C43 Co2 C45 67.18(15) . . ?
C47 Co2 C45 66.44(14) . . ?
C44 Co2 C45 39.81(14) . . ?
C30 Co2 S3 95.35(11) . . ?
C43 Co2 S3 133.30(11) . . ?
C47 Co2 S3 157.15(11) . . ?
C44 Co2 S3 96.28(11) . . ?
C45 Co2 S3 90.71(10) . . ?
C30 Co2 C46 145.09(11) . . ?
C43 Co2 C46 67.63(15) . . ?
C47 Co2 C46 41.05(15) . . ?
C44 Co2 C46 67.02(14) . . ?
C45 Co2 C46 39.01(12) . . ?
S3 Co2 C46 119.56(11) . . ?
C30 Co2 S4 83.71(11) . . ?
C43 Co2 S4 131.76(11) . . ?
C47 Co2 S4 97.82(11) . . ?
C44 Co2 S4 159.89(10) . . ?
C45 Co2 S4 123.53(10) . . ?
S3 Co2 S4 94.90(4) . . ?
C46 Co2 S4 92.92(10) . . ?
C56 Co3 C73 107.59(15) . . ?
C56 Co3 C70 107.18(14) . . ?
C73 Co3 C70 66.98(14) . . ?
C56 Co3 C69 87.17(14) . . ?
C73 Co3 C69 40.69(13) . . ?
C70 Co3 C69 39.86(14) . . ?
C56 Co3 C72 146.98(14) . . ?
C73 Co3 C72 39.41(13) . . ?
C70 Co3 C72 65.91(13) . . ?
C69 Co3 C72 66.88(13) . . ?
C56 Co3 C71 147.48(14) . . ?
C73 Co3 C71 65.18(14) . . ?
C70 Co3 C71 40.30(13) . . ?
C69 Co3 C71 66.71(14) . . ?
C72 Co3 C71 37.39(13) . . ?
C56 Co3 S5 95.46(11) . . ?
C73 Co3 S5 155.65(10) . . ?
C70 Co3 S5 99.20(10) . . ?
C69 Co3 S5 136.38(10) . . ?
C72 Co3 S5 117.33(10) . . ?
C71 Co3 S5 91.16(10) . . ?
C56 Co3 S6 85.32(11) . . ?
C73 Co3 S6 94.29(11) . . ?
C70 Co3 S6 159.70(9) . . ?
C69 Co3 S6 128.22(10) . . ?
C72 Co3 S6 94.81(10) . . ?
C71 Co3 S6 125.77(9) . . ?
S5 Co3 S6 95.35(4) . . ?
C9 O2 C12 108.90(19) . . ?
C16 O4 C13 106.9(2) . . ?
C35 O6 C38 107.6(2) . . ?
C39 O8 C42 106.1(2) . . ?
C61 O10 C64 106.0(3) . . ?
C65 O12 C68 104.1(3) . . ?
C7 S1 C1 102.14(14) . . ?
C7 S1 Co1 111.45(11) . . ?
C1 S1 Co1 106.61(10) . . ?
C2 S2 Co1 104.56(10) . . ?
C33 S3 C27 101.74(15) . . ?
C33 S3 Co2 112.60(11) . . ?
C27 S3 Co2 106.75(10) . . ?
C28 S4 Co2 104.01(10) . . ?
C59 S5 C53 101.87(15) . . ?
C59 S5 Co3 111.76(11) . . ?
C53 S5 Co3 107.83(11) . . ?
C54 S6 Co3 104.16(12) . . ?

loop_
_geom_bond_atom_site_label_1
_geom_bond_atom_site_label_2
_geom_bond_distance
_geom_bond_site_symmetry_2
_geom_bond_publ_flag
B3 C1 1.701(5) . ?
B3 C2 1.721(5) . ?
B3 B8 1.737(6) . ?
B3 B9 1.751(6) . ?
B3 B4 1.771(6) . ?
B3 H3D 1.1000 . ?
B4 C1 1.726(5) . ?
B4 B9 1.772(6) . ?
B4 B10 1.790(6) . ?
B4 B5 1.798(6) . ?
B4 H4D 1.1000 . ?
B5 C1 1.727(5) . ?
B5 B10 1.768(6) . ?
B5 B11 1.773(6) . ?
B5 B6 1.781(6) . ?
B5 H5D 1.1000 . ?
B6 C1 1.710(5) . ?
B6 C2 1.719(5) . ?
B6 B7 1.747(6) . ?
B6 B11 1.767(6) . ?
B6 H6D 1.1000 . ?
B7 C2 1.688(5) . ?
B7 B8 1.777(6) . ?
B7 B12 1.787(6) . ?
B7 B11 1.789(6) . ?
B7 H7D 1.1000 . ?
B8 C2 1.698(5) . ?
B8 B12 1.749(6) . ?
B8 B9 1.759(6) . ?
B8 H8D 1.1000 . ?
B9 B10 1.761(6) . ?
B9 B12 1.776(6) . ?
B9 H9D 1.1000 . ?
B10 B11 1.806(6) . ?
B10 B12 1.823(6) . ?
B10 H10D 1.1000 . ?
B11 B12 1.783(6) . ?
B11 H11D 1.1000 . ?
B12 H12D 1.1000 . ?
B13 B19 1.679(6) . ?
B13 C27 1.713(5) . ?
B13 C28 1.727(5) . ?
B13 B14 1.730(6) . ?
B13 B18 1.747(6) . ?
B13 H13D 1.1000 . ?
B14 C27 1.723(5) . ?
B14 B19 1.751(6) . ?
B14 B20 1.786(6) . ?
B14 B15 1.792(6) . ?
B14 H14D 1.1000 . ?
B15 C27 1.707(5) . ?
B15 B21 1.756(6) . ?
B15 B16 1.773(5) . ?
B15 B20 1.775(5) . ?
B15 H15D 1.1000 . ?
B16 C27 1.698(5) . ?
B16 C28 1.742(5) . ?
B16 B17 1.755(6) . ?
B16 B21 1.756(5) . ?
B16 H16D 1.1000 . ?
B17 C28 1.710(5) . ?
B17 B21 1.768(6) . ?
B17 B22 1.779(6) . ?
B17 B18 1.783(6) . ?
B17 H17D 1.1000 . ?
B18 C28 1.672(5) . ?
B18 B19 1.754(6) . ?
B18 B22 1.814(7) . ?
B18 H18D 1.1000 . ?
B19 B22 1.774(6) . ?
B19 B20 1.788(6) . ?
B19 H19D 1.1000 . ?
B20 B22 1.774(7) . ?
B20 B21 1.802(6) . ?
B20 H20D 1.1000 . ?
B21 B22 1.763(6) . ?
B21 H21D 1.1000 . ?
B22 H22D 1.1000 . ?
B23 C53 1.689(4) . ?
B23 C54 1.730(4) . ?
B23 B28 1.770(6) . ?
B23 B29 1.783(6) . ?
B23 B24 1.809(6) . ?
B23 H23D 1.1000 . ?
B24 C53 1.659(4) . ?
B24 B30 1.760(6) . ?
B24 B25 1.766(6) . ?
B24 B29 1.840(6) . ?
B24 H24D 1.1000 . ?
B25 C53 1.718(4) . ?
B25 B30 1.768(6) . ?
B25 B31 1.803(6) . ?
B25 B26 1.811(5) . ?
B25 H25D 1.1000 . ?
B26 C53 1.728(4) . ?
B26 C54 1.739(4) . ?
B26 B27 1.752(6) . ?
B26 B31 1.800(5) . ?
B26 H26D 1.1000 . ?
B27 C54 1.699(4) . ?
B27 B31 1.750(6) . ?
B27 B32 1.765(6) . ?
B27 B28 1.796(6) . ?
B27 H27D 1.1000 . ?
B28 C54 1.677(4) . ?
B28 B32 1.760(6) . ?
B28 B29 1.767(6) . ?
B28 H28D 1.1000 . ?
B29 B32 1.739(7) . ?
B29 B30 1.740(7) . ?
B29 H29D 1.1000 . ?
B30 B32 1.771(6) . ?
B30 B31 1.775(6) . ?
B30 H30D 1.1000 . ?
B31 B32 1.762(6) . ?
B31 H31D 1.1000 . ?
B32 H32D 1.1000 . ?
C1 C2 1.682(4) . ?
C1 S1 1.788(3) . ?
C2 S2 1.768(3) . ?
C3 O1 1.228(4) . ?
C3 C9 1.451(5) . ?
C3 C5 1.500(4) . ?
C4 C5 1.350(5) . ?
C4 Co1 1.898(3) . ?
C4 H4 0.9300 . ?
C5 C6 1.455(5) . ?
C6 C7 1.328(5) . ?
C6 H6 0.9300 . ?
C7 C8 1.501(5) . ?
C7 S1 1.766(3) . ?
C8 O3 1.216(3) . ?
C8 C13 1.455(4) . ?
C9 O2 1.344(3) . ?
C9 C10 1.377(4) . ?
C10 C11 1.281(5) . ?
C10 H10 0.9300 . ?
C11 C12 1.362(5) . ?
C11 H11 0.9300 . ?
C12 O2 1.401(4) . ?
C12 H12 0.9300 . ?
C13 O4 1.342(3) . ?
C13 C14 1.372(5) . ?
C14 C15 1.385(5) . ?
C14 H14 0.9300 . ?
C15 C16 1.338(5) . ?
C15 H15 0.9300 . ?
C16 O4 1.338(4) . ?
C16 H16 0.9300 . ?
C17 C21 1.430(5) . ?
C17 C18 1.435(5) . ?
C17 C22 1.528(5) . ?
C17 Co1 2.150(3) . ?
C18 C19 1.437(5) . ?
C18 C23 1.478(5) . ?
C18 Co1 2.060(3) . ?
C19 C20 1.444(5) . ?
C19 C24 1.472(5) . ?
C19 Co1 2.065(4) . ?
C20 C21 1.428(5) . ?
C20 C25 1.528(5) . ?
C20 Co1 2.032(4) . ?
C21 C26 1.487(5) . ?
C21 Co1 2.152(3) . ?
C22 H22A 0.9600 . ?
C22 H22B 0.9600 . ?
C22 H22C 0.9600 . ?
C23 H23A 0.9600 . ?
C23 H23B 0.9600 . ?
C23 H23C 0.9600 . ?
C24 H24A 0.9600 . ?
C24 H24B 0.9600 . ?
C24 H24C 0.9600 . ?
C25 H25A 0.9600 . ?
C25 H25B 0.9600 . ?
C25 H25C 0.9600 . ?
C26 H26A 0.9600 . ?
C26 H26B 0.9600 . ?
C26 H26C 0.9600 . ?
C27 C28 1.654(5) . ?
C27 S3 1.802(3) . ?
C28 S4 1.776(3) . ?
C29 O5 1.232(3) . ?
C29 C35 1.469(5) . ?
C29 C31 1.492(5) . ?
C30 C31 1.326(5) . ?
C30 Co2 1.870(4) . ?
C30 H30 0.9300 . ?
C31 C32 1.467(5) . ?
C32 C33 1.353(5) . ?
C32 H32 0.9300 . ?
C33 C34 1.496(5) . ?
C33 S3 1.799(3) . ?
C34 O7 1.254(3) . ?
C34 C39 1.499(5) . ?
C35 O6 1.346(3) . ?
C35 C36 1.372(5) . ?
C36 C37 1.357(5) . ?
C36 H36 0.9300 . ?
C37 C38 1.386(5) . ?
C37 H37 0.9300 . ?
C38 O6 1.398(4) . ?
C38 H38 0.9300 . ?
C39 C40 1.340(5) . ?
C39 O8 1.343(4) . ?
C40 C41 1.414(4) . ?
C40 H40 0.9300 . ?
C41 C42 1.278(5) . ?
C41 H41 0.9300 . ?
C42 O8 1.383(4) . ?
C42 H42 0.9300 . ?
C43 C47 1.358(5) . ?
C43 C44 1.420(5) . ?
C43 C48 1.489(5) . ?
C43 Co2 2.029(4) . ?
C44 C45 1.440(5) . ?
C44 C49 1.494(5) . ?
C44 Co2 2.058(4) . ?
C45 C50 1.441(5) . ?
C45 C46 1.449(5) . ?
C45 Co2 2.160(4) . ?
C46 C51 1.466(5) . ?
C46 C47 1.490(5) . ?
C46 Co2 2.179(4) . ?
C47 C52 1.529(5) . ?
C47 Co2 2.056(4) . ?
C48 H48A 0.9600 . ?
C48 H48B 0.9600 . ?
C48 H48C 0.9600 . ?
C49 H49A 0.9600 . ?
C49 H49B 0.9600 . ?
C49 H49C 0.9600 . ?
C50 H50A 0.9600 . ?
C50 H50B 0.9600 . ?
C50 H50C 0.9600 . ?
C51 H51A 0.9600 . ?
C51 H51B 0.9600 . ?
C51 H51C 0.9600 . ?
C52 H52A 0.9600 . ?
C52 H52B 0.9600 . ?
C52 H52C 0.9600 . ?
C53 C54 1.666(5) . ?
C53 S5 1.828(3) . ?
C54 S6 1.790(3) . ?
C55 O9 1.207(4) . ?
C55 C61 1.470(5) . ?
C55 C57 1.496(4) . ?
C56 C57 1.343(5) . ?
C56 Co3 1.895(3) . ?
C56 H65 0.9300 . ?
C57 C58 1.435(5) . ?
C58 C59 1.365(4) . ?
C58 H72 0.9300 . ?
C59 C60 1.493(5) . ?
C59 S5 1.769(3) . ?
C60 O11 1.211(4) . ?
C60 C65 1.468(4) . ?
C61 C62 1.346(4) . ?
C61 O10 1.351(4) . ?
C62 C63 1.271(5) . ?
C62 H62 0.9300 . ?
C63 C64 1.340(5) . ?
C63 H63 0.9300 . ?
C64 O10 1.432(4) . ?
C64 H64 0.9256 . ?
C65 C66 1.327(5) . ?
C65 O12 1.333(4) . ?
C66 C67 1.401(5) . ?
C66 H66 0.9300 . ?
C67 C68 1.276(5) . ?
C67 H67 0.9300 . ?
C68 O12 1.352(4) . ?
C68 H68 0.9300 . ?
C69 C70 1.427(5) . ?
C69 C74 1.434(5) . ?
C69 C73 1.446(5) . ?
C69 Co3 2.096(3) . ?
C70 C71 1.463(5) . ?
C70 C75 1.480(5) . ?
C70 Co3 2.092(3) . ?
C71 C72 1.375(5) . ?
C71 C76 1.488(5) . ?
C71 Co3 2.151(3) . ?
C72 C73 1.419(5) . ?
C72 C77 1.507(4) . ?
C72 Co3 2.140(3) . ?
C73 C78 1.489(5) . ?
C73 Co3 2.064(3) . ?
C74 H74A 0.9600 . ?
C74 H74B 0.9600 . ?
C74 H74C 0.9600 . ?
C75 H75A 0.9600 . ?
C75 H75B 0.9600 . ?
C75 H75C 0.9600 . ?
C76 H76A 0.9600 . ?
C76 H76B 0.9600 . ?
C76 H76C 0.9600 . ?
C77 H77A 0.9600 . ?
C77 H77B 0.9600 . ?
C77 H77C 0.9600 . ?
C78 H78A 0.9600 . ?
C78 H78B 0.9600 . ?
C78 H78C 0.9600 . ?
Co1 S1 2.1722(11) . ?
Co1 S2 2.2421(11) . ?
Co2 S3 2.1724(11) . ?
Co2 S4 2.2678(12) . ?
Co3 S5 2.1690(10) . ?
Co3 S6 2.2458(11) . ?

loop_
_geom_torsion_atom_site_label_1
_geom_torsion_atom_site_label_2
_geom_torsion_atom_site_label_3
_geom_torsion_atom_site_label_4
_geom_torsion
_geom_torsion_site_symmetry_1
_geom_torsion_site_symmetry_2
_geom_torsion_site_symmetry_3
_geom_torsion_site_symmetry_4
_geom_torsion_publ_flag
C2 B3 B4 C1 34.9(2) . . . . ?
B8 B3 B4 C1 97.4(3) . . . . ?
B9 B3 B4 C1 133.8(3) . . . . ?
C1 B3 B4 B9 -133.8(3) . . . . ?
C2 B3 B4 B9 -98.9(3) . . . . ?
B8 B3 B4 B9 -36.4(3) . . . . ?
C1 B3 B4 B10 -96.8(3) . . . . ?
C2 B3 B4 B10 -61.9(3) . . . . ?
B8 B3 B4 B10 0.6(4) . . . . ?
B9 B3 B4 B10 37.0(3) . . . . ?
C1 B3 B4 B5 -34.9(3) . . . . ?
C2 B3 B4 B5 -0.1(4) . . . . ?
B8 B3 B4 B5 62.4(3) . . . . ?
B9 B3 B4 B5 98.8(3) . . . . ?
B3 B4 B5 C1 34.7(2) . . . . ?
B9 B4 B5 C1 96.6(3) . . . . ?
B10 B4 B5 C1 134.6(3) . . . . ?
C1 B4 B5 B10 -134.6(3) . . . . ?
B3 B4 B5 B10 -99.9(3) . . . . ?
B9 B4 B5 B10 -38.0(3) . . . . ?
C1 B4 B5 B11 -96.0(3) . . . . ?
B3 B4 B5 B11 -61.3(4) . . . . ?
B9 B4 B5 B11 0.6(4) . . . . ?
B10 B4 B5 B11 38.6(3) . . . . ?
C1 B4 B5 B6 -32.9(3) . . . . ?
B3 B4 B5 B6 1.9(4) . . . . ?
B9 B4 B5 B6 63.8(3) . . . . ?
B10 B4 B5 B6 101.7(3) . . . . ?
B10 B5 B6 C1 96.7(3) . . . . ?
B11 B5 B6 C1 135.2(3) . . . . ?
B4 B5 B6 C1 33.0(3) . . . . ?
C1 B5 B6 C2 -35.9(2) . . . . ?
B10 B5 B6 C2 60.8(3) . . . . ?
B11 B5 B6 C2 99.2(3) . . . . ?
B4 B5 B6 C2 -3.0(4) . . . . ?
C1 B5 B6 B7 -97.5(3) . . . . ?
B10 B5 B6 B7 -0.8(4) . . . . ?
B11 B5 B6 B7 37.6(3) . . . . ?
B4 B5 B6 B7 -64.6(3) . . . . ?
C1 B5 B6 B11 -135.2(3) . . . . ?
B10 B5 B6 B11 -38.4(3) . . . . ?
B4 B5 B6 B11 -102.2(3) . . . . ?
C1 B6 B7 C2 35.8(2) . . . . ?
B11 B6 B7 C2 135.4(3) . . . . ?
B5 B6 B7 C2 98.3(3) . . . . ?
C1 B6 B7 B8 -0.1(4) . . . . ?
C2 B6 B7 B8 -35.9(2) . . . . ?
B11 B6 B7 B8 99.4(3) . . . . ?
B5 B6 B7 B8 62.3(3) . . . . ?
C1 B6 B7 B12 -62.0(3) . . . . ?
C2 B6 B7 B12 -97.9(3) . . . . ?
B11 B6 B7 B12 37.5(3) . . . . ?
B5 B6 B7 B12 0.4(4) . . . . ?
C1 B6 B7 B11 -99.5(3) . . . . ?
C2 B6 B7 B11 -135.4(3) . . . . ?
B5 B6 B7 B11 -37.1(3) . . . . ?
C1 B3 B8 C2 -36.7(2) . . . . ?
B9 B3 B8 C2 -135.8(3) . . . . ?
B4 B3 B8 C2 -99.5(3) . . . . ?
C1 B3 B8 B12 61.9(3) . . . . ?
C2 B3 B8 B12 98.6(3) . . . . ?
B9 B3 B8 B12 -37.3(3) . . . . ?
B4 B3 B8 B12 -0.9(4) . . . . ?
C1 B3 B8 B9 99.1(3) . . . . ?
C2 B3 B8 B9 135.8(3) . . . . ?
B4 B3 B8 B9 36.3(3) . . . . ?
C1 B3 B8 B7 -2.8(3) . . . . ?
C2 B3 B8 B7 33.9(2) . . . . ?
B9 B3 B8 B7 -101.9(3) . . . . ?
B4 B3 B8 B7 -65.6(3) . . . . ?
B6 B7 B8 C2 36.6(2) . . . . ?
B12 B7 B8 C2 137.1(3) . . . . ?
B11 B7 B8 C2 99.5(3) . . . . ?
C2 B7 B8 B3 -34.8(3) . . . . ?
B6 B7 B8 B3 1.8(4) . . . . ?
B12 B7 B8 B3 102.3(3) . . . . ?
B11 B7 B8 B3 64.8(3) . . . . ?
C2 B7 B8 B12 -137.1(3) . . . . ?
B6 B7 B8 B12 -100.5(3) . . . . ?
B11 B7 B8 B12 -37.6(3) . . . . ?
C2 B7 B8 B9 -98.5(3) . . . . ?
B6 B7 B8 B9 -62.0(3) . . . . ?
B12 B7 B8 B9 38.6(3) . . . . ?
B11 B7 B8 B9 1.0(4) . . . . ?
C1 B3 B9 B8 -99.9(3) . . . . ?
C2 B3 B9 B8 -38.4(3) . . . . ?
B4 B3 B9 B8 -140.1(3) . . . . ?
C1 B3 B9 B10 2.0(4) . . . . ?
C2 B3 B9 B10 63.5(3) . . . . ?
B8 B3 B9 B10 101.8(3) . . . . ?
B4 B3 B9 B10 -38.3(3) . . . . ?
C1 B3 B9 B4 40.3(3) . . . . ?
C2 B3 B9 B4 101.7(3) . . . . ?
B8 B3 B9 B4 140.1(3) . . . . ?
C1 B3 B9 B12 -63.7(3) . . . . ?
C2 B3 B9 B12 -2.2(4) . . . . ?
B8 B3 B9 B12 36.2(3) . . . . ?
B4 B3 B9 B12 -104.0(3) . . . . ?
C2 B8 B9 B3 39.1(3) . . . . ?
B12 B8 B9 B3 139.1(3) . . . . ?
B7 B8 B9 B3 100.5(3) . . . . ?
C2 B8 B9 B10 -61.7(4) . . . . ?
B3 B8 B9 B10 -100.9(3) . . . . ?
B12 B8 B9 B10 38.2(3) . . . . ?
B7 B8 B9 B10 -0.4(4) . . . . ?
C2 B8 B9 B4 3.1(4) . . . . ?
B3 B8 B9 B4 -36.0(3) . . . . ?
B12 B8 B9 B4 103.0(3) . . . . ?
B7 B8 B9 B4 64.4(4) . . . . ?
C2 B8 B9 B12 -99.9(3) . . . . ?
B3 B8 B9 B12 -139.1(3) . . . . ?
B7 B8 B9 B12 -38.6(3) . . . . ?
C1 B4 B9 B3 -39.2(3) . . . . ?
B10 B4 B9 B3 -137.8(3) . . . . ?
B5 B4 B9 B3 -100.0(3) . . . . ?
C1 B4 B9 B8 -3.5(4) . . . . ?
B3 B4 B9 B8 35.6(3) . . . . ?
B10 B4 B9 B8 -102.2(3) . . . . ?
B5 B4 B9 B8 -64.4(4) . . . . ?
C1 B4 B9 B10 98.7(3) . . . . ?
B3 B4 B9 B10 137.8(3) . . . . ?
B5 B4 B9 B10 37.9(3) . . . . ?
C1 B4 B9 B12 59.8(4) . . . . ?
B3 B4 B9 B12 98.9(3) . . . . ?
B10 B4 B9 B12 -38.9(3) . . . . ?
B5 B4 B9 B12 -1.0(4) . . . . ?
B3 B9 B10 B5 -1.0(4) . . . . ?
B8 B9 B10 B5 62.1(4) . . . . ?
B4 B9 B10 B5 -39.1(3) . . . . ?
B12 B9 B10 B5 99.1(3) . . . . ?
B3 B9 B10 B4 38.0(3) . . . . ?
B8 B9 B10 B4 101.2(3) . . . . ?
B12 B9 B10 B4 138.2(3) . . . . ?
B3 B9 B10 B11 -63.5(4) . . . . ?
B8 B9 B10 B11 -0.3(4) . . . . ?
B4 B9 B10 B11 -101.5(3) . . . . ?
B12 B9 B10 B11 36.7(3) . . . . ?
B3 B9 B10 B12 -100.1(3) . . . . ?
B8 B9 B10 B12 -37.0(3) . . . . ?
B4 B9 B10 B12 -138.2(3) . . . . ?
C1 B5 B10 B9 -0.3(4) . . . . ?
B11 B5 B10 B9 -99.2(3) . . . . ?
B6 B5 B10 B9 -61.5(4) . . . . ?
B4 B5 B10 B9 38.7(3) . . . . ?
C1 B5 B10 B4 -39.0(2) . . . . ?
B11 B5 B10 B4 -137.8(3) . . . . ?
B6 B5 B10 B4 -100.2(3) . . . . ?
C1 B5 B10 B11 98.8(3) . . . . ?
B6 B5 B10 B11 37.7(3) . . . . ?
B4 B5 B10 B11 137.8(3) . . . . ?
C1 B5 B10 B12 62.0(3) . . . . ?
B11 B5 B10 B12 -36.8(3) . . . . ?
B6 B5 B10 B12 0.9(4) . . . . ?
B4 B5 B10 B12 101.0(3) . . . . ?
C1 B4 B10 B9 -97.6(3) . . . . ?
B3 B4 B10 B9 -37.0(3) . . . . ?
B5 B4 B10 B9 -136.4(3) . . . . ?
C1 B4 B10 B5 38.9(3) . . . . ?
B3 B4 B10 B5 99.4(3) . . . . ?
B9 B4 B10 B5 136.4(3) . . . . ?
C1 B4 B10 B11 1.5(4) . . . . ?
B3 B4 B10 B11 62.0(3) . . . . ?
B9 B4 B10 B11 99.0(3) . . . . ?
B5 B4 B10 B11 -37.4(3) . . . . ?
C1 B4 B10 B12 -60.6(3) . . . . ?
B3 B4 B10 B12 0.0(4) . . . . ?
B9 B4 B10 B12 37.0(3) . . . . ?
B5 B4 B10 B12 -99.5(3) . . . . ?
C1 B6 B11 B5 -39.0(3) . . . . ?
C2 B6 B11 B5 -100.4(3) . . . . ?
B7 B6 B11 B5 -138.9(3) . . . . ?
C1 B6 B11 B12 62.4(4) . . . . ?
C2 B6 B11 B12 1.1(4) . . . . ?
B7 B6 B11 B12 -37.4(3) . . . . ?
B5 B6 B11 B12 101.4(3) . . . . ?
C1 B6 B11 B7 99.8(3) . . . . ?
C2 B6 B11 B7 38.5(3) . . . . ?
B5 B6 B11 B7 138.9(3) . . . . ?
C1 B6 B11 B10 -1.8(4) . . . . ?
C2 B6 B11 B10 -63.2(3) . . . . ?
B7 B6 B11 B10 -101.6(3) . . . . ?
B5 B6 B11 B10 37.2(3) . . . . ?
C1 B5 B11 B6 38.4(2) . . . . ?
B10 B5 B11 B6 137.8(3) . . . . ?
B4 B5 B11 B6 99.7(3) . . . . ?
C1 B5 B11 B12 -61.3(4) . . . . ?
B10 B5 B11 B12 38.2(3) . . . . ?
B6 B5 B11 B12 -99.7(3) . . . . ?
B4 B5 B11 B12 0.1(4) . . . . ?
C1 B5 B11 B7 2.1(4) . . . . ?
B10 B5 B11 B7 101.6(3) . . . . ?
B6 B5 B11 B7 -36.2(3) . . . . ?
B4 B5 B11 B7 63.5(4) . . . . ?
C1 B5 B11 B10 -99.4(3) . . . . ?
B6 B5 B11 B10 -137.8(3) . . . . ?
B4 B5 B11 B10 -38.1(3) . . . . ?
C2 B7 B11 B6 -39.4(3) . . . . ?
B8 B7 B11 B6 -100.8(3) . . . . ?
B12 B7 B11 B6 -137.9(3) . . . . ?
C2 B7 B11 B5 -2.5(4) . . . . ?
B6 B7 B11 B5 36.9(3) . . . . ?
B8 B7 B11 B5 -63.9(3) . . . . ?
B12 B7 B11 B5 -101.0(3) . . . . ?
C2 B7 B11 B12 98.5(3) . . . . ?
B6 B7 B11 B12 137.9(3) . . . . ?
B8 B7 B11 B12 37.1(3) . . . . ?
C2 B7 B11 B10 60.2(3) . . . . ?
B6 B7 B11 B10 99.6(3) . . . . ?
B8 B7 B11 B10 -1.2(4) . . . . ?
B12 B7 B11 B10 -38.3(3) . . . . ?
B9 B10 B11 B6 63.2(4) . . . . ?
B5 B10 B11 B6 -37.7(3) . . . . ?
B4 B10 B11 B6 0.2(4) . . . . ?
B12 B10 B11 B6 100.1(3) . . . . ?
B9 B10 B11 B5 100.9(3) . . . . ?
B4 B10 B11 B5 38.0(3) . . . . ?
B12 B10 B11 B5 137.8(3) . . . . ?
B9 B10 B11 B12 -36.9(3) . . . . ?
B5 B10 B11 B12 -137.8(3) . . . . ?
B4 B10 B11 B12 -99.9(3) . . . . ?
B9 B10 B11 B7 1.0(4) . . . . ?
B5 B10 B11 B7 -100.0(3) . . . . ?
B4 B10 B11 B7 -62.0(4) . . . . ?
B12 B10 B11 B7 37.9(3) . . . . ?
C2 B8 B12 B9 100.4(3) . . . . ?
B3 B8 B12 B9 37.0(3) . . . . ?
B7 B8 B12 B9 137.5(3) . . . . ?
C2 B8 B12 B11 1.0(4) . . . . ?
B3 B8 B12 B11 -62.5(4) . . . . ?
B9 B8 B12 B11 -99.4(3) . . . . ?
B7 B8 B12 B11 38.1(3) . . . . ?
C2 B8 B12 B7 -37.1(3) . . . . ?
B3 B8 B12 B7 -100.5(3) . . . . ?
B9 B8 B12 B7 -137.5(3) . . . . ?
C2 B8 B12 B10 64.3(3) . . . . ?
B3 B8 B12 B10 0.9(4) . . . . ?
B9 B8 B12 B10 -36.1(3) . . . . ?
B7 B8 B12 B10 101.4(3) . . . . ?
B3 B9 B12 B8 -36.2(3) . . . . ?
B10 B9 B12 B8 -138.7(3) . . . . ?
B4 B9 B12 B8 -100.3(3) . . . . ?
B3 B9 B12 B11 65.2(4) . . . . ?
B8 B9 B12 B11 101.4(3) . . . . ?
B10 B9 B12 B11 -37.3(3) . . . . ?
B4 B9 B12 B11 1.1(4) . . . . ?
B3 B9 B12 B7 1.9(4) . . . . ?
B8 B9 B12 B7 38.1(3) . . . . ?
B10 B9 B12 B7 -100.6(3) . . . . ?
B4 B9 B12 B7 -62.2(4) . . . . ?
B3 B9 B12 B10 102.5(3) . . . . ?
B8 B9 B12 B10 138.7(3) . . . . ?
B4 B9 B12 B10 38.4(3) . . . . ?
B6 B11 B12 B8 -1.3(4) . . . . ?
B5 B11 B12 B8 62.4(4) . . . . ?
B7 B11 B12 B8 -38.2(3) . . . . ?
B10 B11 B12 B8 99.7(3) . . . . ?
B6 B11 B12 B9 -64.4(4) . . . . ?
B5 B11 B12 B9 -0.7(4) . . . . ?
B7 B11 B12 B9 -101.2(3) . . . . ?
B10 B11 B12 B9 36.6(3) . . . . ?
B6 B11 B12 B7 36.9(3) . . . . ?
B5 B11 B12 B7 100.5(3) . . . . ?
B10 B11 B12 B7 137.8(3) . . . . ?
B6 B11 B12 B10 -101.0(3) . . . . ?
B5 B11 B12 B10 -37.3(3) . . . . ?
B7 B11 B12 B10 -137.8(3) . . . . ?
C2 B7 B12 B8 37.1(3) . . . . ?
B6 B7 B12 B8 99.9(3) . . . . ?
B11 B7 B12 B8 137.4(3) . . . . ?
C2 B7 B12 B9 -0.8(4) . . . . ?
B6 B7 B12 B9 62.0(4) . . . . ?
B8 B7 B12 B9 -37.9(3) . . . . ?
B11 B7 B12 B9 99.6(3) . . . . ?
C2 B7 B12 B11 -100.4(3) . . . . ?
B6 B7 B12 B11 -37.6(3) . . . . ?
B8 B7 B12 B11 -137.4(3) . . . . ?
C2 B7 B12 B10 -62.7(4) . . . . ?
B6 B7 B12 B10 0.2(4) . . . . ?
B8 B7 B12 B10 -99.7(3) . . . . ?
B11 B7 B12 B10 37.7(3) . . . . ?
B9 B10 B12 B8 36.7(3) . . . . ?
B5 B10 B12 B8 -64.3(4) . . . . ?
B4 B10 B12 B8 -0.5(4) . . . . ?
B11 B10 B12 B8 -101.3(3) . . . . ?
B5 B10 B12 B9 -100.9(3) . . . . ?
B4 B10 B12 B9 -37.2(3) . . . . ?
B11 B10 B12 B9 -138.0(3) . . . . ?
B9 B10 B12 B11 138.0(3) . . . . ?
B5 B10 B12 B11 37.1(3) . . . . ?
B4 B10 B12 B11 100.8(3) . . . . ?
B9 B10 B12 B7 100.3(3) . . . . ?
B5 B10 B12 B7 -0.7(4) . . . . ?
B4 B10 B12 B7 63.1(4) . . . . ?
B11 B10 B12 B7 -37.7(3) . . . . ?
B19 B13 B14 C27 132.7(3) . . . . ?
C28 B13 B14 C27 33.7(2) . . . . ?
B18 B13 B14 C27 94.9(3) . . . . ?
C27 B13 B14 B19 -132.7(3) . . . . ?
C28 B13 B14 B19 -99.0(3) . . . . ?
B18 B13 B14 B19 -37.7(3) . . . . ?
B19 B13 B14 B20 36.2(3) . . . . ?
C27 B13 B14 B20 -96.5(3) . . . . ?
C28 B13 B14 B20 -62.8(3) . . . . ?
B18 B13 B14 B20 -1.5(4) . . . . ?
B19 B13 B14 B15 98.9(3) . . . . ?
C27 B13 B14 B15 -33.8(3) . . . . ?
C28 B13 B14 B15 -0.1(4) . . . . ?
B18 B13 B14 B15 61.2(3) . . . . ?
B13 B14 B15 C27 34.4(3) . . . . ?
B19 B14 B15 C27 95.0(3) . . . . ?
B20 B14 B15 C27 134.7(3) . . . . ?
C27 B14 B15 B21 -95.9(3) . . . . ?
B13 B14 B15 B21 -61.6(3) . . . . ?
B19 B14 B15 B21 -1.0(4) . . . . ?
B20 B14 B15 B21 38.8(3) . . . . ?
C27 B14 B15 B16 -32.7(2) . . . . ?
B13 B14 B15 B16 1.7(4) . . . . ?
B19 B14 B15 B16 62.3(3) . . . . ?
B20 B14 B15 B16 102.0(3) . . . . ?
C27 B14 B15 B20 -134.7(3) . . . . ?
B13 B14 B15 B20 -100.3(3) . . . . ?
B19 B14 B15 B20 -39.7(3) . . . . ?
B21 B15 B16 C27 134.5(3) . . . . ?
B20 B15 B16 C27 96.7(3) . . . . ?
B14 B15 B16 C27 32.9(2) . . . . ?
C27 B15 B16 C28 -35.5(2) . . . . ?
B21 B15 B16 C28 99.1(3) . . . . ?
B20 B15 B16 C28 61.2(3) . . . . ?
B14 B15 B16 C28 -2.6(3) . . . . ?
C27 B15 B16 B17 -96.7(3) . . . . ?
B21 B15 B16 B17 37.8(3) . . . . ?
B20 B15 B16 B17 -0.1(4) . . . . ?
B14 B15 B16 B17 -63.9(3) . . . . ?
C27 B15 B16 B21 -134.5(3) . . . . ?
B20 B15 B16 B21 -37.9(3) . . . . ?
B14 B15 B16 B21 -101.6(3) . . . . ?
C27 B16 B17 C28 35.6(2) . . . . ?
B21 B16 B17 C28 134.5(3) . . . . ?
B15 B16 B17 C28 97.1(3) . . . . ?
C27 B16 B17 B21 -99.0(3) . . . . ?
C28 B16 B17 B21 -134.5(3) . . . . ?
B15 B16 B17 B21 -37.4(3) . . . . ?
C27 B16 B17 B22 -62.0(3) . . . . ?
C28 B16 B17 B22 -97.5(3) . . . . ?
B21 B16 B17 B22 37.0(3) . . . . ?
B15 B16 B17 B22 -0.4(4) . . . . ?
C27 B16 B17 B18 2.7(4) . . . . ?
C28 B16 B17 B18 -32.9(3) . . . . ?
B21 B16 B17 B18 101.6(3) . . . . ?
B15 B16 B17 B18 64.2(4) . . . . ?
B19 B13 B18 C28 -135.4(3) . . . . ?
C27 B13 B18 C28 -34.5(2) . . . . ?
B14 B13 B18 C28 -97.6(3) . . . . ?
C27 B13 B18 B19 100.9(3) . . . . ?
C28 B13 B18 B19 135.4(3) . . . . ?
B14 B13 B18 B19 37.8(3) . . . . ?
B19 B13 B18 B17 -98.9(3) . . . . ?
C27 B13 B18 B17 2.1(4) . . . . ?
C28 B13 B18 B17 36.6(3) . . . . ?
B14 B13 B18 B17 -61.0(4) . . . . ?
B19 B13 B18 B22 -36.7(3) . . . . ?
C27 B13 B18 B22 64.3(3) . . . . ?
C28 B13 B18 B22 98.8(3) . . . . ?
B14 B13 B18 B22 1.2(4) . . . . ?
B16 B17 B18 C28 34.2(3) . . . . ?
B21 B17 B18 C28 97.5(3) . . . . ?
B22 B17 B18 C28 134.8(3) . . . . ?
C28 B17 B18 B13 -37.2(3) . . . . ?
B16 B17 B18 B13 -3.0(4) . . . . ?
B21 B17 B18 B13 60.3(4) . . . . ?
B22 B17 B18 B13 97.7(3) . . . . ?
C28 B17 B18 B19 -97.6(3) . . . . ?
B16 B17 B18 B19 -63.4(4) . . . . ?
B21 B17 B18 B19 -0.1(4) . . . . ?
B22 B17 B18 B19 37.2(3) . . . . ?
C28 B17 B18 B22 -134.8(3) . . . . ?
B16 B17 B18 B22 -100.7(3) . . . . ?
B21 B17 B18 B22 -37.3(3) . . . . ?
C27 B13 B19 B14 41.6(3) . . . . ?
C28 B13 B19 B14 101.6(3) . . . . ?
B18 B13 B19 B14 139.6(3) . . . . ?
C27 B13 B19 B18 -98.0(3) . . . . ?
C28 B13 B19 B18 -38.0(3) . . . . ?
B14 B13 B19 B18 -139.6(3) . . . . ?
C27 B13 B19 B22 -59.2(4) . . . . ?
C28 B13 B19 B22 0.9(4) . . . . ?
B14 B13 B19 B22 -100.7(3) . . . . ?
B18 B13 B19 B22 38.9(3) . . . . ?
C27 B13 B19 B20 4.9(4) . . . . ?
C28 B13 B19 B20 64.9(4) . . . . ?
B14 B13 B19 B20 -36.7(3) . . . . ?
B18 B13 B19 B20 102.9(3) . . . . ?
C27 B14 B19 B13 -40.5(2) . . . . ?
B20 B14 B19 B13 -139.8(3) . . . . ?
B15 B14 B19 B13 -100.7(3) . . . . ?
C27 B14 B19 B18 -3.3(4) . . . . ?
B13 B14 B19 B18 37.2(3) . . . . ?
B20 B14 B19 B18 -102.6(3) . . . . ?
B15 B14 B19 B18 -63.5(4) . . . . ?
C27 B14 B19 B22 62.7(4) . . . . ?
B13 B14 B19 B22 103.3(3) . . . . ?
B20 B14 B19 B22 -36.5(3) . . . . ?
B15 B14 B19 B22 2.6(4) . . . . ?
C27 B14 B19 B20 99.3(3) . . . . ?
B13 B14 B19 B20 139.8(3) . . . . ?
B15 B14 B19 B20 39.1(3) . . . . ?
C28 B18 B19 B13 39.3(3) . . . . ?
B17 B18 B19 B13 101.1(3) . . . . ?
B22 B18 B19 B13 138.2(3) . . . . ?
C28 B18 B19 B14 2.3(4) . . . . ?
B13 B18 B19 B14 -36.9(3) . . . . ?
B17 B18 B19 B14 64.2(4) . . . . ?
B22 B18 B19 B14 101.2(3) . . . . ?
C28 B18 B19 B22 -98.9(3) . . . . ?
B13 B18 B19 B22 -138.2(3) . . . . ?
B17 B18 B19 B22 -37.1(3) . . . . ?
C28 B18 B19 B20 -62.7(4) . . . . ?
B13 B18 B19 B20 -102.0(3) . . . . ?
B17 B18 B19 B20 -0.9(4) . . . . ?
B22 B18 B19 B20 36.2(3) . . . . ?
C27 B15 B20 B22 61.8(4) . . . . ?
B21 B15 B20 B22 -36.6(3) . . . . ?
B16 B15 B20 B22 0.5(4) . . . . ?
B14 B15 B20 B22 101.0(3) . . . . ?
C27 B15 B20 B14 -39.2(3) . . . . ?
B21 B15 B20 B14 -137.5(3) . . . . ?
B16 B15 B20 B14 -100.4(3) . . . . ?
C27 B15 B20 B19 -0.6(4) . . . . ?
B21 B15 B20 B19 -99.0(3) . . . . ?
B16 B15 B20 B19 -61.9(4) . . . . ?
B14 B15 B20 B19 38.5(3) . . . . ?
C27 B15 B20 B21 98.4(3) . . . . ?
B16 B15 B20 B21 37.1(3) . . . . ?
B14 B15 B20 B21 137.5(3) . . . . ?
C27 B14 B20 B22 -60.8(3) . . . . ?
B13 B14 B20 B22 1.3(3) . . . . ?
B19 B14 B20 B22 36.2(3) . . . . ?
B15 B14 B20 B22 -99.3(3) . . . . ?
C27 B14 B20 B15 38.5(3) . . . . ?
B13 B14 B20 B15 100.5(3) . . . . ?
B19 B14 B20 B15 135.4(3) . . . . ?
C27 B14 B20 B19 -96.9(3) . . . . ?
B13 B14 B20 B19 -34.9(3) . . . . ?
B15 B14 B20 B19 -135.4(3) . . . . ?
C27 B14 B20 B21 1.4(4) . . . . ?
B13 B14 B20 B21 63.4(4) . . . . ?
B19 B14 B20 B21 98.3(3) . . . . ?
B15 B14 B20 B21 -37.1(3) . . . . ?
B13 B19 B20 B22 -102.6(3) . . . . ?
B14 B19 B20 B22 -139.3(3) . . . . ?
B18 B19 B20 B22 -37.1(3) . . . . ?
B13 B19 B20 B15 -2.7(4) . . . . ?
B14 B19 B20 B15 -39.4(3) . . . . ?
B18 B19 B20 B15 62.8(4) . . . . ?
B22 B19 B20 B15 99.9(3) . . . . ?
B13 B19 B20 B14 36.7(3) . . . . ?
B18 B19 B20 B14 102.2(3) . . . . ?
B22 B19 B20 B14 139.3(3) . . . . ?
B13 B19 B20 B21 -64.0(4) . . . . ?
B14 B19 B20 B21 -100.7(3) . . . . ?
B18 B19 B20 B21 1.5(4) . . . . ?
B22 B19 B20 B21 38.6(3) . . . . ?
C27 B15 B21 B16 38.8(2) . . . . ?
B20 B15 B21 B16 138.6(3) . . . . ?
B14 B15 B21 B16 100.4(3) . . . . ?
C27 B15 B21 B22 -62.7(3) . . . . ?
B16 B15 B21 B22 -101.5(3) . . . . ?
B20 B15 B21 B22 37.1(3) . . . . ?
B14 B15 B21 B22 -1.0(4) . . . . ?
C27 B15 B21 B17 1.3(3) . . . . ?
B16 B15 B21 B17 -37.5(3) . . . . ?
B20 B15 B21 B17 101.1(3) . . . . ?
B14 B15 B21 B17 62.9(3) . . . . ?
C27 B15 B21 B20 -99.8(3) . . . . ?
B16 B15 B21 B20 -138.6(3) . . . . ?
B14 B15 B21 B20 -38.2(3) . . . . ?
C27 B16 B21 B15 -39.2(2) . . . . ?
C28 B16 B21 B15 -98.9(3) . . . . ?
B17 B16 B21 B15 -137.9(3) . . . . ?
C27 B16 B21 B22 61.2(4) . . . . ?
C28 B16 B21 B22 1.5(4) . . . . ?
B17 B16 B21 B22 -37.6(3) . . . . ?
B15 B16 B21 B22 100.4(3) . . . . ?
C27 B16 B21 B17 98.8(3) . . . . ?
C28 B16 B21 B17 39.1(2) . . . . ?
B15 B16 B21 B17 137.9(3) . . . . ?
C27 B16 B21 B20 -2.1(4) . . . . ?
C28 B16 B21 B20 -61.8(4) . . . . ?
B17 B16 B21 B20 -100.8(3) . . . . ?
B15 B16 B21 B20 37.1(3) . . . . ?
C28 B17 B21 B15 -2.2(4) . . . . ?
B16 B17 B21 B15 37.9(3) . . . . ?
B22 B17 B21 B15 -100.4(3) . . . . ?
B18 B17 B21 B15 -62.3(3) . . . . ?
C28 B17 B21 B16 -40.1(2) . . . . ?
B22 B17 B21 B16 -138.3(3) . . . . ?
B18 B17 B21 B16 -100.3(3) . . . . ?
C28 B17 B21 B22 98.2(3) . . . . ?
B16 B17 B21 B22 138.3(3) . . . . ?
B18 B17 B21 B22 38.0(3) . . . . ?
C28 B17 B21 B20 61.2(3) . . . . ?
B16 B17 B21 B20 101.3(3) . . . . ?
B22 B17 B21 B20 -37.0(3) . . . . ?
B18 B17 B21 B20 1.0(4) . . . . ?
B22 B20 B21 B15 138.2(3) . . . . ?
B14 B20 B21 B15 37.9(3) . . . . ?
B19 B20 B21 B15 99.3(3) . . . . ?
B22 B20 B21 B16 100.7(3) . . . . ?
B15 B20 B21 B16 -37.4(3) . . . . ?
B14 B20 B21 B16 0.4(4) . . . . ?
B19 B20 B21 B16 61.8(4) . . . . ?
B15 B20 B21 B22 -138.2(3) . . . . ?
B14 B20 B21 B22 -100.3(3) . . . . ?
B19 B20 B21 B22 -38.9(3) . . . . ?
B22 B20 B21 B17 37.4(3) . . . . ?
B15 B20 B21 B17 -100.8(3) . . . . ?
B14 B20 B21 B17 -62.9(4) . . . . ?
B19 B20 B21 B17 -1.6(4) . . . . ?
B15 B21 B22 B20 -37.2(3) . . . . ?
B16 B21 B22 B20 -101.3(3) . . . . ?
B17 B21 B22 B20 -138.6(3) . . . . ?
B15 B21 B22 B19 2.6(4) . . . . ?
B16 B21 B22 B19 -61.5(4) . . . . ?
B17 B21 B22 B19 -98.7(3) . . . . ?
B20 B21 B22 B19 39.9(3) . . . . ?
B15 B21 B22 B17 101.4(3) . . . . ?
B16 B21 B22 B17 37.2(3) . . . . ?
B20 B21 B22 B17 138.6(3) . . . . ?
B15 B21 B22 B18 64.4(4) . . . . ?
B16 B21 B22 B18 0.2(4) . . . . ?
B17 B21 B22 B18 -37.0(3) . . . . ?
B20 B21 B22 B18 101.6(3) . . . . ?
B15 B20 B22 B21 36.5(3) . . . . ?
B14 B20 B22 B21 99.9(3) . . . . ?
B19 B20 B22 B21 135.6(3) . . . . ?
B15 B20 B22 B19 -99.1(3) . . . . ?
B14 B20 B22 B19 -35.7(3) . . . . ?
B21 B20 B22 B19 -135.6(3) . . . . ?
B15 B20 B22 B17 -0.8(4) . . . . ?
B14 B20 B22 B17 62.6(4) . . . . ?
B19 B20 B22 B17 98.3(3) . . . . ?
B21 B20 B22 B17 -37.3(3) . . . . ?
B15 B20 B22 B18 -64.0(4) . . . . ?
B14 B20 B22 B18 -0.6(4) . . . . ?
B19 B20 B22 B18 35.1(3) . . . . ?
B21 B20 B22 B18 -100.4(3) . . . . ?
B13 B19 B22 B21 61.4(4) . . . . ?
B14 B19 B22 B21 -3.3(4) . . . . ?
B18 B19 B22 B21 99.9(3) . . . . ?
B20 B19 B22 B21 -40.2(3) . . . . ?
B13 B19 B22 B20 101.6(3) . . . . ?
B14 B19 B22 B20 36.9(3) . . . . ?
B18 B19 B22 B20 140.1(3) . . . . ?
B13 B19 B22 B17 -1.5(4) . . . . ?
B14 B19 B22 B17 -66.2(4) . . . . ?
B18 B19 B22 B17 37.0(3) . . . . ?
B20 B19 B22 B17 -103.1(3) . . . . ?
B13 B19 B22 B18 -38.5(3) . . . . ?
B14 B19 B22 B18 -103.2(3) . . . . ?
B20 B19 B22 B18 -140.1(3) . . . . ?
C28 B17 B22 B21 -100.2(3) . . . . ?
B16 B17 B22 B21 -37.1(3) . . . . ?
B18 B17 B22 B21 -138.2(3) . . . . ?
C28 B17 B22 B20 -62.3(4) . . . . ?
B16 B17 B22 B20 0.8(4) . . . . ?
B21 B17 B22 B20 37.9(3) . . . . ?
B18 B17 B22 B20 -100.4(3) . . . . ?
C28 B17 B22 B19 1.5(4) . . . . ?
B16 B17 B22 B19 64.6(4) . . . . ?
B21 B17 B22 B19 101.7(3) . . . . ?
B18 B17 B22 B19 -36.6(3) . . . . ?
C28 B17 B22 B18 38.1(3) . . . . ?
B16 B17 B22 B18 101.2(3) . . . . ?
B21 B17 B22 B18 138.2(3) . . . . ?
C28 B18 B22 B21 -1.9(4) . . . . ?
B13 B18 B22 B21 -65.1(4) . . . . ?
B19 B18 B22 B21 -100.7(3) . . . . ?
B17 B18 B22 B21 37.2(3) . . . . ?
C28 B18 B22 B20 62.8(3) . . . . ?
B13 B18 B22 B20 -0.3(4) . . . . ?
B19 B18 B22 B20 -36.0(3) . . . . ?
B17 B18 B22 B20 101.9(3) . . . . ?
C28 B18 B22 B19 98.7(3) . . . . ?
B13 B18 B22 B19 35.6(3) . . . . ?
B17 B18 B22 B19 137.9(3) . . . . ?
C28 B18 B22 B17 -39.1(3) . . . . ?
B13 B18 B22 B17 -102.2(3) . . . . ?
B19 B18 B22 B17 -137.9(3) . . . . ?
C54 B23 B24 C53 34.35(18) . . . . ?
B28 B23 B24 C53 94.2(3) . . . . ?
B29 B23 B24 C53 131.9(3) . . . . ?
C53 B23 B24 B30 -96.8(3) . . . . ?
C54 B23 B24 B30 -62.4(3) . . . . ?
B28 B23 B24 B30 -2.5(4) . . . . ?
B29 B23 B24 B30 35.1(3) . . . . ?
C53 B23 B24 B25 -33.5(2) . . . . ?
C54 B23 B24 B25 0.8(3) . . . . ?
B28 B23 B24 B25 60.7(4) . . . . ?
B29 B23 B24 B25 98.4(3) . . . . ?
C53 B23 B24 B29 -131.9(3) . . . . ?
C54 B23 B24 B29 -97.6(3) . . . . ?
B28 B23 B24 B29 -37.7(3) . . . . ?
B30 B24 B25 C53 130.0(3) . . . . ?
B23 B24 B25 C53 32.7(2) . . . . ?
B29 B24 B25 C53 94.4(3) . . . . ?
C53 B24 B25 B30 -130.0(3) . . . . ?
B23 B24 B25 B30 -97.3(3) . . . . ?
B29 B24 B25 B30 -35.6(3) . . . . ?
C53 B24 B25 B31 -93.8(3) . . . . ?
B30 B24 B25 B31 36.3(3) . . . . ?
B23 B24 B25 B31 -61.1(3) . . . . ?
B29 B24 B25 B31 0.7(4) . . . . ?
C53 B24 B25 B26 -30.7(2) . . . . ?
B30 B24 B25 B26 99.3(3) . . . . ?
B23 B24 B25 B26 2.0(4) . . . . ?
B29 B24 B25 B26 63.7(3) . . . . ?
B24 B25 B26 C53 30.1(2) . . . . ?
B30 B25 B26 C53 92.9(3) . . . . ?
B31 B25 B26 C53 131.2(3) . . . . ?
C53 B25 B26 C54 -34.10(17) . . . . ?
B24 B25 B26 C54 -4.0(3) . . . . ?
B30 B25 B26 C54 58.8(3) . . . . ?
B31 B25 B26 C54 97.1(3) . . . . ?
C53 B25 B26 B27 -95.0(3) . . . . ?
B24 B25 B26 B27 -64.9(4) . . . . ?
B30 B25 B26 B27 -2.2(4) . . . . ?
B31 B25 B26 B27 36.1(3) . . . . ?
C53 B25 B26 B31 -131.2(3) . . . . ?
B24 B25 B26 B31 -101.0(3) . . . . ?
B30 B25 B26 B31 -38.3(3) . . . . ?
C53 B26 B27 C54 37.03(17) . . . . ?
B31 B26 B27 C54 133.8(3) . . . . ?
B25 B26 B27 C54 97.3(3) . . . . ?
C53 B26 B27 B31 -96.8(3) . . . . ?
C54 B26 B27 B31 -133.8(3) . . . . ?
B25 B26 B27 B31 -36.5(3) . . . . ?
C53 B26 B27 B32 -58.6(3) . . . . ?
C54 B26 B27 B32 -95.6(3) . . . . ?
B31 B26 B27 B32 38.2(3) . . . . ?
B25 B26 B27 B32 1.7(4) . . . . ?
C53 B26 B27 B28 4.4(3) . . . . ?
C54 B26 B27 B28 -32.6(2) . . . . ?
B31 B26 B27 B28 101.2(3) . . . . ?
B25 B26 B27 B28 64.7(3) . . . . ?
C53 B23 B28 C54 -36.85(18) . . . . ?
B29 B23 B28 C54 -134.3(3) . . . . ?
B24 B23 B28 C54 -95.7(3) . . . . ?
C53 B23 B28 B32 60.8(3) . . . . ?
C54 B23 B28 B32 97.6(3) . . . . ?
B29 B23 B28 B32 -36.6(3) . . . . ?
B24 B23 B28 B32 1.9(4) . . . . ?
C53 B23 B28 B29 97.4(3) . . . . ?
C54 B23 B28 B29 134.3(3) . . . . ?
B24 B23 B28 B29 38.5(3) . . . . ?
C53 B23 B28 B27 -2.1(4) . . . . ?
C54 B23 B28 B27 34.7(2) . . . . ?
B29 B23 B28 B27 -99.5(3) . . . . ?
B24 B23 B28 B27 -61.0(4) . . . . ?
B31 B27 B28 C54 99.4(3) . . . . ?
B26 B27 B28 C54 33.9(2) . . . . ?
B32 B27 B28 C54 135.9(3) . . . . ?
C54 B27 B28 B32 -135.9(3) . . . . ?
B31 B27 B28 B32 -36.5(3) . . . . ?
B26 B27 B28 B32 -102.0(3) . . . . ?
C54 B27 B28 B29 -99.3(3) . . . . ?
B31 B27 B28 B29 0.2(4) . . . . ?
B26 B27 B28 B29 -65.3(3) . . . . ?
B32 B27 B28 B29 36.7(3) . . . . ?
C54 B27 B28 B23 -35.4(2) . . . . ?
B31 B27 B28 B23 64.0(4) . . . . ?
B26 B27 B28 B23 -1.5(4) . . . . ?
B32 B27 B28 B23 100.5(3) . . . . ?
C54 B28 B29 B32 -98.2(3) . . . . ?
B23 B28 B29 B32 -138.6(3) . . . . ?
B27 B28 B29 B32 -36.9(3) . . . . ?
C54 B28 B29 B30 -59.3(4) . . . . ?
B32 B28 B29 B30 38.9(3) . . . . ?
B23 B28 B29 B30 -99.7(3) . . . . ?
B27 B28 B29 B30 2.0(4) . . . . ?
C54 B28 B29 B23 40.4(2) . . . . ?
B32 B28 B29 B23 138.6(3) . . . . ?
B27 B28 B29 B23 101.7(3) . . . . ?
C54 B28 B29 B24 2.9(4) . . . . ?
B32 B28 B29 B24 101.1(3) . . . . ?
B23 B28 B29 B24 -37.5(3) . . . . ?
B27 B28 B29 B24 64.2(4) . . . . ?
C53 B23 B29 B32 -61.1(4) . . . . ?
C54 B23 B29 B32 -1.0(4) . . . . ?
B28 B23 B29 B32 37.3(3) . . . . ?
B24 B23 B29 B32 -100.7(4) . . . . ?
C53 B23 B29 B30 3.6(4) . . . . ?
C54 B23 B29 B30 63.6(3) . . . . ?
B28 B23 B29 B30 101.9(3) . . . . ?
B24 B23 B29 B30 -36.0(3) . . . . ?
C53 B23 B29 B28 -98.3(3) . . . . ?
C54 B23 B29 B28 -38.3(2) . . . . ?
B24 B23 B29 B28 -137.9(3) . . . . ?
C53 B23 B29 B24 39.6(2) . . . . ?
C54 B23 B29 B24 99.7(3) . . . . ?
B28 B23 B29 B24 137.9(3) . . . . ?
C53 B24 B29 B32 60.9(4) . . . . ?
B30 B24 B29 B32 -37.9(3) . . . . ?
B25 B24 B29 B32 -1.3(4) . . . . ?
B23 B24 B29 B32 101.1(3) . . . . ?
C53 B24 B29 B30 98.8(3) . . . . ?
B25 B24 B29 B30 36.6(3) . . . . ?
B23 B24 B29 B30 139.0(3) . . . . ?
C53 B24 B29 B28 -2.8(4) . . . . ?
B30 B24 B29 B28 -101.6(3) . . . . ?
B25 B24 B29 B28 -64.9(4) . . . . ?
B23 B24 B29 B28 37.4(3) . . . . ?
C53 B24 B29 B23 -40.2(2) . . . . ?
B30 B24 B29 B23 -139.0(3) . . . . ?
B25 B24 B29 B23 -102.4(3) . . . . ?
B32 B29 B30 B24 138.2(3) . . . . ?
B28 B29 B30 B24 99.7(3) . . . . ?
B23 B29 B30 B24 36.5(3) . . . . ?
B32 B29 B30 B25 100.5(3) . . . . ?
B28 B29 B30 B25 62.0(4) . . . . ?
B23 B29 B30 B25 -1.2(4) . . . . ?
B24 B29 B30 B25 -37.7(3) . . . . ?
B28 B29 B30 B32 -38.5(3) . . . . ?
B23 B29 B30 B32 -101.7(3) . . . . ?
B24 B29 B30 B32 -138.2(3) . . . . ?
B32 B29 B30 B31 35.0(3) . . . . ?
B28 B29 B30 B31 -3.5(4) . . . . ?
B23 B29 B30 B31 -66.7(4) . . . . ?
B24 B29 B30 B31 -103.2(3) . . . . ?
C53 B24 B30 B29 -95.7(3) . . . . ?
B25 B24 B30 B29 -138.8(3) . . . . ?
B23 B24 B30 B29 -35.5(3) . . . . ?
C53 B24 B30 B25 43.1(2) . . . . ?
B23 B24 B30 B25 103.3(3) . . . . ?
B29 B24 B30 B25 138.8(3) . . . . ?
C53 B24 B30 B32 -58.0(4) . . . . ?
B25 B24 B30 B32 -101.1(3) . . . . ?
B23 B24 B30 B32 2.2(4) . . . . ?
B29 B24 B30 B32 37.7(3) . . . . ?
C53 B24 B30 B31 5.8(4) . . . . ?
B25 B24 B30 B31 -37.3(3) . . . . ?
B23 B24 B30 B31 66.0(4) . . . . ?
B29 B24 B30 B31 101.5(3) . . . . ?
C53 B25 B30 B29 -1.6(4) . . . . ?
B24 B25 B30 B29 39.2(3) . . . . ?
B31 B25 B30 B29 -100.1(3) . . . . ?
B26 B25 B30 B29 -61.8(4) . . . . ?
C53 B25 B30 B24 -40.8(2) . . . . ?
B31 B25 B30 B24 -139.3(3) . . . . ?
B26 B25 B30 B24 -101.0(3) . . . . ?
C53 B25 B30 B32 62.0(3) . . . . ?
B24 B25 B30 B32 102.8(4) . . . . ?
B31 B25 B30 B32 -36.5(3) . . . . ?
B26 B25 B30 B32 1.8(4) . . . . ?
C53 B25 B30 B31 98.5(3) . . . . ?
B24 B25 B30 B31 139.3(3) . . . . ?
B26 B25 B30 B31 38.3(3) . . . . ?
C54 B27 B31 B32 96.5(3) . . . . ?
B26 B27 B31 B32 137.7(3) . . . . ?
B28 B27 B31 B32 36.1(3) . . . . ?
C54 B27 B31 B30 58.2(3) . . . . ?
B26 B27 B31 B30 99.3(3) . . . . ?
B32 B27 B31 B30 -38.4(3) . . . . ?
B28 B27 B31 B30 -2.3(4) . . . . ?
C54 B27 B31 B26 -41.2(2) . . . . ?
B32 B27 B31 B26 -137.7(3) . . . . ?
B28 B27 B31 B26 -101.6(3) . . . . ?
C54 B27 B31 B25 -4.4(4) . . . . ?
B26 B27 B31 B25 36.8(3) . . . . ?
B32 B27 B31 B25 -100.9(3) . . . . ?
B28 B27 B31 B25 -64.8(4) . . . . ?
B29 B30 B31 B27 3.5(4) . . . . ?
B24 B30 B31 B27 -64.0(4) . . . . ?
B25 B30 B31 B27 -100.9(3) . . . . ?
B32 B30 B31 B27 38.5(3) . . . . ?
B29 B30 B31 B32 -34.9(3) . . . . ?
B24 B30 B31 B32 -102.5(4) . . . . ?
B25 B30 B31 B32 -139.3(3) . . . . ?
B29 B30 B31 B26 65.7(4) . . . . ?
B24 B30 B31 B26 -1.8(4) . . . . ?
B25 B30 B31 B26 -38.7(3) . . . . ?
B32 B30 B31 B26 100.6(3) . . . . ?
B29 B30 B31 B25 104.4(3) . . . . ?
B24 B30 B31 B25 36.8(3) . . . . ?
B32 B30 B31 B25 139.3(3) . . . . ?
C53 B26 B31 B27 98.2(3) . . . . ?
C54 B26 B31 B27 39.1(2) . . . . ?
B25 B26 B31 B27 139.1(3) . . . . ?
C53 B26 B31 B32 60.4(3) . . . . ?
C54 B26 B31 B32 1.3(3) . . . . ?
B27 B26 B31 B32 -37.8(3) . . . . ?
B25 B26 B31 B32 101.3(3) . . . . ?
C53 B26 B31 B30 -2.7(3) . . . . ?
C54 B26 B31 B30 -61.8(3) . . . . ?
B27 B26 B31 B30 -100.9(3) . . . . ?
B25 B26 B31 B30 38.2(3) . . . . ?
C53 B26 B31 B25 -40.9(2) . . . . ?
C54 B26 B31 B25 -100.0(3) . . . . ?
B27 B26 B31 B25 -139.1(3) . . . . ?
C53 B25 B31 B27 5.0(3) . . . . ?
B24 B25 B31 B27 63.9(4) . . . . ?
B30 B25 B31 B27 100.2(3) . . . . ?
B26 B25 B31 B27 -36.2(3) . . . . ?
C53 B25 B31 B32 -58.8(3) . . . . ?
B24 B25 B31 B32 0.1(4) . . . . ?
B30 B25 B31 B32 36.5(3) . . . . ?
B26 B25 B31 B32 -100.0(3) . . . . ?
C53 B25 B31 B30 -95.3(3) . . . . ?
B24 B25 B31 B30 -36.3(3) . . . . ?
B26 B25 B31 B30 -136.5(3) . . . . ?
C53 B25 B31 B26 41.2(2) . . . . ?
B24 B25 B31 B26 100.2(3) . . . . ?
B30 B25 B31 B26 136.5(3) . . . . ?
B30 B29 B32 B28 -137.3(3) . . . . ?
B23 B29 B32 B28 -37.1(3) . . . . ?
B24 B29 B32 B28 -100.4(3) . . . . ?
B30 B29 B32 B31 -35.5(3) . . . . ?
B28 B29 B32 B31 101.8(3) . . . . ?
B23 B29 B32 B31 64.7(4) . . . . ?
B24 B29 B32 B31 1.4(4) . . . . ?
B30 B29 B32 B27 -99.0(3) . . . . ?
B28 B29 B32 B27 38.3(3) . . . . ?
B23 B29 B32 B27 1.2(4) . . . . ?
B24 B29 B32 B27 -62.1(4) . . . . ?
B28 B29 B32 B30 137.3(3) . . . . ?
B23 B29 B32 B30 100.2(3) . . . . ?
B24 B29 B32 B30 36.8(3) . . . . ?
C54 B28 B32 B29 100.3(3) . . . . ?
B23 B28 B32 B29 37.3(3) . . . . ?
B27 B28 B32 B29 138.2(3) . . . . ?
C54 B28 B32 B31 -1.4(4) . . . . ?
B29 B28 B32 B31 -101.7(3) . . . . ?
B23 B28 B32 B31 -64.4(4) . . . . ?
B27 B28 B32 B31 36.5(3) . . . . ?
C54 B28 B32 B27 -37.9(2) . . . . ?
B29 B28 B32 B27 -138.2(3) . . . . ?
B23 B28 B32 B27 -100.9(3) . . . . ?
C54 B28 B32 B30 62.5(4) . . . . ?
B29 B28 B32 B30 -37.8(3) . . . . ?
B23 B28 B32 B30 -0.5(4) . . . . ?
B27 B28 B32 B30 100.4(3) . . . . ?
B27 B31 B32 B29 -101.8(3) . . . . ?
B30 B31 B32 B29 35.1(3) . . . . ?
B26 B31 B32 B29 -64.6(4) . . . . ?
B25 B31 B32 B29 -0.9(4) . . . . ?
B27 B31 B32 B28 -37.2(3) . . . . ?
B30 B31 B32 B28 99.8(3) . . . . ?
B26 B31 B32 B28 0.0(4) . . . . ?
B25 B31 B32 B28 63.7(4) . . . . ?
B30 B31 B32 B27 137.0(3) . . . . ?
B26 B31 B32 B27 37.2(3) . . . . ?
B25 B31 B32 B27 100.9(3) . . . . ?
B27 B31 B32 B30 -137.0(3) . . . . ?
B26 B31 B32 B30 -99.8(3) . . . . ?
B25 B31 B32 B30 -36.1(3) . . . . ?
C54 B27 B32 B29 -1.0(4) . . . . ?
B31 B27 B32 B29 101.3(4) . . . . ?
B26 B27 B32 B29 62.3(4) . . . . ?
B28 B27 B32 B29 -38.0(3) . . . . ?
C54 B27 B32 B28 37.1(2) . . . . ?
B31 B27 B32 B28 139.3(3) . . . . ?
B26 B27 B32 B28 100.4(3) . . . . ?
C54 B27 B32 B31 -102.2(3) . . . . ?
B26 B27 B32 B31 -39.0(3) . . . . ?
B28 B27 B32 B31 -139.3(3) . . . . ?
C54 B27 B32 B30 -63.9(4) . . . . ?
B31 B27 B32 B30 38.4(3) . . . . ?
B26 B27 B32 B30 -0.6(4) . . . . ?
B28 B27 B32 B30 -101.0(3) . . . . ?
B24 B30 B32 B29 -39.4(3) . . . . ?
B25 B30 B32 B29 -103.7(3) . . . . ?
B31 B30 B32 B29 -140.9(3) . . . . ?
B29 B30 B32 B28 38.4(3) . . . . ?
B24 B30 B32 B28 -1.1(4) . . . . ?
B25 B30 B32 B28 -65.3(4) . . . . ?
B31 B30 B32 B28 -102.5(3) . . . . ?
B29 B30 B32 B31 140.9(3) . . . . ?
B24 B30 B32 B31 101.4(3) . . . . ?
B25 B30 B32 B31 37.2(3) . . . . ?
B29 B30 B32 B27 102.9(3) . . . . ?
B24 B30 B32 B27 63.4(4) . . . . ?
B25 B30 B32 B27 -0.8(4) . . . . ?
B31 B30 B32 B27 -38.0(3) . . . . ?
B8 B3 C1 C2 36.7(2) . . . . ?
B9 B3 C1 C2 99.9(3) . . . . ?
B4 B3 C1 C2 140.6(3) . . . . ?
C2 B3 C1 B6 -33.8(3) . . . . ?
B8 B3 C1 B6 2.8(4) . . . . ?
B9 B3 C1 B6 66.0(3) . . . . ?
B4 B3 C1 B6 106.7(3) . . . . ?
C2 B3 C1 B4 -140.6(3) . . . . ?
B8 B3 C1 B4 -103.9(3) . . . . ?
B9 B3 C1 B4 -40.7(3) . . . . ?
C2 B3 C1 B5 -102.2(3) . . . . ?
B8 B3 C1 B5 -65.5(3) . . . . ?
B9 B3 C1 B5 -2.3(4) . . . . ?
B4 B3 C1 B5 38.4(3) . . . . ?
C2 B3 C1 S1 104.5(3) . . . . ?
B8 B3 C1 S1 141.2(2) . . . . ?
B9 B3 C1 S1 -155.6(2) . . . . ?
B4 B3 C1 S1 -114.9(3) . . . . ?
B7 B6 C1 C2 -35.6(2) . . . . ?
B11 B6 C1 C2 -99.5(3) . . . . ?
B5 B6 C1 C2 -138.9(3) . . . . ?
C2 B6 C1 B3 33.9(3) . . . . ?
B7 B6 C1 B3 -1.7(4) . . . . ?
B11 B6 C1 B3 -65.6(3) . . . . ?
B5 B6 C1 B3 -105.0(3) . . . . ?
C2 B6 C1 B4 102.5(3) . . . . ?
B7 B6 C1 B4 66.9(4) . . . . ?
B11 B6 C1 B4 3.0(4) . . . . ?
B5 B6 C1 B4 -36.4(3) . . . . ?
C2 B6 C1 B5 138.9(3) . . . . ?
B7 B6 C1 B5 103.3(3) . . . . ?
B11 B6 C1 B5 39.4(3) . . . . ?
C2 B6 C1 S1 -107.1(2) . . . . ?
B7 B6 C1 S1 -142.7(2) . . . . ?
B11 B6 C1 S1 153.4(2) . . . . ?
B5 B6 C1 S1 114.0(3) . . . . ?
B3 B4 C1 C2 -36.9(3) . . . . ?
B9 B4 C1 C2 2.8(4) . . . . ?
B10 B4 C1 C2 64.0(3) . . . . ?
B5 B4 C1 C2 103.1(3) . . . . ?
B9 B4 C1 B3 39.7(3) . . . . ?
B10 B4 C1 B3 100.9(3) . . . . ?
B5 B4 C1 B3 140.0(3) . . . . ?
B3 B4 C1 B6 -103.7(3) . . . . ?
B9 B4 C1 B6 -64.0(4) . . . . ?
B10 B4 C1 B6 -2.8(4) . . . . ?
B5 B4 C1 B6 36.2(3) . . . . ?
B3 B4 C1 B5 -140.0(3) . . . . ?
B9 B4 C1 B5 -100.3(3) . . . . ?
B10 B4 C1 B5 -39.1(3) . . . . ?
B3 B4 C1 S1 109.2(3) . . . . ?
B9 B4 C1 S1 148.8(2) . . . . ?
B10 B4 C1 S1 -149.9(2) . . . . ?
B5 B4 C1 S1 -110.9(3) . . . . ?
B10 B5 C1 C2 -64.8(3) . . . . ?
B11 B5 C1 C2 -1.0(3) . . . . ?
B6 B5 C1 C2 38.0(2) . . . . ?
B4 B5 C1 C2 -104.6(3) . . . . ?
B10 B5 C1 B3 1.7(4) . . . . ?
B11 B5 C1 B3 65.4(3) . . . . ?
B6 B5 C1 B3 104.4(3) . . . . ?
B4 B5 C1 B3 -38.2(3) . . . . ?
B10 B5 C1 B6 -102.8(3) . . . . ?
B11 B5 C1 B6 -39.0(3) . . . . ?
B4 B5 C1 B6 -142.6(3) . . . . ?
B10 B5 C1 B4 39.8(3) . . . . ?
B11 B5 C1 B4 103.6(3) . . . . ?
B6 B5 C1 B4 142.6(3) . . . . ?
B10 B5 C1 S1 154.6(2) . . . . ?
B11 B5 C1 S1 -141.6(2) . . . . ?
B6 B5 C1 S1 -102.6(3) . . . . ?
B4 B5 C1 S1 114.8(3) . . . . ?
B3 C1 C2 B7 -105.9(3) . . . . ?
B6 C1 C2 B7 38.1(3) . . . . ?
B4 C1 C2 B7 -68.5(3) . . . . ?
B5 C1 C2 B7 -0.5(3) . . . . ?
S1 C1 C2 B7 142.4(2) . . . . ?
B3 C1 C2 B8 -38.3(3) . . . . ?
B6 C1 C2 B8 105.7(3) . . . . ?
B4 C1 C2 B8 -1.0(4) . . . . ?
B5 C1 C2 B8 67.1(3) . . . . ?
S1 C1 C2 B8 -150.0(2) . . . . ?
B3 C1 C2 B6 -143.9(3) . . . . ?
B4 C1 C2 B6 -106.6(3) . . . . ?
B5 C1 C2 B6 -38.6(3) . . . . ?
S1 C1 C2 B6 104.3(2) . . . . ?
B6 C1 C2 B3 143.9(3) . . . . ?
B4 C1 C2 B3 37.3(3) . . . . ?
B5 C1 C2 B3 105.3(3) . . . . ?
S1 C1 C2 B3 -111.7(3) . . . . ?
B3 C1 C2 S2 108.2(3) . . . . ?
B6 C1 C2 S2 -107.8(3) . . . . ?
B4 C1 C2 S2 145.5(2) . . . . ?
B5 C1 C2 S2 -146.4(2) . . . . ?
S1 C1 C2 S2 -3.5(3) . . . . ?
B6 B7 C2 C1 -37.5(2) . . . . ?
B8 B7 C2 C1 101.4(3) . . . . ?
B12 B7 C2 C1 64.3(3) . . . . ?
B11 B7 C2 C1 1.8(3) . . . . ?
B6 B7 C2 B8 -139.0(3) . . . . ?
B12 B7 C2 B8 -37.1(3) . . . . ?
B11 B7 C2 B8 -99.6(3) . . . . ?
B8 B7 C2 B6 139.0(3) . . . . ?
B12 B7 C2 B6 101.8(3) . . . . ?
B11 B7 C2 B6 39.4(3) . . . . ?
B6 B7 C2 B3 -102.5(3) . . . . ?
B8 B7 C2 B3 36.5(3) . . . . ?
B12 B7 C2 B3 -0.6(4) . . . . ?
B11 B7 C2 B3 -63.1(4) . . . . ?
B6 B7 C2 S2 106.4(3) . . . . ?
B8 B7 C2 S2 -114.6(3) . . . . ?
B12 B7 C2 S2 -151.8(2) . . . . ?
B11 B7 C2 S2 145.8(2) . . . . ?
B3 B8 C2 C1 37.8(2) . . . . ?
B12 B8 C2 C1 -65.2(3) . . . . ?
B9 B8 C2 C1 -1.3(4) . . . . ?
B7 B8 C2 C1 -103.5(3) . . . . ?
B3 B8 C2 B7 141.3(3) . . . . ?
B12 B8 C2 B7 38.4(3) . . . . ?
B9 B8 C2 B7 102.2(3) . . . . ?
B3 B8 C2 B6 102.6(3) . . . . ?
B12 B8 C2 B6 -0.3(4) . . . . ?
B9 B8 C2 B6 63.5(4) . . . . ?
B7 B8 C2 B6 -38.7(3) . . . . ?
B12 B8 C2 B3 -103.0(3) . . . . ?
B9 B8 C2 B3 -39.1(3) . . . . ?
B7 B8 C2 B3 -141.3(3) . . . . ?
B3 B8 C2 S2 -106.1(3) . . . . ?
B12 B8 C2 S2 150.9(3) . . . . ?
B9 B8 C2 S2 -145.3(3) . . . . ?
B7 B8 C2 S2 112.6(3) . . . . ?
B7 B6 C2 C1 138.8(3) . . . . ?
B11 B6 C2 C1 99.0(3) . . . . ?
B5 B6 C2 C1 36.2(2) . . . . ?
C1 B6 C2 B7 -138.8(3) . . . . ?
B11 B6 C2 B7 -39.8(3) . . . . ?
B5 B6 C2 B7 -102.6(3) . . . . ?
C1 B6 C2 B8 -99.4(3) . . . . ?
B7 B6 C2 B8 39.4(3) . . . . ?
B11 B6 C2 B8 -0.5(4) . . . . ?
B5 B6 C2 B8 -63.3(3) . . . . ?
C1 B6 C2 B3 -33.1(2) . . . . ?
B7 B6 C2 B3 105.7(3) . . . . ?
B11 B6 C2 B3 65.8(3) . . . . ?
B5 B6 C2 B3 3.1(4) . . . . ?
C1 B6 C2 S2 107.4(3) . . . . ?
B7 B6 C2 S2 -113.8(3) . . . . ?
B11 B6 C2 S2 -153.6(2) . . . . ?
B5 B6 C2 S2 143.6(2) . . . . ?
B8 B3 C2 C1 -137.9(3) . . . . ?
B9 B3 C2 C1 -98.7(3) . . . . ?
B4 B3 C2 C1 -35.2(2) . . . . ?
C1 B3 C2 B7 100.5(3) . . . . ?
B8 B3 C2 B7 -37.4(3) . . . . ?
B9 B3 C2 B7 1.8(4) . . . . ?
B4 B3 C2 B7 65.3(4) . . . . ?
C1 B3 C2 B8 137.9(3) . . . . ?
B9 B3 C2 B8 39.2(3) . . . . ?
B4 B3 C2 B8 102.7(3) . . . . ?
C1 B3 C2 B6 33.3(2) . . . . ?
B8 B3 C2 B6 -104.6(3) . . . . ?
B9 B3 C2 B6 -65.4(3) . . . . ?
B4 B3 C2 B6 -1.9(4) . . . . ?
C1 B3 C2 S2 -107.1(3) . . . . ?
B8 B3 C2 S2 115.0(3) . . . . ?
B9 B3 C2 S2 154.3(2) . . . . ?
B4 B3 C2 S2 -142.2(2) . . . . ?
Co1 C4 C5 C6 3.0(6) . . . . ?
Co1 C4 C5 C3 175.8(3) . . . . ?
O1 C3 C5 C4 -142.8(3) . . . . ?
C9 C3 C5 C4 39.2(5) . . . . ?
O1 C3 C5 C6 30.8(4) . . . . ?
C9 C3 C5 C6 -147.2(3) . . . . ?
C4 C5 C6 C7 -19.7(6) . . . . ?
C3 C5 C6 C7 166.9(4) . . . . ?
C5 C6 C7 C8 -178.3(3) . . . . ?
C5 C6 C7 S1 7.0(6) . . . . ?
C6 C7 C8 O3 -159.9(3) . . . . ?
S1 C7 C8 O3 15.3(4) . . . . ?
C6 C7 C8 C13 20.0(5) . . . . ?
S1 C7 C8 C13 -164.8(3) . . . . ?
O1 C3 C9 O2 -166.7(3) . . . . ?
C5 C3 C9 O2 11.2(6) . . . . ?
O1 C3 C9 C10 4.8(5) . . . . ?
C5 C3 C9 C10 -177.3(3) . . . . ?
O2 C9 C10 C11 -0.7(4) . . . . ?
C3 C9 C10 C11 -174.7(3) . . . . ?
C9 C10 C11 C12 -3.1(5) . . . . ?
C10 C11 C12 O2 5.4(4) . . . . ?
O3 C8 C13 O4 180.0(3) . . . . ?
C7 C8 C13 O4 0.1(5) . . . . ?
O3 C8 C13 C14 5.8(5) . . . . ?
C7 C8 C13 C14 -174.1(3) . . . . ?
O4 C13 C14 C15 5.5(4) . . . . ?
C8 C13 C14 C15 -179.7(3) . . . . ?
C13 C14 C15 C16 -1.5(4) . . . . ?
C14 C15 C16 O4 -3.1(5) . . . . ?
C21 C17 C18 C19 -5.7(4) . . . . ?
C22 C17 C18 C19 176.6(3) . . . . ?
Co1 C17 C18 C19 -62.4(2) . . . . ?
C21 C17 C18 C23 -178.3(3) . . . . ?
C22 C17 C18 C23 4.0(6) . . . . ?
Co1 C17 C18 C23 124.9(4) . . . . ?
C21 C17 C18 Co1 56.7(3) . . . . ?
C22 C17 C18 Co1 -120.9(3) . . . . ?
C17 C18 C19 C20 7.0(4) . . . . ?
C23 C18 C19 C20 180.0(3) . . . . ?
Co1 C18 C19 C20 -58.0(2) . . . . ?
C17 C18 C19 C24 -168.4(3) . . . . ?
C23 C18 C19 C24 4.6(5) . . . . ?
Co1 C18 C19 C24 126.7(3) . . . . ?
C17 C18 C19 Co1 64.9(2) . . . . ?
C23 C18 C19 Co1 -122.0(3) . . . . ?
C18 C19 C20 C21 -5.9(4) . . . . ?
C24 C19 C20 C21 169.1(3) . . . . ?
Co1 C19 C20 C21 -64.7(3) . . . . ?
C18 C19 C20 C25 -177.5(3) . . . . ?
C24 C19 C20 C25 -2.4(6) . . . . ?
Co1 C19 C20 C25 123.8(4) . . . . ?
C18 C19 C20 Co1 58.7(2) . . . . ?
C24 C19 C20 Co1 -126.2(4) . . . . ?
C19 C20 C21 C17 2.4(4) . . . . ?
C25 C20 C21 C17 174.1(3) . . . . ?
Co1 C20 C21 C17 -59.7(2) . . . . ?
C19 C20 C21 C26 -175.0(3) . . . . ?
C25 C20 C21 C26 -3.3(6) . . . . ?
Co1 C20 C21 C26 122.9(4) . . . . ?
C19 C20 C21 Co1 62.1(2) . . . . ?
C25 C20 C21 Co1 -126.2(4) . . . . ?
C18 C17 C21 C20 2.1(4) . . . . ?
C22 C17 C21 C20 179.7(3) . . . . ?
Co1 C17 C21 C20 56.6(2) . . . . ?
C18 C17 C21 C26 179.7(3) . . . . ?
C22 C17 C21 C26 -2.7(6) . . . . ?
Co1 C17 C21 C26 -125.9(4) . . . . ?
C18 C17 C21 Co1 -54.4(2) . . . . ?
C22 C17 C21 Co1 123.2(3) . . . . ?
B17 B16 C27 C28 -36.0(2) . . . . ?
B21 B16 C27 C28 -98.8(3) . . . . ?
B15 B16 C27 C28 -138.4(3) . . . . ?
C28 B16 C27 B15 138.4(3) . . . . ?
B17 B16 C27 B15 102.3(3) . . . . ?
B21 B16 C27 B15 39.5(3) . . . . ?
C28 B16 C27 B13 34.6(3) . . . . ?
B17 B16 C27 B13 -1.4(4) . . . . ?
B21 B16 C27 B13 -64.2(3) . . . . ?
B15 B16 C27 B13 -103.8(3) . . . . ?
C28 B16 C27 B14 102.0(3) . . . . ?
B17 B16 C27 B14 66.0(3) . . . . ?
B21 B16 C27 B14 3.2(4) . . . . ?
B15 B16 C27 B14 -36.4(3) . . . . ?
C28 B16 C27 S3 -105.7(3) . . . . ?
B17 B16 C27 S3 -141.7(2) . . . . ?
B21 B16 C27 S3 155.5(2) . . . . ?
B15 B16 C27 S3 115.9(3) . . . . ?
B21 B15 C27 C28 0.2(3) . . . . ?
B16 B15 C27 C28 39.6(2) . . . . ?
B20 B15 C27 C28 -63.6(3) . . . . ?
B14 B15 C27 C28 -103.3(3) . . . . ?
B21 B15 C27 B16 -39.5(2) . . . . ?
B20 B15 C27 B16 -103.2(3) . . . . ?
B14 B15 C27 B16 -143.0(3) . . . . ?
B21 B15 C27 B13 67.5(3) . . . . ?
B16 B15 C27 B13 107.0(3) . . . . ?
B20 B15 C27 B13 3.7(4) . . . . ?
B14 B15 C27 B13 -36.0(3) . . . . ?
B21 B15 C27 B14 103.5(3) . . . . ?
B16 B15 C27 B14 143.0(3) . . . . ?
B20 B15 C27 B14 39.7(3) . . . . ?
B21 B15 C27 S3 -147.7(2) . . . . ?
B16 B15 C27 S3 -108.2(3) . . . . ?
B20 B15 C27 S3 148.5(3) . . . . ?
B14 B15 C27 S3 108.8(3) . . . . ?
B19 B13 C27 C28 98.6(3) . . . . ?
B14 B13 C27 C28 141.1(3) . . . . ?
B18 B13 C27 C28 34.5(3) . . . . ?
B19 B13 C27 B16 63.7(4) . . . . ?
C28 B13 C27 B16 -34.9(3) . . . . ?
B14 B13 C27 B16 106.2(3) . . . . ?
B18 B13 C27 B16 -0.4(4) . . . . ?
B19 B13 C27 B15 -5.5(4) . . . . ?
C28 B13 C27 B15 -104.1(3) . . . . ?
B14 B13 C27 B15 37.0(3) . . . . ?
B18 B13 C27 B15 -69.6(4) . . . . ?
B19 B13 C27 B14 -42.5(3) . . . . ?
C28 B13 C27 B14 -141.1(3) . . . . ?
B18 B13 C27 B14 -106.5(3) . . . . ?
B19 B13 C27 S3 -154.0(2) . . . . ?
C28 B13 C27 S3 107.4(2) . . . . ?
B14 B13 C27 S3 -111.5(3) . . . . ?
B18 B13 C27 S3 141.9(2) . . . . ?
B13 B14 C27 C28 -36.4(3) . . . . ?
B19 B14 C27 C28 3.2(4) . . . . ?
B20 B14 C27 C28 65.8(3) . . . . ?
B15 B14 C27 C28 105.0(3) . . . . ?
B13 B14 C27 B16 -105.1(3) . . . . ?
B19 B14 C27 B16 -65.5(3) . . . . ?
B20 B14 C27 B16 -2.9(4) . . . . ?
B15 B14 C27 B16 36.3(3) . . . . ?
B13 B14 C27 B15 -141.4(3) . . . . ?
B19 B14 C27 B15 -101.8(3) . . . . ?
B20 B14 C27 B15 -39.2(3) . . . . ?
B19 B14 C27 B13 39.6(3) . . . . ?
B20 B14 C27 B13 102.2(3) . . . . ?
B15 B14 C27 B13 141.4(3) . . . . ?
B13 B14 C27 S3 102.7(3) . . . . ?
B19 B14 C27 S3 142.3(2) . . . . ?
B20 B14 C27 S3 -155.1(2) . . . . ?
B15 B14 C27 S3 -115.9(3) . . . . ?
B16 C27 C28 B18 106.2(3) . . . . ?
B15 C27 C28 B18 66.5(3) . . . . ?
B13 C27 C28 B18 -37.8(3) . . . . ?
B14 C27 C28 B18 -1.9(4) . . . . ?
S3 C27 C28 B18 -142.7(2) . . . . ?
B16 C27 C28 B17 38.1(2) . . . . ?
B15 C27 C28 B17 -1.6(3) . . . . ?
B13 C27 C28 B17 -105.9(3) . . . . ?
B14 C27 C28 B17 -70.0(3) . . . . ?
S3 C27 C28 B17 149.2(2) . . . . ?
B16 C27 C28 B13 144.0(3) . . . . ?
B15 C27 C28 B13 104.4(3) . . . . ?
B14 C27 C28 B13 35.9(3) . . . . ?
S3 C27 C28 B13 -104.9(3) . . . . ?
B15 C27 C28 B16 -39.7(2) . . . . ?
B13 C27 C28 B16 -144.0(3) . . . . ?
B14 C27 C28 B16 -108.2(3) . . . . ?
S3 C27 C28 B16 111.1(2) . . . . ?
B16 C27 C28 S4 -107.6(3) . . . . ?
B15 C27 C28 S4 -147.3(2) . . . . ?
B13 C27 C28 S4 108.4(3) . . . . ?
B14 C27 C28 S4 144.3(2) . . . . ?
S3 C27 C28 S4 3.5(3) . . . . ?
B13 B18 C28 C27 37.4(3) . . . . ?
B19 B18 C28 C27 -0.3(4) . . . . ?
B17 B18 C28 C27 -101.4(3) . . . . ?
B22 B18 C28 C27 -62.2(3) . . . . ?
B13 B18 C28 B17 138.8(3) . . . . ?
B19 B18 C28 B17 101.1(3) . . . . ?
B22 B18 C28 B17 39.1(3) . . . . ?
B19 B18 C28 B13 -37.7(3) . . . . ?
B17 B18 C28 B13 -138.8(3) . . . . ?
B22 B18 C28 B13 -99.6(3) . . . . ?
B13 B18 C28 B16 102.7(3) . . . . ?
B19 B18 C28 B16 65.0(3) . . . . ?
B17 B18 C28 B16 -36.1(3) . . . . ?
B22 B18 C28 B16 3.1(4) . . . . ?
B13 B18 C28 S4 -107.5(3) . . . . ?
B19 B18 C28 S4 -145.2(3) . . . . ?
B17 B18 C28 S4 113.7(3) . . . . ?
B22 B18 C28 S4 152.9(3) . . . . ?
B16 B17 C28 C27 -37.6(2) . . . . ?
B21 B17 C28 C27 2.3(3) . . . . ?
B22 B17 C28 C27 64.4(3) . . . . ?
B18 B17 C28 C27 104.4(3) . . . . ?
B16 B17 C28 B18 -142.0(3) . . . . ?
B21 B17 C28 B18 -102.1(3) . . . . ?
B22 B17 C28 B18 -40.0(3) . . . . ?
B16 B17 C28 B13 -103.0(3) . . . . ?
B21 B17 C28 B13 -63.1(3) . . . . ?
B22 B17 C28 B13 -1.0(4) . . . . ?
B18 B17 C28 B13 39.0(3) . . . . ?
B21 B17 C28 B16 39.9(2) . . . . ?
B22 B17 C28 B16 102.0(3) . . . . ?
B18 B17 C28 B16 142.0(3) . . . . ?
B16 B17 C28 S4 106.2(3) . . . . ?
B21 B17 C28 S4 146.1(2) . . . . ?
B22 B17 C28 S4 -151.8(3) . . . . ?
B18 B17 C28 S4 -111.8(3) . . . . ?
B19 B13 C28 C27 -99.5(3) . . . . ?
B14 B13 C28 C27 -34.8(2) . . . . ?
B18 B13 C28 C27 -139.4(3) . . . . ?
B19 B13 C28 B18 39.9(3) . . . . ?
C27 B13 C28 B18 139.4(3) . . . . ?
B14 B13 C28 B18 104.7(3) . . . . ?
B19 B13 C28 B17 0.1(4) . . . . ?
C27 B13 C28 B17 99.7(3) . . . . ?
B14 B13 C28 B17 64.9(3) . . . . ?
B18 B13 C28 B17 -39.8(3) . . . . ?
B19 B13 C28 B16 -66.4(3) . . . . ?
C27 B13 C28 B16 33.1(2) . . . . ?
B14 B13 C28 B16 -1.6(4) . . . . ?
B18 B13 C28 B16 -106.3(3) . . . . ?
B19 B13 C28 S4 152.3(2) . . . . ?
C27 B13 C28 S4 -108.1(3) . . . . ?
B14 B13 C28 S4 -142.9(2) . . . . ?
B18 B13 C28 S4 112.4(3) . . . . ?
B17 B16 C28 C27 138.2(3) . . . . ?
B21 B16 C28 C27 98.2(3) . . . . ?
B15 B16 C28 C27 36.1(2) . . . . ?
C27 B16 C28 B18 -101.1(3) . . . . ?
B17 B16 C28 B18 37.0(3) . . . . ?
B21 B16 C28 B18 -2.9(4) . . . . ?
B15 B16 C28 B18 -65.0(3) . . . . ?
C27 B16 C28 B17 -138.2(3) . . . . ?
B21 B16 C28 B17 -40.0(3) . . . . ?
B15 B16 C28 B17 -102.1(3) . . . . ?
C27 B16 C28 B13 -33.5(2) . . . . ?
B17 B16 C28 B13 104.7(3) . . . . ?
B21 B16 C28 B13 64.7(3) . . . . ?
B15 B16 C28 B13 2.6(3) . . . . ?
C27 B16 C28 S4 108.0(3) . . . . ?
B17 B16 C28 S4 -113.9(3) . . . . ?
B21 B16 C28 S4 -153.9(2) . . . . ?
B15 B16 C28 S4 144.1(2) . . . . ?
Co2 C30 C31 C32 -2.9(6) . . . . ?
Co2 C30 C31 C29 -175.7(3) . . . . ?
O5 C29 C31 C30 148.3(3) . . . . ?
C35 C29 C31 C30 -31.7(5) . . . . ?
O5 C29 C31 C32 -25.2(4) . . . . ?
C35 C29 C31 C32 154.8(3) . . . . ?
C30 C31 C32 C33 14.7(6) . . . . ?
C29 C31 C32 C33 -172.0(3) . . . . ?
C31 C32 C33 C34 -178.0(3) . . . . ?
C31 C32 C33 S3 -0.9(5) . . . . ?
C32 C33 C34 O7 166.3(3) . . . . ?
S3 C33 C34 O7 -10.7(4) . . . . ?
C32 C33 C34 C39 -22.2(5) . . . . ?
S3 C33 C34 C39 160.7(3) . . . . ?
O5 C29 C35 O6 158.1(3) . . . . ?
C31 C29 C35 O6 -21.9(5) . . . . ?
O5 C29 C35 C36 -15.6(5) . . . . ?
C31 C29 C35 C36 164.4(3) . . . . ?
O6 C35 C36 C37 0.6(4) . . . . ?
C29 C35 C36 C37 175.9(3) . . . . ?
C35 C36 C37 C38 0.3(4) . . . . ?
C36 C37 C38 O6 -1.0(4) . . . . ?
O7 C34 C39 C40 11.3(5) . . . . ?
C33 C34 C39 C40 -160.5(4) . . . . ?
O7 C34 C39 O8 -169.9(2) . . . . ?
C33 C34 C39 O8 18.4(5) . . . . ?
O8 C39 C40 C41 1.6(4) . . . . ?
C34 C39 C40 C41 -179.5(3) . . . . ?
C39 C40 C41 C42 -5.4(4) . . . . ?
C40 C41 C42 O8 7.1(5) . . . . ?
C47 C43 C44 C45 -1.5(4) . . . . ?
C48 C43 C44 C45 173.6(4) . . . . ?
Co2 C43 C44 C45 -63.6(3) . . . . ?
C47 C43 C44 C49 -177.1(3) . . . . ?
C48 C43 C44 C49 -2.0(6) . . . . ?
Co2 C43 C44 C49 120.9(4) . . . . ?
C47 C43 C44 Co2 62.0(3) . . . . ?
C48 C43 C44 Co2 -122.9(4) . . . . ?
C43 C44 C45 C50 -176.2(3) . . . . ?
C49 C44 C45 C50 -0.6(6) . . . . ?
Co2 C44 C45 C50 123.6(4) . . . . ?
C43 C44 C45 C46 1.3(4) . . . . ?
C49 C44 C45 C46 176.8(3) . . . . ?
Co2 C44 C45 C46 -58.9(3) . . . . ?
C43 C44 C45 Co2 60.2(2) . . . . ?
C49 C44 C45 Co2 -124.3(4) . . . . ?
C44 C45 C46 C51 -178.2(3) . . . . ?
C50 C45 C46 C51 -0.8(6) . . . . ?
Co2 C45 C46 C51 125.9(4) . . . . ?
C44 C45 C46 C47 -0.5(4) . . . . ?
C50 C45 C46 C47 176.9(3) . . . . ?
Co2 C45 C46 C47 -56.4(2) . . . . ?
C44 C45 C46 Co2 55.9(2) . . . . ?
C50 C45 C46 Co2 -126.7(4) . . . . ?
C44 C43 C47 C46 1.2(4) . . . . ?
C48 C43 C47 C46 -173.8(3) . . . . ?
Co2 C43 C47 C46 62.7(3) . . . . ?
C44 C43 C47 C52 -178.7(4) . . . . ?
C48 C43 C47 C52 6.2(7) . . . . ?
Co2 C43 C47 C52 -117.2(4) . . . . ?
C44 C43 C47 Co2 -61.5(3) . . . . ?
C48 C43 C47 Co2 123.5(4) . . . . ?
C45 C46 C47 C43 -0.4(4) . . . . ?
C51 C46 C47 C43 177.2(4) . . . . ?
Co2 C46 C47 C43 -60.0(3) . . . . ?
C45 C46 C47 C52 179.5(3) . . . . ?
C51 C46 C47 C52 -2.9(6) . . . . ?
Co2 C46 C47 C52 119.9(3) . . . . ?
C45 C46 C47 Co2 59.6(2) . . . . ?
C51 C46 C47 Co2 -122.8(4) . . . . ?
B30 B24 C53 C54 61.1(3) . . . . ?
B25 B24 C53 C54 104.3(2) . . . . ?
B23 B24 C53 C54 -38.7(2) . . . . ?
B29 B24 C53 C54 1.8(3) . . . . ?
B30 B24 C53 B23 99.8(3) . . . . ?
B25 B24 C53 B23 143.0(3) . . . . ?
B29 B24 C53 B23 40.4(3) . . . . ?
B30 B24 C53 B25 -43.2(3) . . . . ?
B23 B24 C53 B25 -143.0(3) . . . . ?
B29 B24 C53 B25 -102.5(3) . . . . ?
B30 B24 C53 B26 -8.2(3) . . . . ?
B25 B24 C53 B26 34.9(3) . . . . ?
B23 B24 C53 B26 -108.1(2) . . . . ?
B29 B24 C53 B26 -67.6(3) . . . . ?
B30 B24 C53 S5 -158.15(19) . . . . ?
B25 B24 C53 S5 -115.0(2) . . . . ?
B23 B24 C53 S5 102.0(2) . . . . ?
B29 B24 C53 S5 142.5(2) . . . . ?
C54 B23 C53 B24 -140.1(2) . . . . ?
B28 B23 C53 B24 -103.7(3) . . . . ?
B29 B23 C53 B24 -42.3(3) . . . . ?
B28 B23 C53 C54 36.35(19) . . . . ?
B29 B23 C53 C54 97.8(3) . . . . ?
B24 B23 C53 C54 140.1(2) . . . . ?
C54 B23 C53 B25 -103.0(2) . . . . ?
B28 B23 C53 B25 -66.6(3) . . . . ?
B29 B23 C53 B25 -5.1(3) . . . . ?
B24 B23 C53 B25 37.1(3) . . . . ?
C54 B23 C53 B26 -31.0(2) . . . . ?
B28 B23 C53 B26 5.4(3) . . . . ?
B29 B23 C53 B26 66.9(3) . . . . ?
B24 B23 C53 B26 109.1(2) . . . . ?
C54 B23 C53 S5 105.6(2) . . . . ?
B28 B23 C53 S5 142.0(2) . . . . ?
B29 B23 C53 S5 -156.5(2) . . . . ?
B24 B23 C53 S5 -114.3(2) . . . . ?
B30 B25 C53 B24 42.3(3) . . . . ?
B31 B25 C53 B24 103.3(3) . . . . ?
B26 B25 C53 B24 145.2(3) . . . . ?
B24 B25 C53 C54 -107.3(2) . . . . ?
B30 B25 C53 C54 -65.0(2) . . . . ?
B31 B25 C53 C54 -4.0(3) . . . . ?
B26 B25 C53 C54 37.9(2) . . . . ?
B24 B25 C53 B23 -38.0(3) . . . . ?
B30 B25 C53 B23 4.3(3) . . . . ?
B31 B25 C53 B23 65.3(3) . . . . ?
B26 B25 C53 B23 107.2(2) . . . . ?
B24 B25 C53 B26 -145.2(3) . . . . ?
B30 B25 C53 B26 -102.8(3) . . . . ?
B31 B25 C53 B26 -41.8(2) . . . . ?
B24 B25 C53 S5 109.7(2) . . . . ?
B30 B25 C53 S5 152.09(18) . . . . ?
B31 B25 C53 S5 -146.91(17) . . . . ?
B26 B25 C53 S5 -105.1(2) . . . . ?
C54 B26 C53 B24 105.3(2) . . . . ?
B27 B26 C53 B24 67.9(3) . . . . ?
B31 B26 C53 B24 7.1(3) . . . . ?
B25 B26 C53 B24 -34.8(3) . . . . ?
B27 B26 C53 C54 -37.42(17) . . . . ?
B31 B26 C53 C54 -98.2(2) . . . . ?
B25 B26 C53 C54 -140.1(2) . . . . ?
C54 B26 C53 B23 31.1(2) . . . . ?
B27 B26 C53 B23 -6.3(3) . . . . ?
B31 B26 C53 B23 -67.1(3) . . . . ?
B25 B26 C53 B23 -109.0(2) . . . . ?
C54 B26 C53 B25 140.1(2) . . . . ?
B27 B26 C53 B25 102.6(3) . . . . ?
B31 B26 C53 B25 41.9(2) . . . . ?
C54 B26 C53 S5 -103.6(2) . . . . ?
B27 B26 C53 S5 -141.03(18) . . . . ?
B31 B26 C53 S5 158.21(17) . . . . ?
B25 B26 C53 S5 116.3(2) . . . . ?
B24 C53 C54 B28 0.0(3) . . . . ?
B23 C53 C54 B28 -40.0(2) . . . . ?
B25 C53 C54 B28 69.7(3) . . . . ?
B26 C53 C54 B28 108.3(2) . . . . ?
S5 C53 C54 B28 -143.38(19) . . . . ?
B24 C53 C54 B27 -68.3(3) . . . . ?
B23 C53 C54 B27 -108.3(2) . . . . ?
B25 C53 C54 B27 1.4(3) . . . . ?
B26 C53 C54 B27 40.0(2) . . . . ?
S5 C53 C54 B27 148.29(18) . . . . ?
B24 C53 C54 B23 40.0(2) . . . . ?
B25 C53 C54 B23 109.7(2) . . . . ?
B26 C53 C54 B23 148.3(2) . . . . ?
S5 C53 C54 B23 -103.4(2) . . . . ?
B24 C53 C54 B26 -108.3(2) . . . . ?
B23 C53 C54 B26 -148.3(2) . . . . ?
B25 C53 C54 B26 -38.6(2) . . . . ?
S5 C53 C54 B26 108.3(2) . . . . ?
B24 C53 C54 S6 145.6(2) . . . . ?
B23 C53 C54 S6 105.5(2) . . . . ?
B25 C53 C54 S6 -144.7(2) . . . . ?
B26 C53 C54 S6 -106.1(2) . . . . ?
S5 C53 C54 S6 2.2(3) . . . . ?
B32 B28 C54 C53 -63.5(3) . . . . ?
B29 B28 C54 C53 -1.9(3) . . . . ?
B23 B28 C54 C53 38.7(2) . . . . ?
B27 B28 C54 C53 -101.9(2) . . . . ?
B32 B28 C54 B27 38.4(3) . . . . ?
B29 B28 C54 B27 100.0(3) . . . . ?
B23 B28 C54 B27 140.6(3) . . . . ?
B32 B28 C54 B23 -102.2(3) . . . . ?
B29 B28 C54 B23 -40.6(3) . . . . ?
B27 B28 C54 B23 -140.6(3) . . . . ?
B32 B28 C54 B26 2.4(3) . . . . ?
B29 B28 C54 B26 64.1(3) . . . . ?
B23 B28 C54 B26 104.6(2) . . . . ?
B27 B28 C54 B26 -35.9(3) . . . . ?
B32 B28 C54 S6 151.9(2) . . . . ?
B29 B28 C54 S6 -146.5(2) . . . . ?
B23 B28 C54 S6 -105.9(2) . . . . ?
B27 B28 C54 S6 113.5(2) . . . . ?
B31 B27 C54 C53 2.0(3) . . . . ?
B26 B27 C54 C53 -39.85(19) . . . . ?
B32 B27 C54 C53 64.6(3) . . . . ?
B28 B27 C54 C53 102.7(2) . . . . ?
B31 B27 C54 B28 -100.7(3) . . . . ?
B26 B27 C54 B28 -142.5(3) . . . . ?
B32 B27 C54 B28 -38.0(3) . . . . ?
B31 B27 C54 B23 -62.4(3) . . . . ?
B26 B27 C54 B23 -104.2(2) . . . . ?
B32 B27 C54 B23 0.3(3) . . . . ?
B28 B27 C54 B23 38.3(3) . . . . ?
B31 B27 C54 B26 41.8(3) . . . . ?
B32 B27 C54 B26 104.5(3) . . . . ?
B28 B27 C54 B26 142.5(3) . . . . ?
B31 B27 C54 S6 146.8(2) . . . . ?
B26 B27 C54 S6 105.0(2) . . . . ?
B32 B27 C54 S6 -150.47(19) . . . . ?
B28 B27 C54 S6 -112.4(2) . . . . ?
B28 B23 C54 C53 -136.8(2) . . . . ?
B29 B23 C54 C53 -97.3(3) . . . . ?
B24 B23 C54 C53 -33.58(18) . . . . ?
C53 B23 C54 B28 136.8(2) . . . . ?
B29 B23 C54 B28 39.4(3) . . . . ?
B24 B23 C54 B28 103.2(3) . . . . ?
C53 B23 C54 B27 97.8(2) . . . . ?
B28 B23 C54 B27 -39.0(3) . . . . ?
B29 B23 C54 B27 0.4(3) . . . . ?
B24 B23 C54 B27 64.2(3) . . . . ?
C53 B23 C54 B26 29.99(19) . . . . ?
B28 B23 C54 B26 -106.8(2) . . . . ?
B29 B23 C54 B26 -67.3(3) . . . . ?
B24 B23 C54 B26 -3.6(3) . . . . ?
C53 B23 C54 S6 -109.8(2) . . . . ?
B28 B23 C54 S6 113.4(2) . . . . ?
B29 B23 C54 S6 152.9(2) . . . . ?
B24 B23 C54 S6 -143.36(19) . . . . ?
B27 B26 C54 C53 136.0(2) . . . . ?
B31 B26 C54 C53 96.4(2) . . . . ?
B25 B26 C54 C53 34.37(17) . . . . ?
C53 B26 C54 B28 -98.9(2) . . . . ?
B27 B26 C54 B28 37.1(3) . . . . ?
B31 B26 C54 B28 -2.4(3) . . . . ?
B25 B26 C54 B28 -64.5(3) . . . . ?
C53 B26 C54 B27 -136.0(2) . . . . ?
B31 B26 C54 B27 -39.5(2) . . . . ?
B25 B26 C54 B27 -101.6(3) . . . . ?
C53 B26 C54 B23 -29.56(19) . . . . ?
B27 B26 C54 B23 106.4(2) . . . . ?
B31 B26 C54 B23 66.9(3) . . . . ?
B25 B26 C54 B23 4.8(3) . . . . ?
C53 B26 C54 S6 110.2(3) . . . . ?
B27 B26 C54 S6 -113.8(2) . . . . ?
B31 B26 C54 S6 -153.37(17) . . . . ?
B25 B26 C54 S6 144.57(18) . . . . ?
Co3 C56 C57 C58 -2.4(6) . . . . ?
Co3 C56 C57 C55 -176.6(3) . . . . ?
O9 C55 C57 C56 150.8(4) . . . . ?
C61 C55 C57 C56 -38.4(5) . . . . ?
O9 C55 C57 C58 -24.0(5) . . . . ?
C61 C55 C57 C58 146.8(3) . . . . ?
C56 C57 C58 C59 20.2(6) . . . . ?
C55 C57 C58 C59 -165.2(3) . . . . ?
C57 C58 C59 C60 -179.0(3) . . . . ?
C57 C58 C59 S5 -7.6(5) . . . . ?
C58 C59 C60 O11 153.8(4) . . . . ?
S5 C59 C60 O11 -18.2(5) . . . . ?
C58 C59 C60 C65 -32.3(5) . . . . ?
S5 C59 C60 C65 155.6(3) . . . . ?
O9 C55 C61 C62 -8.7(5) . . . . ?
C57 C55 C61 C62 -179.8(3) . . . . ?
O9 C55 C61 O10 164.1(4) . . . . ?
C57 C55 C61 O10 -7.1(6) . . . . ?
O10 C61 C62 C63 2.6(4) . . . . ?
C55 C61 C62 C63 177.2(3) . . . . ?
C61 C62 C63 C64 -2.5(5) . . . . ?
C62 C63 C64 O10 1.3(4) . . . . ?
O11 C60 C65 C66 -8.6(6) . . . . ?
C59 C60 C65 C66 177.5(4) . . . . ?
O11 C60 C65 O12 170.4(3) . . . . ?
C59 C60 C65 O12 -3.5(6) . . . . ?
O12 C65 C66 C67 -1.2(4) . . . . ?
C60 C65 C66 C67 178.0(4) . . . . ?
C65 C66 C67 C68 2.1(5) . . . . ?
C66 C67 C68 O12 -2.3(4) . . . . ?
C74 C69 C70 C71 172.2(3) . . . . ?
C73 C69 C70 C71 -3.2(4) . . . . ?
Co3 C69 C70 C71 -62.6(2) . . . . ?
C74 C69 C70 C75 -5.9(6) . . . . ?
C73 C69 C70 C75 178.6(3) . . . . ?
Co3 C69 C70 C75 119.3(3) . . . . ?
C74 C69 C70 Co3 -125.2(4) . . . . ?
C73 C69 C70 Co3 59.3(2) . . . . ?
C69 C70 C71 C72 2.1(4) . . . . ?
C75 C70 C71 C72 -179.9(3) . . . . ?
Co3 C70 C71 C72 -59.4(2) . . . . ?
C69 C70 C71 C76 -176.2(3) . . . . ?
C75 C70 C71 C76 1.9(5) . . . . ?
Co3 C70 C71 C76 122.4(3) . . . . ?
C69 C70 C71 Co3 61.4(2) . . . . ?
C75 C70 C71 Co3 -120.5(4) . . . . ?
C70 C71 C72 C73 0.1(4) . . . . ?
C76 C71 C72 C73 178.2(3) . . . . ?
Co3 C71 C72 C73 -57.3(2) . . . . ?
C70 C71 C72 C77 -178.4(3) . . . . ?
C76 C71 C72 C77 -0.2(6) . . . . ?
Co3 C71 C72 C77 124.2(3) . . . . ?
C70 C71 C72 Co3 57.4(2) . . . . ?
C76 C71 C72 Co3 -124.5(4) . . . . ?
C71 C72 C73 C69 -2.1(4) . . . . ?
C77 C72 C73 C69 176.3(3) . . . . ?
Co3 C72 C73 C69 -62.1(2) . . . . ?
C71 C72 C73 C78 -179.4(3) . . . . ?
C77 C72 C73 C78 -1.0(5) . . . . ?
Co3 C72 C73 C78 120.6(4) . . . . ?
C71 C72 C73 Co3 60.0(2) . . . . ?
C77 C72 C73 Co3 -121.5(3) . . . . ?
C70 C69 C73 C72 3.3(4) . . . . ?
C74 C69 C73 C72 -172.1(3) . . . . ?
Co3 C69 C73 C72 63.6(2) . . . . ?
C70 C69 C73 C78 -179.4(3) . . . . ?
C74 C69 C73 C78 5.1(6) . . . . ?
Co3 C69 C73 C78 -119.1(4) . . . . ?
C70 C69 C73 Co3 -60.3(2) . . . . ?
C74 C69 C73 Co3 124.2(4) . . . . ?
C5 C4 Co1 C20 -154.8(3) . . . . ?
C5 C4 Co1 C18 -82.4(4) . . . . ?
C5 C4 Co1 C19 -117.6(4) . . . . ?
C5 C4 Co1 C17 -86.4(4) . . . . ?
C5 C4 Co1 C21 -160.0(3) . . . . ?
C5 C4 Co1 S1 15.7(3) . . . . ?
C5 C4 Co1 S2 110.7(3) . . . . ?
C21 C20 Co1 C4 -175.3(2) . . . . ?
C19 C20 Co1 C4 66.4(2) . . . . ?
C25 C20 Co1 C4 -54.0(4) . . . . ?
C21 C20 Co1 C18 80.6(2) . . . . ?
C19 C20 Co1 C18 -37.7(2) . . . . ?
C25 C20 Co1 C18 -158.1(4) . . . . ?
C21 C20 Co1 C19 118.3(3) . . . . ?
C25 C20 Co1 C19 -120.4(4) . . . . ?
C21 C20 Co1 C17 37.4(2) . . . . ?
C19 C20 Co1 C17 -80.8(2) . . . . ?
C25 C20 Co1 C17 158.8(4) . . . . ?
C19 C20 Co1 C21 -118.3(3) . . . . ?
C25 C20 Co1 C21 121.3(4) . . . . ?
C21 C20 Co1 S1 29.5(4) . . . . ?
C19 C20 Co1 S1 -88.8(3) . . . . ?
C25 C20 Co1 S1 150.8(3) . . . . ?
C21 C20 Co1 S2 -89.2(2) . . . . ?
C19 C20 Co1 S2 152.53(19) . . . . ?
C25 C20 Co1 S2 32.1(3) . . . . ?
C17 C18 Co1 C4 -176.7(2) . . . . ?
C19 C18 Co1 C4 -61.6(2) . . . . ?
C23 C18 Co1 C4 56.7(4) . . . . ?
C17 C18 Co1 C20 -76.9(2) . . . . ?
C19 C18 Co1 C20 38.1(2) . . . . ?
C23 C18 Co1 C20 156.4(4) . . . . ?
C17 C18 Co1 C19 -115.0(3) . . . . ?
C23 C18 Co1 C19 118.3(4) . . . . ?
C19 C18 Co1 C17 115.0(3) . . . . ?
C23 C18 Co1 C17 -126.7(5) . . . . ?
C17 C18 Co1 C21 -34.0(2) . . . . ?
C19 C18 Co1 C21 81.0(2) . . . . ?
C23 C18 Co1 C21 -160.7(4) . . . . ?
C17 C18 Co1 S1 85.2(2) . . . . ?
C19 C18 Co1 S1 -159.76(18) . . . . ?
C23 C18 Co1 S1 -41.4(3) . . . . ?
C17 C18 Co1 S2 -42.8(5) . . . . ?
C19 C18 Co1 S2 72.2(4) . . . . ?
C23 C18 Co1 S2 -169.4(2) . . . . ?
C18 C19 Co1 C4 123.1(2) . . . . ?
C20 C19 Co1 C4 -117.7(2) . . . . ?
C24 C19 Co1 C4 5.9(4) . . . . ?
C18 C19 Co1 C20 -119.2(3) . . . . ?
C24 C19 Co1 C20 123.5(5) . . . . ?
C20 C19 Co1 C18 119.2(3) . . . . ?
C24 C19 Co1 C18 -117.3(5) . . . . ?
C18 C19 Co1 C17 -39.4(2) . . . . ?
C20 C19 Co1 C17 79.8(2) . . . . ?
C24 C19 Co1 C17 -156.7(4) . . . . ?
C18 C19 Co1 C21 -81.7(2) . . . . ?
C20 C19 Co1 C21 37.5(2) . . . . ?
C24 C19 Co1 C21 161.0(4) . . . . ?
C18 C19 Co1 S1 28.2(2) . . . . ?
C20 C19 Co1 S1 147.43(17) . . . . ?
C24 C19 Co1 S1 -89.1(4) . . . . ?
C18 C19 Co1 S2 -156.66(15) . . . . ?
C20 C19 Co1 S2 -37.5(2) . . . . ?
C24 C19 Co1 S2 86.0(4) . . . . ?
C21 C17 Co1 C4 -118.1(3) . . . . ?
C18 C17 Co1 C4 6.0(4) . . . . ?
C22 C17 Co1 C4 122.3(3) . . . . ?
C21 C17 Co1 C20 -38.4(2) . . . . ?
C18 C17 Co1 C20 85.8(2) . . . . ?
C22 C17 Co1 C20 -158.0(4) . . . . ?
C21 C17 Co1 C18 -124.1(3) . . . . ?
C22 C17 Co1 C18 116.3(4) . . . . ?
C21 C17 Co1 C19 -83.8(2) . . . . ?
C18 C17 Co1 C19 40.3(2) . . . . ?
C22 C17 Co1 C19 156.6(4) . . . . ?
C18 C17 Co1 C21 124.1(3) . . . . ?
C22 C17 Co1 C21 -119.6(4) . . . . ?
C21 C17 Co1 S1 138.5(2) . . . . ?
C18 C17 Co1 S1 -97.4(2) . . . . ?
C22 C17 Co1 S1 18.9(3) . . . . ?
C21 C17 Co1 S2 40.7(2) . . . . ?
C18 C17 Co1 S2 164.81(18) . . . . ?
C22 C17 Co1 S2 -78.9(3) . . . . ?
C20 C21 Co1 C4 7.8(4) . . . . ?
C17 C21 Co1 C4 125.7(3) . . . . ?
C26 C21 Co1 C4 -114.6(4) . . . . ?
C17 C21 Co1 C20 117.9(3) . . . . ?
C26 C21 Co1 C20 -122.5(5) . . . . ?
C20 C21 Co1 C18 -83.0(2) . . . . ?
C17 C21 Co1 C18 34.8(2) . . . . ?
C26 C21 Co1 C18 154.5(4) . . . . ?
C20 C21 Co1 C19 -38.9(2) . . . . ?
C17 C21 Co1 C19 79.0(2) . . . . ?
C26 C21 Co1 C19 -161.3(4) . . . . ?
C20 C21 Co1 C17 -117.9(3) . . . . ?
C26 C21 Co1 C17 119.7(5) . . . . ?
C20 C21 Co1 S1 -167.24(18) . . . . ?
C17 C21 Co1 S1 -49.4(2) . . . . ?
C26 C21 Co1 S1 70.3(4) . . . . ?
C20 C21 Co1 S2 94.2(2) . . . . ?
C17 C21 Co1 S2 -147.9(2) . . . . ?
C26 C21 Co1 S2 -28.2(4) . . . . ?
C31 C30 Co2 C43 119.7(4) . . . . ?
C31 C30 Co2 C47 155.5(3) . . . . ?
C31 C30 Co2 C44 85.3(4) . . . . ?
C31 C30 Co2 C45 87.8(4) . . . . ?
C31 C30 Co2 S3 -13.7(4) . . . . ?
C31 C30 Co2 C46 165.9(2) . . . . ?
C31 C30 Co2 S4 -108.1(4) . . . . ?
C47 C43 Co2 C30 115.6(2) . . . . ?
C44 C43 Co2 C30 -126.2(2) . . . . ?
C48 C43 Co2 C30 -6.1(3) . . . . ?
C44 C43 Co2 C47 118.1(3) . . . . ?
C48 C43 Co2 C47 -121.7(4) . . . . ?
C47 C43 Co2 C44 -118.1(3) . . . . ?
C48 C43 Co2 C44 120.1(4) . . . . ?
C47 C43 Co2 C45 -80.3(2) . . . . ?
C44 C43 Co2 C45 37.9(2) . . . . ?
C48 C43 Co2 C45 158.0(4) . . . . ?
C47 C43 Co2 S3 -148.07(19) . . . . ?
C44 C43 Co2 S3 -29.9(3) . . . . ?
C48 C43 Co2 S3 90.2(4) . . . . ?
C47 C43 Co2 C46 -37.9(2) . . . . ?
C44 C43 Co2 C46 80.3(2) . . . . ?
C48 C43 Co2 C46 -159.6(4) . . . . ?
C47 C43 Co2 S4 35.1(3) . . . . ?
C44 C43 Co2 S4 153.20(17) . . . . ?
C48 C43 Co2 S4 -86.7(4) . . . . ?
C43 C47 Co2 C30 -68.8(2) . . . . ?
C46 C47 Co2 C30 170.97(17) . . . . ?
C52 C47 Co2 C30 57.3(3) . . . . ?
C46 C47 Co2 C43 -120.2(3) . . . . ?
C52 C47 Co2 C43 126.2(4) . . . . ?
C43 C47 Co2 C44 38.8(2) . . . . ?
C46 C47 Co2 C44 -81.4(2) . . . . ?
C52 C47 Co2 C44 165.0(4) . . . . ?
C43 C47 Co2 C45 82.4(2) . . . . ?
C46 C47 Co2 C45 -37.82(19) . . . . ?
C52 C47 Co2 C45 -151.4(4) . . . . ?
C43 C47 Co2 S3 82.4(4) . . . . ?
C46 C47 Co2 S3 -37.8(4) . . . . ?
C52 C47 Co2 S3 -151.4(2) . . . . ?
C43 C47 Co2 C46 120.2(3) . . . . ?
C52 C47 Co2 C46 -113.6(4) . . . . ?
C43 C47 Co2 S4 -154.4(2) . . . . ?
C46 C47 Co2 S4 85.44(19) . . . . ?
C52 C47 Co2 S4 -28.2(3) . . . . ?
C43 C44 Co2 C30 60.2(2) . . . . ?
C45 C44 Co2 C30 178.13(16) . . . . ?
C49 C44 Co2 C30 -59.3(3) . . . . ?
C45 C44 Co2 C43 117.9(3) . . . . ?
C49 C44 Co2 C43 -119.6(4) . . . . ?
C43 C44 Co2 C47 -37.1(2) . . . . ?
C45 C44 Co2 C47 80.8(2) . . . . ?
C49 C44 Co2 C47 -156.7(4) . . . . ?
C43 C44 Co2 C45 -117.9(3) . . . . ?
C49 C44 Co2 C45 122.5(4) . . . . ?
C43 C44 Co2 S3 158.6(2) . . . . ?
C45 C44 Co2 S3 -83.54(19) . . . . ?
C49 C44 Co2 S3 39.0(3) . . . . ?
C43 C44 Co2 C46 -81.9(2) . . . . ?
C45 C44 Co2 C46 36.0(2) . . . . ?
C49 C44 Co2 C46 158.5(4) . . . . ?
C43 C44 Co2 S4 -78.0(4) . . . . ?
C45 C44 Co2 S4 39.9(4) . . . . ?
C49 C44 Co2 S4 162.4(2) . . . . ?
C44 C45 Co2 C30 -3.6(3) . . . . ?
C50 C45 Co2 C30 -120.4(3) . . . . ?
C46 C45 Co2 C30 117.2(2) . . . . ?
C44 C45 Co2 C43 -38.7(2) . . . . ?
C50 C45 Co2 C43 -155.4(4) . . . . ?
C46 C45 Co2 C43 82.2(2) . . . . ?
C44 C45 Co2 C47 -81.0(2) . . . . ?
C50 C45 Co2 C47 162.2(4) . . . . ?
C46 C45 Co2 C47 39.8(2) . . . . ?
C50 C45 Co2 C44 -116.8(4) . . . . ?
C46 C45 Co2 C44 120.8(3) . . . . ?
C44 C45 Co2 S3 98.98(19) . . . . ?
C50 C45 Co2 S3 -17.8(3) . . . . ?
C46 C45 Co2 S3 -140.2(2) . . . . ?
C44 C45 Co2 C46 -120.8(3) . . . . ?
C50 C45 Co2 C46 122.4(4) . . . . ?
C44 C45 Co2 S4 -164.67(17) . . . . ?
C50 C45 Co2 S4 78.6(3) . . . . ?
C46 C45 Co2 S4 -43.9(2) . . . . ?
C45 C46 Co2 C30 -132.15(19) . . . . ?
C51 C46 Co2 C30 106.1(3) . . . . ?
C47 C46 Co2 C30 -15.4(3) . . . . ?
C45 C46 Co2 C43 -80.9(2) . . . . ?
C51 C46 Co2 C43 157.3(4) . . . . ?
C47 C46 Co2 C43 35.9(2) . . . . ?
C45 C46 Co2 C47 -116.8(3) . . . . ?
C51 C46 Co2 C47 121.4(4) . . . . ?
C45 C46 Co2 C44 -36.7(2) . . . . ?
C51 C46 Co2 C44 -158.5(4) . . . . ?
C47 C46 Co2 C44 80.1(2) . . . . ?
C51 C46 Co2 C45 -121.8(4) . . . . ?
C47 C46 Co2 C45 116.8(3) . . . . ?
C45 C46 Co2 S3 47.4(2) . . . . ?
C51 C46 Co2 S3 -74.4(3) . . . . ?
C47 C46 Co2 S3 164.13(17) . . . . ?
C45 C46 Co2 S4 144.7(2) . . . . ?
C51 C46 Co2 S4 22.9(3) . . . . ?
C47 C46 Co2 S4 -98.56(19) . . . . ?
C57 C56 Co3 C73 155.0(3) . . . . ?
C57 C56 Co3 C70 84.4(4) . . . . ?
C57 C56 Co3 C69 119.3(4) . . . . ?
C57 C56 Co3 C72 156.4(3) . . . . ?
C57 C56 Co3 C71 83.8(4) . . . . ?
C57 C56 Co3 S5 -17.0(4) . . . . ?
C57 C56 Co3 S6 -111.9(4) . . . . ?
C72 C73 Co3 C56 178.8(2) . . . . ?
C69 C73 Co3 C56 -63.4(2) . . . . ?
C78 C73 Co3 C56 57.1(3) . . . . ?
C72 C73 Co3 C70 -79.5(2) . . . . ?
C69 C73 Co3 C70 38.3(2) . . . . ?
C78 C73 Co3 C70 158.7(3) . . . . ?
C72 C73 Co3 C69 -117.8(3) . . . . ?
C78 C73 Co3 C69 120.5(4) . . . . ?
C69 C73 Co3 C72 117.8(3) . . . . ?
C78 C73 Co3 C72 -121.7(4) . . . . ?
C72 C73 Co3 C71 -35.30(19) . . . . ?
C69 C73 Co3 C71 82.5(2) . . . . ?
C78 C73 Co3 C71 -157.0(3) . . . . ?
C72 C73 Co3 S5 -20.7(4) . . . . ?
C69 C73 Co3 S5 97.1(3) . . . . ?
C78 C73 Co3 S5 -142.5(3) . . . . ?
C72 C73 Co3 S6 92.36(19) . . . . ?
C69 C73 Co3 S6 -149.83(19) . . . . ?
C78 C73 Co3 S6 -29.4(3) . . . . ?
C69 C70 Co3 C56 63.2(2) . . . . ?
C71 C70 Co3 C56 -179.5(2) . . . . ?
C75 C70 Co3 C56 -56.6(3) . . . . ?
C69 C70 Co3 C73 -39.06(19) . . . . ?
C71 C70 Co3 C73 78.2(2) . . . . ?
C75 C70 Co3 C73 -158.8(3) . . . . ?
C71 C70 Co3 C69 117.3(3) . . . . ?
C75 C70 Co3 C69 -119.8(4) . . . . ?
C69 C70 Co3 C72 -82.2(2) . . . . ?
C71 C70 Co3 C72 35.08(19) . . . . ?
C75 C70 Co3 C72 158.0(3) . . . . ?
C69 C70 Co3 C71 -117.3(3) . . . . ?
C75 C70 Co3 C71 122.9(4) . . . . ?
C69 C70 Co3 S5 161.87(17) . . . . ?
C71 C70 Co3 S5 -80.84(19) . . . . ?
C75 C70 Co3 S5 42.1(3) . . . . ?
C69 C70 Co3 S6 -62.9(4) . . . . ?
C71 C70 Co3 S6 54.4(4) . . . . ?
C75 C70 Co3 S6 177.3(2) . . . . ?
C70 C69 Co3 C56 -121.4(2) . . . . ?
C74 C69 Co3 C56 1.0(4) . . . . ?
C73 C69 Co3 C56 121.4(2) . . . . ?
C70 C69 Co3 C73 117.2(3) . . . . ?
C74 C69 Co3 C73 -120.4(4) . . . . ?
C74 C69 Co3 C70 122.4(4) . . . . ?
C73 C69 Co3 C70 -117.2(3) . . . . ?
C70 C69 Co3 C72 79.6(2) . . . . ?
C74 C69 Co3 C72 -158.0(4) . . . . ?
C73 C69 Co3 C72 -37.6(2) . . . . ?
C70 C69 Co3 C71 38.74(18) . . . . ?
C74 C69 Co3 C71 161.2(4) . . . . ?
C73 C69 Co3 C71 -78.5(2) . . . . ?
C70 C69 Co3 S5 -26.4(2) . . . . ?
C74 C69 Co3 S5 96.0(4) . . . . ?
C73 C69 Co3 S5 -143.63(17) . . . . ?
C70 C69 Co3 S6 156.84(15) . . . . ?
C74 C69 Co3 S6 -80.8(4) . . . . ?
C73 C69 Co3 S6 39.6(2) . . . . ?
C71 C72 Co3 C56 -122.3(3) . . . . ?
C73 C72 Co3 C56 -2.1(4) . . . . ?
C77 C72 Co3 C56 115.0(4) . . . . ?
C71 C72 Co3 C73 -120.2(3) . . . . ?
C77 C72 Co3 C73 117.1(4) . . . . ?
C71 C72 Co3 C70 -37.7(2) . . . . ?
C73 C72 Co3 C70 82.5(2) . . . . ?
C77 C72 Co3 C70 -160.4(4) . . . . ?
C71 C72 Co3 C69 -81.4(2) . . . . ?
C73 C72 Co3 C69 38.8(2) . . . . ?
C77 C72 Co3 C69 156.0(3) . . . . ?
C73 C72 Co3 C71 120.2(3) . . . . ?
C77 C72 Co3 C71 -122.6(4) . . . . ?
C71 C72 Co3 S5 50.3(2) . . . . ?
C73 C72 Co3 S5 170.54(17) . . . . ?
C77 C72 Co3 S5 -72.3(3) . . . . ?
C71 C72 Co3 S6 148.9(2) . . . . ?
C73 C72 Co3 S6 -90.90(19) . . . . ?
C77 C72 Co3 S6 26.2(3) . . . . ?
C72 C71 Co3 C56 121.1(3) . . . . ?
C70 C71 Co3 C56 0.9(4) . . . . ?
C76 C71 Co3 C56 -114.4(3) . . . . ?
C72 C71 Co3 C73 37.2(2) . . . . ?
C70 C71 Co3 C73 -83.1(2) . . . . ?
C76 C71 Co3 C73 161.7(3) . . . . ?
C72 C71 Co3 C70 120.2(3) . . . . ?
C76 C71 Co3 C70 -115.3(4) . . . . ?
C72 C71 Co3 C69 81.9(2) . . . . ?
C70 C71 Co3 C69 -38.3(2) . . . . ?
C76 C71 Co3 C69 -153.6(3) . . . . ?
C70 C71 Co3 C72 -120.2(3) . . . . ?
C76 C71 Co3 C72 124.5(4) . . . . ?
C72 C71 Co3 S5 -136.9(2) . . . . ?
C70 C71 Co3 S5 102.90(19) . . . . ?
C76 C71 Co3 S5 -12.4(3) . . . . ?
C72 C71 Co3 S6 -39.4(2) . . . . ?
C70 C71 Co3 S6 -159.66(16) . . . . ?
C76 C71 Co3 S6 85.1(3) . . . . ?
C10 C9 O2 C12 4.1(3) . . . . ?
C3 C9 O2 C12 176.1(4) . . . . ?
C11 C12 O2 C9 -5.7(3) . . . . ?
C15 C16 O4 C13 6.5(4) . . . . ?
C14 C13 O4 C16 -7.4(3) . . . . ?
C8 C13 O4 C16 177.5(3) . . . . ?
C36 C35 O6 C38 -1.2(3) . . . . ?
C29 C35 O6 C38 -175.1(4) . . . . ?
C37 C38 O6 C35 1.4(3) . . . . ?
C40 C39 O8 C42 2.5(3) . . . . ?
C34 C39 O8 C42 -176.5(3) . . . . ?
C41 C42 O8 C39 -6.1(4) . . . . ?
C62 C61 O10 C64 -1.6(4) . . . . ?
C55 C61 O10 C64 -174.9(4) . . . . ?
C63 C64 O10 C61 0.2(4) . . . . ?
C66 C65 O12 C68 -0.2(4) . . . . ?
C60 C65 O12 C68 -179.3(3) . . . . ?
C67 C68 O12 C65 1.6(4) . . . . ?
C6 C7 S1 C1 -98.3(3) . . . . ?
C8 C7 S1 C1 86.4(3) . . . . ?
C6 C7 S1 Co1 15.2(3) . . . . ?
C8 C7 S1 Co1 -160.1(2) . . . . ?
C2 C1 S1 C7 116.0(2) . . . . ?
B3 C1 S1 C7 46.0(3) . . . . ?
B6 C1 S1 C7 -176.2(2) . . . . ?
B4 C1 S1 C7 -28.9(3) . . . . ?
B5 C1 S1 C7 -105.1(3) . . . . ?
C2 C1 S1 Co1 -1.0(2) . . . . ?
B3 C1 S1 Co1 -71.1(2) . . . . ?
B6 C1 S1 Co1 66.8(2) . . . . ?
B4 C1 S1 Co1 -146.0(2) . . . . ?
B5 C1 S1 Co1 137.8(2) . . . . ?
C4 Co1 S1 C7 -21.52(15) . . . . ?
C20 Co1 S1 C7 134.5(3) . . . . ?
C18 Co1 S1 C7 87.54(15) . . . . ?
C19 Co1 S1 C7 69.44(17) . . . . ?
C17 Co1 S1 C7 127.19(15) . . . . ?
C21 Co1 S1 C7 155.61(16) . . . . ?
S2 Co1 S1 C7 -106.85(11) . . . . ?
C4 Co1 S1 C1 89.15(15) . . . . ?
C20 Co1 S1 C1 -114.9(3) . . . . ?
C18 Co1 S1 C1 -161.79(14) . . . . ?
C19 Co1 S1 C1 -179.89(17) . . . . ?
C17 Co1 S1 C1 -122.14(14) . . . . ?
C21 Co1 S1 C1 -93.72(16) . . . . ?
S2 Co1 S1 C1 3.83(10) . . . . ?
C1 C2 S2 Co1 6.0(2) . . . . ?
B7 C2 S2 Co1 -135.5(2) . . . . ?
B8 C2 S2 Co1 147.0(2) . . . . ?
B6 C2 S2 Co1 -63.1(2) . . . . ?
B3 C2 S2 Co1 74.7(2) . . . . ?
C4 Co1 S2 C2 -100.82(15) . . . . ?
C20 Co1 S2 C2 154.36(15) . . . . ?
C18 Co1 S2 C2 122.6(4) . . . . ?
C19 Co1 S2 C2 178.15(17) . . . . ?
C17 Co1 S2 C2 90.29(16) . . . . ?
C21 Co1 S2 C2 114.48(15) . . . . ?
S1 Co1 S2 C2 -5.44(11) . . . . ?
C32 C33 S3 C27 96.0(3) . . . . ?
C34 C33 S3 C27 -87.0(3) . . . . ?
C32 C33 S3 Co2 -17.9(3) . . . . ?
C34 C33 S3 Co2 159.1(2) . . . . ?
C28 C27 S3 C33 -115.7(2) . . . . ?
B16 C27 S3 C33 -44.1(3) . . . . ?
B15 C27 S3 C33 31.2(3) . . . . ?
B13 C27 S3 C33 175.5(2) . . . . ?
B14 C27 S3 C33 107.0(3) . . . . ?
C28 C27 S3 Co2 2.5(2) . . . . ?
B16 C27 S3 Co2 74.1(2) . . . . ?
B15 C27 S3 Co2 149.4(2) . . . . ?
B13 C27 S3 Co2 -66.3(2) . . . . ?
B14 C27 S3 Co2 -134.8(2) . . . . ?
C30 Co2 S3 C33 21.00(16) . . . . ?
C43 Co2 S3 C33 -72.54(17) . . . . ?
C47 Co2 S3 C33 -131.2(3) . . . . ?
C44 Co2 S3 C33 -91.62(11) . . . . ?
C45 Co2 S3 C33 -131.13(11) . . . . ?
C46 Co2 S3 C33 -158.71(12) . . . . ?
S4 Co2 S3 C33 105.13(11) . . . . ?
C30 Co2 S3 C27 -89.82(16) . . . . ?
C43 Co2 S3 C27 176.65(16) . . . . ?
C47 Co2 S3 C27 118.0(3) . . . . ?
C44 Co2 S3 C27 157.57(11) . . . . ?
C45 Co2 S3 C27 118.06(11) . . . . ?
C46 Co2 S3 C27 90.47(12) . . . . ?
S4 Co2 S3 C27 -5.69(11) . . . . ?
C27 C28 S4 Co2 -7.3(2) . . . . ?
B18 C28 S4 Co2 135.2(2) . . . . ?
B17 C28 S4 Co2 -148.0(2) . . . . ?
B13 C28 S4 Co2 62.7(2) . . . . ?
B16 C28 S4 Co2 -76.1(2) . . . . ?
C30 Co2 S4 C28 102.08(15) . . . . ?
C43 Co2 S4 C28 -175.06(15) . . . . ?
C47 Co2 S4 C28 -153.75(12) . . . . ?
C44 Co2 S4 C28 -116.4(3) . . . . ?
C45 Co2 S4 C28 -86.89(12) . . . . ?
S3 Co2 S4 C28 7.22(11) . . . . ?
C46 Co2 S4 C28 -112.79(11) . . . . ?
C58 C59 S5 C53 99.4(3) . . . . ?
C60 C59 S5 C53 -88.2(3) . . . . ?
C58 C59 S5 Co3 -15.5(3) . . . . ?
C60 C59 S5 Co3 156.9(2) . . . . ?
B24 C53 S5 C59 102.0(2) . . . . ?
C54 C53 S5 C59 -116.7(2) . . . . ?
B23 C53 S5 C59 175.43(17) . . . . ?
B25 C53 S5 C59 26.2(2) . . . . ?
B26 C53 S5 C59 -48.0(2) . . . . ?
B24 C53 S5 Co3 -140.23(18) . . . . ?
C54 C53 S5 Co3 1.1(2) . . . . ?
B23 C53 S5 Co3 -66.83(18) . . . . ?
B25 C53 S5 Co3 143.92(17) . . . . ?
B26 C53 S5 Co3 69.70(19) . . . . ?
C56 Co3 S5 C59 22.44(16) . . . . ?
C73 Co3 S5 C59 -138.9(3) . . . . ?
C70 Co3 S5 C59 -85.99(15) . . . . ?
C69 Co3 S5 C59 -69.19(19) . . . . ?
C72 Co3 S5 C59 -153.54(16) . . . . ?
C71 Co3 S5 C59 -125.68(15) . . . . ?
S6 Co3 S5 C59 108.23(12) . . . . ?
C56 Co3 S5 C53 -88.72(16) . . . . ?
C73 Co3 S5 C53 110.0(3) . . . . ?
C70 Co3 S5 C53 162.86(14) . . . . ?
C69 Co3 S5 C53 179.66(17) . . . . ?
C72 Co3 S5 C53 95.31(15) . . . . ?
C71 Co3 S5 C53 123.16(14) . . . . ?
S6 Co3 S5 C53 -2.93(11) . . . . ?
C53 C54 S6 Co3 -4.1(3) . . . . ?
B28 C54 S6 Co3 137.04(19) . . . . ?
B27 C54 S6 Co3 -145.44(19) . . . . ?
B23 C54 S6 Co3 64.3(2) . . . . ?
B26 C54 S6 Co3 -74.1(2) . . . . ?
C56 Co3 S6 C54 98.90(17) . . . . ?
C73 Co3 S6 C54 -153.77(16) . . . . ?
C70 Co3 S6 C54 -131.8(3) . . . . ?
C69 Co3 S6 C54 -178.42(17) . . . . ?
C72 Co3 S6 C54 -114.23(16) . . . . ?
C71 Co3 S6 C54 -91.46(17) . . . . ?
S5 Co3 S6 C54 3.84(13) . . . . ?
